data_4131015
loop_
_publ_author_name
'Hau, Sam C. K.'
'Yeung, Margaret C.-L.'
'Yam, Vivian W.-W.'
'Mak, Thomas C. W.'

_publ_section_title
;
 Assembly of Heterometallic Silver(I)-Copper(I) Alkyl-1,3-diynyl Clusters
 via Inner-Core Expansion.
;
_journal_issue 41
_journal_name_full 'Journal of the American Chemical Society'
_journal_page_first 13732
_journal_page_last 13739
_journal_paper_doi 10.1021/jacs.6b08674
_journal_volume 138
_journal_year 2016
_chemical_formula_moiety 'C160 H149 Ag7 Cu P5, F7 P, 1.5(C4 H10 O)'
_chemical_formula_sum 'C166 H166 Ag7 Cu F7 O1.5 P6'
_chemical_formula_weight 3322.44
_space_group_crystal_system monoclinic
_space_group_IT_number 14
_space_group_name_Hall '-P 2yn'
_space_group_name_H-M_alt 'P 1 21/n 1'
_atom_sites_solution_hydrogens geom
_atom_sites_solution_primary direct
_atom_sites_solution_secondary difmap
_audit_creation_date 2016-07-20
_audit_creation_method
;
Olex2 1.2
(compiled 2016.02.19 svn.r3266 for OlexSys, GUI svn.r5155)
;
_cell_angle_alpha 90.00
_cell_angle_beta 93.844(3)
_cell_angle_gamma 90.00
_cell_formula_units_Z 4
_cell_length_a 17.290(2)
_cell_length_b 22.473(2)
_cell_length_c 38.287(4)
_cell_measurement_reflns_used 9841
_cell_measurement_temperature 173(2)
_cell_measurement_theta_max 28.04
_cell_measurement_theta_min 2.66
_cell_volume 14843(3)
_computing_cell_refinement 'SAINT v7.68A (Bruker, 2009)'
_computing_data_reduction 'SAINT v7.68A (Bruker, 2009)'
_computing_molecular_graphics 'Olex2 (Dolomanov et al., 2009)'
_computing_publication_material 'Olex2 (Dolomanov et al., 2009)'
_computing_structure_refinement 'XL (Sheldrick, 2008)'
_computing_structure_solution 'SHELXS-97 (Sheldrick, 2008)'
_diffrn_ambient_temperature 173.15
_diffrn_detector_area_resol_mean 8
_diffrn_measured_fraction_theta_full 0.998
_diffrn_measured_fraction_theta_max 0.998
_diffrn_measurement_device_type 'Bruker APEX-II CCD'
_diffrn_measurement_method '\f and \w scans'
_diffrn_radiation_monochromator graphite
_diffrn_radiation_type MoK\a
_diffrn_radiation_wavelength 0.71073
_diffrn_reflns_av_R_equivalents 0.0983
_diffrn_reflns_av_unetI/netI 0.0672
_diffrn_reflns_limit_h_max 20
_diffrn_reflns_limit_h_min -20
_diffrn_reflns_limit_k_max 26
_diffrn_reflns_limit_k_min -14
_diffrn_reflns_limit_l_max 45
_diffrn_reflns_limit_l_min -45
_diffrn_reflns_number 158946
_diffrn_reflns_theta_full 25.25
_diffrn_reflns_theta_max 25.25
_diffrn_reflns_theta_min 1.05
_diffrn_source 'sealed tube'
_diffrn_standards_number 0
_exptl_absorpt_coefficient_mu 1.169
_exptl_absorpt_correction_T_max 0.7206
_exptl_absorpt_correction_T_min 0.5925
_exptl_absorpt_correction_type multi-scan
_exptl_crystal_colour 'clear yellowish yellow'
_exptl_crystal_colour_lustre clear
_exptl_crystal_colour_modifier yellowish
_exptl_crystal_colour_primary yellow
_exptl_crystal_density_diffrn 1.487
_exptl_crystal_density_method 'not measured'
_exptl_crystal_description block
_exptl_crystal_F_000 6740
_exptl_crystal_size_max 0.5
_exptl_crystal_size_mid 0.4
_exptl_crystal_size_min 0.3
_refine_diff_density_max 3.603
_refine_diff_density_min -2.082
_refine_diff_density_rms 0.218
_refine_ls_extinction_method none
_refine_ls_goodness_of_fit_ref 1.127
_refine_ls_hydrogen_treatment constr
_refine_ls_matrix_type full
_refine_ls_number_parameters 1595
_refine_ls_number_reflns 26818
_refine_ls_number_restraints 90
_refine_ls_restrained_S_all 1.127
_refine_ls_R_factor_all 0.1373
_refine_ls_R_factor_gt 0.0988
_refine_ls_shift/su_max 0.003
_refine_ls_shift/su_mean 0.000
_refine_ls_structure_factor_coef Fsqd
_refine_ls_weighting_details 'calc w=1/[\s^2^(Fo^2^)+(0.1180P)^2^+252.4499P] where P=(Fo^2^+2Fc^2^)/3'
_refine_ls_weighting_scheme calc
_refine_ls_wR_factor_gt 0.2460
_refine_ls_wR_factor_ref 0.2964
_reflns_number_gt 19532
_reflns_number_total 26818
_reflns_threshold_expression >2sigma(I)
_cod_data_source_file ja6b08674_si_002.cif
_cod_data_source_block 3
_cod_original_formula_sum 'C166 H166 Ag7 Cu F7 O1.50 P6'
_cod_database_code 4131015
_olex2_refinement_description
;
1. Fixed Uiso
 At 1.2 times of:
  All C(H) groups, All C(H,H) groups
 At 1.5 times of:
  All C(H,H,H) groups
2. Restrained distances
 C64-C65
 1.47 with sigma of 0.01
 C16-C17 = C17-C18 = C18-C19 = C19-C20
 1.53 with sigma of 0.01
 O1-C161
 1.46 with sigma of 0.01
3. Uiso/Uaniso restraints and constraints
Uanis(C5) \\sim Ueq, Uanis(C6) \\sim Ueq, Uanis(C7) \\sim Ueq, Uanis(C8) \\sim
Ueq, Uanis(C9) \\sim Ueq, Uanis(C10) \\sim Ueq, Uanis(C17) \\sim Ueq,
Uanis(C18) \\sim Ueq, Uanis(C19) \\sim Ueq, Uanis(C20) \\sim Ueq: with sigma of
0.01 and sigma for terminal atoms of 0.02
Uanis(C67) \\sim Ueq, Uanis(C68) \\sim Ueq, Uanis(C69) \\sim Ueq, Uanis(C70)
\\sim Ueq: with sigma of 0.01 and sigma for terminal atoms of 0.02
4. Others
 Sof(Ag3A)=1-FVAR(1)
 Sof(Ag3)=FVAR(1)
 Fixed Sof: O1(0.5) C161(0.5) H16C(0.5) H16D(0.5) C162(0.5) H16E(0.5)
 H16F(0.5) H16G(0.5) C163(0.5) H16H(0.5) H16I(0.5) C164(0.5) H16J(0.5)
 H16K(0.5) H16L(0.5)
5.a Ternary CH refined with riding coordinates:
 C15(H15), C25(H25), C35(H35), C45(H45), C55(H55)
5.b Secondary CH2 refined with riding coordinates:
 C6(H6A,H6B), C7(H7A,H7B), C8(H8A,H8B), C9(H9A,H9B), C10(H10A,H10B), C16(H16A,
 H16B), C17(H17A,H17B), C18(H18A,H18B), C19(H19A,H19B), C20(H20A,H20B),
 C26(H26A,H26B), C27(H27A,H27B), C28(H28A,H28B), C29(H29A,H29B), C30(H30A,H30B),
  C36(H36A,H36B), C37(H37A,H37B), C38(H38A,H38B), C39(H39A,H39B), C40(H40A,
 H40B), C46(H46A,H46B), C47(H47A,H47B), C48(H48A,H48B), C49(H49A,H49B),
 C50(H50A,H50B), C56(H56A,H56B), C57(H57A,H57B), C58(H58A,H58B), C59(H59A,H59B),
  C66(H66A,H66B), C67(H67A,H67B), C68(H68A,H68B), C69(H69A,H69B), C70(H70A,
 H70B), C161(H16C,H16D), C163(H16H,H16I), C165(H16M,H16N), C167(H16R,H16S)
5.c Me refined with riding coordinates:
 C162(H16E,H16F,H16G), C164(H16J,H16K,H16L), C166(H16O,H16P,H16Q), C168(H16T,
 H16U,H16V)
5.d Aromatic/amide H refined with riding coordinates:
 C60(H60), C72(H72), C73(H73), C74(H74), C75(H75), C76(H76), C78(H78),
 C79(H79), C80(H80), C81(H81), C82(H82), C84(H84), C85(H85), C86(H86), C87(H87),
  C88(H88), C90(H90), C91(H91), C92(H92), C93(H93), C94(H94), C96(H96),
 C97(H97), C98(H98), C99(H99), C100(H100), C102(H102), C103(H103), C104(H104),
 C105(H105), C106(H106), C108(H108), C109(H109), C110(H110), C111(H111),
 C112(H112), C114(H114), C115(H115), C116(H116), C117(H117), C118(H118),
 C120(H120), C121(H121), C122(H122), C123(H123), C124(H124), C126(H126),
 C127(H127), C128(H128), C129(H129), C130(H130), C132(H132), C133(H133),
 C134(H134), C135(H135), C136(H136), C138(H138), C139(H139), C140(H140),
 C141(H141), C142(H142), C144(H144), C145(H145), C146(H146), C147(H147),
 C148(H148), C150(H150), C151(H151), C152(H152), C153(H153), C154(H154),
 C156(H156), C157(H157), C158(H158), C159(H159), C160(H160)
;
_olex2_submission_special_instructions 'No special instructions were received'

loop_
_space_group_symop_id
_space_group_symop_operation_xyz
1 'x, y, z'
2 '-x+1/2, y+1/2, -z+1/2'
3 '-x, -y, -z'
4 'x-1/2, -y-1/2, z-1/2'

loop_
_atom_site_label
_atom_site_type_symbol
_atom_site_fract_x
_atom_site_fract_y
_atom_site_fract_z
_atom_site_U_iso_or_equiv
_atom_site_adp_type
_atom_site_occupancy
_atom_site_calc_flag
_atom_site_disorder_assembly
_atom_site_disorder_group
_atom_site_refinement_flags_posn
_atom_site_refinement_flags_adp
Cu1 Cu 0.26474(8) 0.84064(6) 0.30807(3) 0.0360(3) Uani 1 d . . . .
Ag1 Ag 0.16108(5) 0.90183(5) 0.34078(2) 0.0434(2) Uani 1 d A . . .
Ag2 Ag 0.36274(5) 0.74932(4) 0.34331(2) 0.0426(2) Uani 1 d A . . .
Ag3 Ag 0.2601(5) 0.8604(4) 0.23855(7) 0.0268(15) Uiso 0.50(5) d A 1 . .
Ag4 Ag 0.28511(5) 0.96928(4) 0.29038(2) 0.0405(2) Uani 1 d A . . .
Ag5 Ag 0.33587(5) 0.93624(4) 0.36749(2) 0.0401(2) Uani 1 d . . . .
Ag6 Ag 0.45936(6) 0.85162(4) 0.35037(2) 0.0468(2) Uani 1 d A . . .
Ag7 Ag 0.43197(5) 0.89732(4) 0.27831(2) 0.0415(2) Uani 1 d . . . .
P1 P 0.03408(17) 0.88633(15) 0.36084(7) 0.0389(7) Uani 1 d . . . .
P2 P 0.3109(2) 0.65003(14) 0.34547(8) 0.0426(7) Uani 1 d . . . .
P3 P 0.22580(17) 0.79320(13) 0.19042(7) 0.0343(6) Uani 1 d . . . .
P4 P 0.38676(17) 0.97024(14) 0.42590(7) 0.0365(6) Uani 1 d A . . .
P5 P 0.56233(16) 0.90368(15) 0.25593(8) 0.0393(7) Uani 1 d A . . .
C1 C 0.2747(7) 0.8386(5) 0.3595(2) 0.034(2) Uani 1 d A . . .
C2 C 0.2856(7) 0.8218(5) 0.3898(3) 0.042(3) Uani 1 d . . . .
C3 C 0.3020(8) 0.7986(6) 0.4223(3) 0.048(3) Uani 1 d A . . .
C4 C 0.3229(11) 0.7778(9) 0.4492(5) 0.083(5) Uani 1 d . . . .
C5 C 0.3424(16) 0.7510(12) 0.4830(7) 0.112(7) Uani 1 d A . . U
C6 C 0.2944(19) 0.7314(16) 0.5014(9) 0.158(11) Uani 1 d . . . U
H6A H 0.2574 0.7081 0.4860 0.190 Uiso 1 calc A . R .
H6B H 0.2652 0.7660 0.5097 0.190 Uiso 1 calc . . R .
C7 C 0.316(2) 0.6917(17) 0.5343(9) 0.171(13) Uani 1 d A . . U
H7A H 0.3149 0.7167 0.5556 0.205 Uiso 1 calc . . R .
H7B H 0.2760 0.6604 0.5359 0.205 Uiso 1 calc . . R .
C8 C 0.3918(18) 0.6634(15) 0.5339(9) 0.148(10) Uani 1 d . . . U
H8A H 0.4107 0.6522 0.5580 0.177 Uiso 1 calc A . R .
H8B H 0.3880 0.6268 0.5195 0.177 Uiso 1 calc . . R .
C9 C 0.436(2) 0.6978(18) 0.5219(10) 0.178(14) Uani 1 d A . . U
H9A H 0.4796 0.6734 0.5143 0.214 Uiso 1 calc . . R .
H9B H 0.4576 0.7219 0.5419 0.214 Uiso 1 calc . . R .
C10 C 0.4166(15) 0.7438(13) 0.4910(7) 0.124(8) Uani 1 d . . . U
H10A H 0.4394 0.7828 0.4978 0.149 Uiso 1 calc A . R .
H10B H 0.4415 0.7300 0.4700 0.149 Uiso 1 calc . . R .
C11 C 0.1697(7) 0.8670(5) 0.2814(2) 0.034(2) Uani 1 d A . . .
C12 C 0.1106(6) 0.8754(5) 0.2640(3) 0.036(2) Uani 1 d . . . .
C13 C 0.0445(8) 0.8863(6) 0.2437(4) 0.054(3) Uani 1 d A . . .
C14 C -0.0139(10) 0.8988(9) 0.2258(5) 0.082(5) Uani 1 d . . . .
C15 C -0.0818(12) 0.9140(13) 0.2015(6) 0.116(8) Uani 1 d A . . .
H15 H -0.1246 0.9289 0.2154 0.139 Uiso 1 calc . . R .
C16 C -0.0584(16) 0.9630(13) 0.1769(7) 0.132(9) Uiso 1 d . . D .
H16A H -0.0143 0.9493 0.1638 0.158 Uiso 1 calc A . R .
H16B H -0.0415 0.9985 0.1907 0.158 Uiso 1 calc . . R .
C17 C -0.127(2) 0.9795(18) 0.1512(10) 0.224(19) Uani 1 d A . D U
H17A H -0.1683 0.9977 0.1642 0.269 Uiso 1 calc . . R .
H17B H -0.1096 1.0094 0.1343 0.269 Uiso 1 calc . . R .
C18 C -0.159(3) 0.9252(16) 0.1313(10) 0.216(18) Uani 1 d . . D U
H18A H -0.1192 0.9098 0.1160 0.259 Uiso 1 calc A . R .
H18B H -0.2051 0.9366 0.1163 0.259 Uiso 1 calc . . R .
C19 C -0.1800(16) 0.8766(15) 0.1568(8) 0.161(12) Uani 1 d A . D U
H19A H -0.1984 0.8409 0.1435 0.193 Uiso 1 calc . . R .
H19B H -0.2227 0.8907 0.1707 0.193 Uiso 1 calc . . R .
C20 C -0.1095(16) 0.8601(13) 0.1814(7) 0.135(9) Uani 1 d . . D U
H20A H -0.1241 0.8287 0.1979 0.162 Uiso 1 calc A . R .
H20B H -0.0675 0.8445 0.1677 0.162 Uiso 1 calc . . R .
C21 C 0.3511(7) 0.8062(5) 0.2849(3) 0.035(2) Uani 1 d A . . .
C22 C 0.4064(8) 0.7785(5) 0.2749(3) 0.043(3) Uani 1 d A . . .
C23 C 0.4667(7) 0.7428(6) 0.2662(3) 0.047(3) Uani 1 d . . . .
C24 C 0.5190(8) 0.7119(7) 0.2590(4) 0.058(3) Uani 1 d A . . .
C25 C 0.5819(10) 0.6733(10) 0.2510(7) 0.097(7) Uani 1 d . . . .
H25 H 0.6018 0.6926 0.2299 0.116 Uiso 1 calc A . R .
C26 C 0.6468(14) 0.6769(15) 0.2758(7) 0.159(14) Uani 1 d A . . .
H26A H 0.6322 0.6606 0.2984 0.191 Uiso 1 calc . . R .
H26B H 0.6612 0.7192 0.2794 0.191 Uiso 1 calc . . R .
C27 C 0.7148(19) 0.6435(15) 0.2641(9) 0.158(12) Uiso 1 d . . . .
H27A H 0.7589 0.6465 0.2819 0.189 Uiso 1 calc A . R .
H27B H 0.7311 0.6600 0.2417 0.189 Uiso 1 calc . . R .
C28 C 0.688(2) 0.5737(16) 0.2589(10) 0.171(13) Uiso 1 d A . . .
H28A H 0.7321 0.5480 0.2535 0.206 Uiso 1 calc . . R .
H28B H 0.6643 0.5581 0.2799 0.206 Uiso 1 calc . . R .
C29 C 0.6309(15) 0.5782(13) 0.2290(7) 0.139(11) Uani 1 d . . . .
H29A H 0.6132 0.5379 0.2218 0.167 Uiso 1 calc A . R .
H29B H 0.6552 0.5968 0.2090 0.167 Uiso 1 calc . . R .
C30 C 0.5620(15) 0.6152(12) 0.2386(7) 0.135(11) Uani 1 d A . . .
H30A H 0.5252 0.6189 0.2177 0.162 Uiso 1 calc . . R .
H30B H 0.5349 0.5940 0.2569 0.162 Uiso 1 calc . . R .
C31 C 0.3337(7) 0.9518(5) 0.2437(3) 0.039(3) Uani 1 d A . . .
C32 C 0.3521(7) 0.9430(5) 0.2149(3) 0.040(3) Uani 1 d . . . .
C33 C 0.3769(7) 0.9358(6) 0.1816(4) 0.049(3) Uani 1 d A . . .
C34 C 0.3979(10) 0.9282(8) 0.1530(4) 0.071(4) Uani 1 d . . . .
C35 C 0.4239(13) 0.9176(10) 0.1184(5) 0.091(6) Uani 1 d A . . .
H35 H 0.4278 0.8735 0.1151 0.109 Uiso 1 calc . . R .
C36 C 0.5030(10) 0.9435(10) 0.1150(4) 0.082(5) Uani 1 d . . . .
H36A H 0.5401 0.9250 0.1326 0.098 Uiso 1 calc A . R .
H36B H 0.5016 0.9868 0.1197 0.098 Uiso 1 calc . . R .
C37 C 0.5305(15) 0.9329(12) 0.0783(5) 0.115(8) Uani 1 d A . . .
H37A H 0.5805 0.9535 0.0759 0.138 Uiso 1 calc . . R .
H37B H 0.5386 0.8898 0.0746 0.138 Uiso 1 calc . . R .
C38 C 0.4709(16) 0.9561(18) 0.0514(5) 0.162(15) Uani 1 d . . . .
H38A H 0.4700 1.0000 0.0531 0.195 Uiso 1 calc A . R .
H38B H 0.4877 0.9458 0.0279 0.195 Uiso 1 calc . . R .
C39 C 0.3916(18) 0.934(2) 0.0539(6) 0.20(2) Uani 1 d A . . .
H39A H 0.3895 0.8915 0.0473 0.243 Uiso 1 calc . . R .
H39B H 0.3563 0.9562 0.0371 0.243 Uiso 1 calc . . R .
C40 C 0.3640(13) 0.9412(14) 0.0905(4) 0.128(11) Uani 1 d . . . .
H40A H 0.3146 0.9194 0.0921 0.153 Uiso 1 calc A . R .
H40B H 0.3541 0.9838 0.0950 0.153 Uiso 1 calc . . R .
C41 C 0.2369(7) 0.9938(5) 0.3358(3) 0.040(3) Uani 1 d A . . .
C42 C 0.2062(7) 1.0172(6) 0.3600(3) 0.043(3) Uani 1 d . . . .
C43 C 0.1753(8) 1.0439(7) 0.3877(3) 0.055(3) Uani 1 d A . . .
C44 C 0.1490(8) 1.0690(7) 0.4117(3) 0.051(3) Uani 1 d . . . .
C45 C 0.1192(7) 1.0964(6) 0.4431(3) 0.046(3) Uani 1 d A . . .
H45 H 0.0874 1.1320 0.4358 0.055 Uiso 1 calc . . R .
C46 C 0.0688(11) 1.0531(9) 0.4603(5) 0.084(5) Uani 1 d . . . .
H46A H 0.0984 1.0163 0.4660 0.101 Uiso 1 calc A . R .
H46B H 0.0240 1.0426 0.4440 0.101 Uiso 1 calc . . R .
C47 C 0.0402(16) 1.0792(9) 0.4932(7) 0.124(11) Uani 1 d A . . .
H47A H 0.0115 1.0484 0.5055 0.149 Uiso 1 calc . . R .
H47B H 0.0040 1.1123 0.4871 0.149 Uiso 1 calc . . R .
C48 C 0.107(2) 1.1023(14) 0.5176(5) 0.153(15) Uani 1 d . . . .
H48A H 0.0861 1.1224 0.5379 0.184 Uiso 1 calc A . R .
H48B H 0.1392 1.0684 0.5265 0.184 Uiso 1 calc . . R .
C49 C 0.1549(17) 1.1435(12) 0.4997(6) 0.125(10) Uani 1 d A . . .
H49A H 0.1987 1.1563 0.5159 0.150 Uiso 1 calc . . R .
H49B H 0.1239 1.1792 0.4929 0.150 Uiso 1 calc . . R .
C50 C 0.1867(10) 1.1163(9) 0.4671(5) 0.086(6) Uani 1 d . . . .
H50A H 0.2177 1.1462 0.4551 0.103 Uiso 1 calc A . R .
H50B H 0.2205 1.0820 0.4736 0.103 Uiso 1 calc . . R .
C51 C 0.4830(8) 0.7657(6) 0.3691(3) 0.051(3) Uani 1 d . . . .
C52 C 0.5283(8) 0.7390(6) 0.3875(3) 0.053(3) Uani 1 d A . . .
C53 C 0.5787(9) 0.7121(7) 0.4115(4) 0.066(4) Uani 1 d . . . .
C54 C 0.6236(12) 0.6927(8) 0.4342(4) 0.080(5) Uani 1 d A . . .
C55 C 0.6747(12) 0.6718(8) 0.4633(4) 0.078(5) Uani 1 d . . . .
H55 H 0.7213 0.6513 0.4549 0.094 Uiso 1 calc A . R .
C56 C 0.696(2) 0.7210(19) 0.4853(11) 0.201(16) Uiso 1 d A . . .
H56A H 0.6488 0.7381 0.4947 0.241 Uiso 1 calc . . R .
H56B H 0.7201 0.7522 0.4713 0.241 Uiso 1 calc . . R .
C57 C 0.760(2) 0.7003(13) 0.5195(11) 0.194(18) Uani 1 d . . . .
H57A H 0.8063 0.6798 0.5117 0.233 Uiso 1 calc A . R .
H57B H 0.7750 0.7337 0.5353 0.233 Uiso 1 calc . . R .
C58 C 0.7065(18) 0.6612(15) 0.5337(8) 0.139(10) Uiso 1 d A . . .
H58A H 0.7285 0.6523 0.5577 0.167 Uiso 1 calc . . R .
H58B H 0.6595 0.6854 0.5366 0.167 Uiso 1 calc . . R .
C59 C 0.680(2) 0.6083(19) 0.5207(11) 0.196(16) Uiso 1 d . . . .
H59A H 0.6477 0.5872 0.5372 0.235 Uiso 1 calc A . R .
H59B H 0.7226 0.5820 0.5141 0.235 Uiso 1 calc . . R .
C60 C 0.632(2) 0.6319(18) 0.4885(10) 0.182(14) Uiso 1 d A . . .
H60 H 0.5781 0.6225 0.4843 0.218 Uiso 1 calc . . R .
C61 C 0.4556(8) 0.9416(6) 0.3364(3) 0.050(3) Uani 1 d A . . .
C62 C 0.4813(8) 0.9893(6) 0.3365(3) 0.049(3) Uani 1 d . . . .
C63 C 0.5094(12) 1.0445(9) 0.3384(5) 0.090(6) Uani 1 d A . . .
C64 C 0.5297(17) 1.0967(11) 0.3403(9) 0.144(12) Uani 1 d . . D .
C65 C 0.554(2) 1.1589(11) 0.3477(13) 0.191(18) Uani 1 d A . D .
C66 C 0.606(2) 1.1679(17) 0.3813(9) 0.21(2) Uani 1 d . . . .
H66A H 0.6166 1.2107 0.3856 0.248 Uiso 1 calc A . R .
H66B H 0.5817 1.1511 0.4019 0.248 Uiso 1 calc . . R .
C67 C 0.675(2) 1.1369(18) 0.3750(11) 0.182(14) Uani 1 d A . . U
H67A H 0.7152 1.1508 0.3928 0.219 Uiso 1 calc . . R .
H67B H 0.6656 1.0944 0.3802 0.219 Uiso 1 calc . . R .
C68 C 0.7075(19) 1.1386(16) 0.3437(9) 0.156(11) Uani 1 d . . . U
H68A H 0.7306 1.0993 0.3391 0.187 Uiso 1 calc A . R .
H68B H 0.7496 1.1685 0.3448 0.187 Uiso 1 calc . . R .
C69 C 0.6520(17) 1.1534(14) 0.3151(8) 0.134(9) Uani 1 d A . . U
H69A H 0.6369 1.1158 0.3031 0.161 Uiso 1 calc . . R .
H69B H 0.6794 1.1778 0.2983 0.161 Uiso 1 calc . . R .
C70 C 0.581(2) 1.1845(16) 0.3220(9) 0.152(11) Uani 1 d . . . U
H70A H 0.5924 1.2268 0.3275 0.182 Uiso 1 calc A . R .
H70B H 0.5440 1.1827 0.3012 0.182 Uiso 1 calc . . R .
C71 C -0.0190(7) 0.9536(6) 0.3705(3) 0.043(3) Uani 1 d A . . .
C72 C -0.0747(8) 0.9554(7) 0.3944(3) 0.055(3) Uani 1 d . . . .
H72 H -0.0860 0.9201 0.4068 0.066 Uiso 1 calc A . R .
C73 C -0.1154(11) 1.0075(9) 0.4011(5) 0.079(5) Uani 1 d A . . .
H73 H -0.1549 1.0075 0.4172 0.095 Uiso 1 calc . . R .
C74 C -0.0970(10) 1.0580(8) 0.3843(5) 0.076(5) Uani 1 d . . . .
H74 H -0.1221 1.0942 0.3895 0.091 Uiso 1 calc A . R .
C75 C -0.0459(11) 1.0580(8) 0.3610(6) 0.085(6) Uani 1 d A . . .
H75 H -0.0353 1.0939 0.3492 0.103 Uiso 1 calc . . R .
C76 C -0.0051(9) 1.0049(9) 0.3528(4) 0.076(5) Uani 1 d . . . .
H76 H 0.0311 1.0053 0.3352 0.092 Uiso 1 calc A . R .
C77 C -0.0278(7) 0.8476(7) 0.3282(3) 0.050(3) Uani 1 d A . . .
C78 C -0.0026(8) 0.7957(6) 0.3146(3) 0.051(3) Uani 1 d . . . .
H78 H 0.0475 0.7814 0.3221 0.061 Uiso 1 calc A . R .
C79 C -0.0476(9) 0.7632(8) 0.2902(4) 0.070(4) Uani 1 d A . . .
H79 H -0.0290 0.7271 0.2810 0.084 Uiso 1 calc . . R .
C80 C -0.1201(9) 0.7847(10) 0.2796(5) 0.091(7) Uani 1 d . . . .
H80 H -0.1522 0.7629 0.2630 0.109 Uiso 1 calc A . R .
C81 C -0.1463(9) 0.8369(11) 0.2928(5) 0.107(8) Uani 1 d A . . .
H81 H -0.1966 0.8510 0.2854 0.128 Uiso 1 calc . . R .
C82 C -0.1006(8) 0.8691(9) 0.3165(5) 0.080(5) Uani 1 d . . . .
H82 H -0.1185 0.9060 0.3249 0.096 Uiso 1 calc A . R .
C83 C 0.0287(7) 0.8388(5) 0.3990(3) 0.041(3) Uani 1 d A . . .
C84 C 0.0897(8) 0.8397(6) 0.4239(3) 0.052(3) Uani 1 d . . . .
H84 H 0.1332 0.8645 0.4209 0.062 Uiso 1 calc A . R .
C85 C 0.0877(9) 0.8045(7) 0.4532(4) 0.062(4) Uani 1 d A . . .
H85 H 0.1310 0.8031 0.4698 0.075 Uiso 1 calc . . R .
C86 C 0.0222(11) 0.7709(7) 0.4585(4) 0.071(5) Uani 1 d . . . .
H86 H 0.0197 0.7482 0.4793 0.085 Uiso 1 calc A . R .
C87 C -0.0387(9) 0.7703(6) 0.4341(4) 0.060(4) Uani 1 d A . . .
H87 H -0.0830 0.7466 0.4375 0.072 Uiso 1 calc . . R .
C88 C -0.0356(8) 0.8047(6) 0.4040(3) 0.051(3) Uani 1 d . . . .
H88 H -0.0779 0.8046 0.3868 0.062 Uiso 1 calc A . R .
C89 C 0.3515(9) 0.6083(6) 0.3826(3) 0.053(3) Uani 1 d A . . .
C90 C 0.4342(10) 0.6036(7) 0.3864(4) 0.070(4) Uani 1 d . . . .
H90 H 0.4654 0.6218 0.3699 0.084 Uiso 1 calc A . R .
C91 C 0.4681(11) 0.5717(8) 0.4147(5) 0.088(6) Uani 1 d A . . .
H91 H 0.5228 0.5674 0.4175 0.106 Uiso 1 calc . . R .
C92 C 0.4202(14) 0.5458(7) 0.4393(4) 0.081(6) Uani 1 d . . . .
H92 H 0.4435 0.5251 0.4589 0.098 Uiso 1 calc A . R .
C93 C 0.3443(14) 0.5500(8) 0.4354(4) 0.082(5) Uani 1 d A . . .
H93 H 0.3137 0.5317 0.4521 0.098 Uiso 1 calc . . R .
C94 C 0.3077(10) 0.5806(6) 0.4072(4) 0.063(4) Uani 1 d . . . .
H94 H 0.2527 0.5827 0.4048 0.076 Uiso 1 calc A . R .
C95 C 0.2073(8) 0.6430(6) 0.3491(3) 0.046(3) Uani 1 d A . . .
C96 C 0.1638(8) 0.5970(7) 0.3346(3) 0.053(3) Uani 1 d . . . .
H96 H 0.1877 0.5678 0.3210 0.064 Uiso 1 calc A . R .
C97 C 0.0858(8) 0.5927(7) 0.3396(4) 0.064(4) Uani 1 d A . . .
H97 H 0.0563 0.5606 0.3296 0.076 Uiso 1 calc . . R .
C98 C 0.0510(9) 0.6349(7) 0.3591(4) 0.063(4) Uani 1 d . . . .
H98 H -0.0029 0.6323 0.3624 0.075 Uiso 1 calc A . R .
C99 C 0.0938(10) 0.6808(7) 0.3737(5) 0.070(4) Uani 1 d A . . .
H99 H 0.0698 0.7095 0.3877 0.084 Uiso 1 calc . . R .
C100 C 0.1718(9) 0.6856(6) 0.3683(4) 0.057(3) Uani 1 d . . . .
H100 H 0.2009 0.7183 0.3778 0.069 Uiso 1 calc A . R .
C101 C 0.3305(8) 0.6044(6) 0.3081(3) 0.047(3) Uani 1 d A . . .
C102 C 0.3276(8) 0.6306(6) 0.2757(3) 0.050(3) Uani 1 d . . . .
H102 H 0.3158 0.6717 0.2733 0.060 Uiso 1 calc A . R .
C103 C 0.3420(8) 0.5963(7) 0.2457(3) 0.058(4) Uani 1 d A . . .
H103 H 0.3387 0.6133 0.2230 0.069 Uiso 1 calc . . R .
C104 C 0.3607(8) 0.5381(8) 0.2508(4) 0.064(4) Uani 1 d . . . .
H104 H 0.3726 0.5148 0.2312 0.077 Uiso 1 calc A . R .
C105 C 0.3628(10) 0.5124(7) 0.2825(4) 0.068(4) Uani 1 d A . . .
H105 H 0.3751 0.4713 0.2847 0.082 Uiso 1 calc . . R .
C106 C 0.3478(9) 0.5439(7) 0.3113(4) 0.063(4) Uani 1 d . . . .
H106 H 0.3490 0.5250 0.3335 0.076 Uiso 1 calc A . R .
C107 C 0.1806(6) 0.7250(5) 0.2047(3) 0.039(3) Uani 1 d A . . .
C108 C 0.1850(8) 0.6720(6) 0.1866(3) 0.050(3) Uani 1 d . . . .
H108 H 0.2089 0.6709 0.1650 0.061 Uiso 1 calc A . R .
C109 C 0.1543(8) 0.6204(6) 0.2000(4) 0.058(4) Uani 1 d A . . .
H109 H 0.1549 0.5844 0.1871 0.070 Uiso 1 calc . . R .
C110 C 0.1237(8) 0.6215(6) 0.2313(5) 0.062(4) Uani 1 d . . . .
H110 H 0.1053 0.5856 0.2409 0.074 Uiso 1 calc A . R .
C111 C 0.1186(9) 0.6725(6) 0.2494(4) 0.062(4) Uani 1 d A . . .
H111 H 0.0943 0.6724 0.2709 0.074 Uiso 1 calc . . R .
C112 C 0.1484(8) 0.7259(6) 0.2370(4) 0.051(3) Uani 1 d . . . .
H112 H 0.1466 0.7616 0.2503 0.061 Uiso 1 calc A . R .
C113 C 0.1593(6) 0.8280(5) 0.1581(3) 0.038(3) Uani 1 d A . . .
C114 C 0.0961(8) 0.7970(6) 0.1410(3) 0.049(3) Uani 1 d . . . .
H114 H 0.0849 0.7574 0.1476 0.059 Uiso 1 calc A . R .
C115 C 0.0517(9) 0.8240(7) 0.1151(4) 0.062(4) Uani 1 d A . . .
H115 H 0.0095 0.8028 0.1038 0.074 Uiso 1 calc . . R .
C116 C 0.0664(10) 0.8814(8) 0.1047(4) 0.067(4) Uani 1 d . . . .
H116 H 0.0347 0.8999 0.0866 0.080 Uiso 1 calc A . R .
C117 C 0.1283(10) 0.9115(7) 0.1213(3) 0.062(4) Uani 1 d A . . .
H117 H 0.1396 0.9511 0.1145 0.074 Uiso 1 calc . . R .
C118 C 0.1730(8) 0.8844(6) 0.1471(3) 0.047(3) Uani 1 d . . . .
H118 H 0.2155 0.9057 0.1580 0.057 Uiso 1 calc A . R .
C119 C 0.3014(7) 0.7645(5) 0.1641(3) 0.041(3) Uani 1 d A . . .
C120 C 0.3001(8) 0.7666(6) 0.1290(3) 0.051(3) Uani 1 d . . . .
H120 H 0.2585 0.7863 0.1162 0.062 Uiso 1 calc A . R .
C121 C 0.3582(9) 0.7406(7) 0.1112(4) 0.063(4) Uani 1 d A . . .
H121 H 0.3568 0.7426 0.0864 0.076 Uiso 1 calc . . R .
C122 C 0.4171(9) 0.7123(8) 0.1293(4) 0.066(4) Uani 1 d . . . .
H122 H 0.4569 0.6941 0.1171 0.079 Uiso 1 calc A . R .
C123 C 0.4202(9) 0.7096(8) 0.1648(4) 0.069(4) Uani 1 d A . . .
H123 H 0.4618 0.6899 0.1775 0.082 Uiso 1 calc . . R .
C124 C 0.3622(7) 0.7359(7) 0.1819(4) 0.057(4) Uani 1 d . . . .
H124 H 0.3641 0.7344 0.2067 0.069 Uiso 1 calc A . R .
C125 C 0.3917(7) 1.0498(5) 0.4323(3) 0.039(3) Uani 1 d . . . .
C126 C 0.4056(8) 1.0761(6) 0.4641(3) 0.051(3) Uani 1 d A . . .
H126 H 0.4128 1.0516 0.4843 0.062 Uiso 1 calc . . R .
C127 C 0.4095(9) 1.1362(6) 0.4680(3) 0.059(4) Uani 1 d . . . .
H127 H 0.4188 1.1531 0.4906 0.071 Uiso 1 calc A . R .
C128 C 0.4000(9) 1.1719(6) 0.4393(4) 0.064(4) Uani 1 d A . . .
H128 H 0.4058 1.2138 0.4416 0.077 Uiso 1 calc . . R .
C129 C 0.3825(12) 1.1478(7) 0.4082(4) 0.080(6) Uani 1 d . . . .
H129 H 0.3721 1.1732 0.3886 0.096 Uiso 1 calc A . R .
C130 C 0.3789(9) 1.0857(6) 0.4032(3) 0.055(4) Uani 1 d A . . .
H130 H 0.3681 1.0691 0.3806 0.067 Uiso 1 calc . . R .
C131 C 0.3389(8) 0.9436(5) 0.4634(3) 0.047(3) Uani 1 d . . . .
C132 C 0.2598(9) 0.9432(6) 0.4617(4) 0.060(4) Uani 1 d A . . .
H132 H 0.2322 0.9567 0.4409 0.072 Uiso 1 calc . . R .
C133 C 0.2183(12) 0.9238(7) 0.4895(4) 0.074(5) Uani 1 d . . . .
H133 H 0.1633 0.9255 0.4882 0.089 Uiso 1 calc A . R .
C134 C 0.2591(13) 0.9020(7) 0.5190(5) 0.078(5) Uani 1 d A . . .
H134 H 0.2324 0.8877 0.5382 0.094 Uiso 1 calc . . R .
C135 C 0.3386(13) 0.9014(7) 0.5204(4) 0.077(5) Uani 1 d . . . .
H135 H 0.3664 0.8860 0.5407 0.092 Uiso 1 calc A . R .
C136 C 0.3789(10) 0.9222(7) 0.4934(3) 0.064(4) Uani 1 d A . . .
H136 H 0.4340 0.9221 0.4952 0.076 Uiso 1 calc . . R .
C137 C 0.4858(7) 0.9465(5) 0.4319(3) 0.042(3) Uani 1 d . . . .
C138 C 0.5470(7) 0.9838(7) 0.4333(3) 0.052(3) Uani 1 d A . . .
H138 H 0.5382 1.0255 0.4322 0.062 Uiso 1 calc . . R .
C139 C 0.6215(9) 0.9632(8) 0.4365(4) 0.073(5) Uani 1 d . . . .
H139 H 0.6633 0.9907 0.4372 0.087 Uiso 1 calc A . R .
C140 C 0.6368(9) 0.9031(8) 0.4386(4) 0.065(4) Uani 1 d A . . .
H140 H 0.6886 0.8889 0.4411 0.078 Uiso 1 calc . . R .
C141 C 0.5763(9) 0.8651(6) 0.4371(3) 0.055(4) Uani 1 d . . . .
H141 H 0.5858 0.8234 0.4380 0.066 Uiso 1 calc A . R .
C142 C 0.5010(8) 0.8855(6) 0.4343(3) 0.051(3) Uani 1 d A . . .
H142 H 0.4592 0.8580 0.4339 0.062 Uiso 1 calc . . R .
C143 C 0.6319(7) 0.9032(7) 0.2935(3) 0.048(3) Uani 1 d . . . .
C144 C 0.6273(7) 0.8567(7) 0.3164(3) 0.053(3) Uani 1 d A . . .
H144 H 0.5924 0.8249 0.3110 0.064 Uiso 1 calc . . R .
C145 C 0.6742(9) 0.8559(9) 0.3479(4) 0.072(5) Uani 1 d . . . .
H145 H 0.6710 0.8239 0.3639 0.086 Uiso 1 calc A . R .
C146 C 0.7251(8) 0.9027(8) 0.3552(4) 0.062(4) Uani 1 d A . . .
H146 H 0.7575 0.9024 0.3762 0.075 Uiso 1 calc . . R .
C147 C 0.7290(9) 0.9481(8) 0.3328(5) 0.073(5) Uani 1 d . . . .
H147 H 0.7641 0.9798 0.3381 0.087 Uiso 1 calc A . R .
C148 C 0.6817(8) 0.9490(7) 0.3019(4) 0.061(4) Uani 1 d A . . .
H148 H 0.6841 0.9819 0.2864 0.073 Uiso 1 calc . . R .
C149 C 0.5980(8) 0.8502(6) 0.2262(3) 0.049(3) Uani 1 d . . . .
C150 C 0.5515(8) 0.8355(7) 0.1970(4) 0.058(4) Uani 1 d A . . .
H150 H 0.4997 0.8498 0.1945 0.069 Uiso 1 calc . . R .
C151 C 0.5801(9) 0.7993(7) 0.1710(4) 0.065(4) Uani 1 d . . . .
H151 H 0.5489 0.7916 0.1501 0.078 Uiso 1 calc A . R .
C152 C 0.6509(11) 0.7756(9) 0.1752(5) 0.084(5) Uani 1 d A . . .
H152 H 0.6696 0.7503 0.1578 0.101 Uiso 1 calc . . R .
C153 C 0.6949(11) 0.7877(12) 0.2042(5) 0.112(9) Uani 1 d . . . .
H153 H 0.7448 0.7701 0.2075 0.134 Uiso 1 calc A . R .
C154 C 0.6695(8) 0.8260(8) 0.2299(4) 0.075(5) Uani 1 d A . . .
H154 H 0.7026 0.8349 0.2500 0.090 Uiso 1 calc . . R .
C155 C 0.5783(7) 0.9735(6) 0.2338(3) 0.045(3) Uani 1 d . . . .
C156 C 0.6235(9) 0.9781(7) 0.2052(4) 0.066(4) Uani 1 d A . . .
H156 H 0.6460 0.9434 0.1959 0.079 Uiso 1 calc . . R .
C157 C 0.6356(11) 1.0323(9) 0.1903(5) 0.079(5) Uani 1 d . . . .
H157 H 0.6664 1.0349 0.1707 0.095 Uiso 1 calc A . R .
C158 C 0.6039(9) 1.0832(8) 0.2033(5) 0.071(4) Uani 1 d A . . .
H158 H 0.6127 1.1207 0.1929 0.085 Uiso 1 calc . . R .
C159 C 0.5601(10) 1.0793(8) 0.2313(4) 0.070(4) Uani 1 d . . . .
H159 H 0.5377 1.1141 0.2404 0.084 Uiso 1 calc A . R .
C160 C 0.5479(9) 1.0237(7) 0.2468(4) 0.063(4) Uani 1 d A . . .
H160 H 0.5180 1.0214 0.2667 0.075 Uiso 1 calc . . R .
P6 P 0.8944(4) 0.2370(3) 0.43320(17) 0.0994(17) Uiso 1 d . . . .
F1 F 0.9024(8) 0.2041(6) 0.3979(4) 0.122(4) Uiso 1 d . . . .
F2 F 0.9792(12) 0.2245(9) 0.4468(5) 0.176(7) Uiso 1 d . . . .
F3 F 0.8775(13) 0.2670(10) 0.4677(6) 0.198(8) Uiso 1 d . . . .
F4 F 0.9552(16) 0.2845(13) 0.4167(7) 0.242(11) Uiso 1 d . . . .
F5 F 0.8848(15) 0.1777(12) 0.4532(7) 0.222(10) Uiso 1 d . . . .
F6 F 0.8486(13) 0.2910(11) 0.4155(6) 0.200(8) Uiso 1 d . . . .
F6' F 0.8076(18) 0.2192(14) 0.4253(8) 0.266(12) Uiso 1 d . . . .
O1 O 0.7754(15) 0.4414(12) 0.4959(7) 0.089(7) Uiso 0.50 d . . D .
C161 C 0.755(3) 0.467(2) 0.4616(9) 0.130(18) Uiso 0.50 d . . D .
H16C H 0.7550 0.4357 0.4434 0.156 Uiso 0.50 calc . . R .
H16D H 0.7940 0.4976 0.4561 0.156 Uiso 0.50 calc . . R .
C162 C 0.674(3) 0.495(3) 0.4624(15) 0.134(18) Uiso 0.50 d . . . .
H16E H 0.6594 0.5136 0.4397 0.201 Uiso 0.50 calc . . R .
H16F H 0.6749 0.5261 0.4807 0.201 Uiso 0.50 calc . . R .
H16G H 0.6361 0.4647 0.4675 0.201 Uiso 0.50 calc . . R .
C163 C 0.846(3) 0.416(2) 0.5002(12) 0.105(13) Uiso 0.50 d . . . .
H16H H 0.8855 0.4463 0.4965 0.126 Uiso 0.50 calc . . R .
H16I H 0.8497 0.3850 0.4819 0.126 Uiso 0.50 calc . . R .
C164 C 0.8657(19) 0.3846(16) 0.5387(9) 0.071(8) Uiso 0.50 d . . . .
H16J H 0.9186 0.3688 0.5398 0.107 Uiso 0.50 calc . . R .
H16K H 0.8291 0.3521 0.5420 0.107 Uiso 0.50 calc . . R .
H16L H 0.8613 0.4143 0.5572 0.107 Uiso 0.50 calc . . R .
O2 O 0.8407(14) 0.6531(11) 0.4046(6) 0.164(8) Uiso 1 d . . . .
C165 C 0.789(2) 0.6487(15) 0.3747(9) 0.153(11) Uiso 1 d . . . .
H16M H 0.7386 0.6312 0.3805 0.183 Uiso 1 calc . . R .
H16N H 0.8108 0.6245 0.3562 0.183 Uiso 1 calc . . R .
C166 C 0.779(2) 0.7125(17) 0.3634(10) 0.189(15) Uiso 1 d . . . .
H16O H 0.7419 0.7148 0.3429 0.284 Uiso 1 calc . . R .
H16P H 0.8290 0.7286 0.3575 0.284 Uiso 1 calc . . R .
H16Q H 0.7593 0.7358 0.3826 0.284 Uiso 1 calc . . R .
C167 C 0.861(2) 0.5953(16) 0.4176(9) 0.163(12) Uiso 1 d . . . .
H16R H 0.8856 0.5725 0.3992 0.196 Uiso 1 calc . . R .
H16S H 0.8133 0.5739 0.4232 0.196 Uiso 1 calc . . R .
C168 C 0.915(2) 0.5984(18) 0.4492(11) 0.203(17) Uiso 1 d . . . .
H16T H 0.9273 0.5580 0.4573 0.305 Uiso 1 calc . . R .
H16U H 0.8898 0.6202 0.4676 0.305 Uiso 1 calc . . R .
H16V H 0.9621 0.6190 0.4436 0.305 Uiso 1 calc . . R .
Ag3A Ag 0.2715(6) 0.8523(5) 0.23899(8) 0.0386(10) Uiso 0.50(5) d A 2 . .

loop_
_atom_site_aniso_label
_atom_site_aniso_U_11
_atom_site_aniso_U_22
_atom_site_aniso_U_33
_atom_site_aniso_U_23
_atom_site_aniso_U_13
_atom_site_aniso_U_12
Cu1 0.0412(7) 0.0386(8) 0.0278(6) -0.0010(5) -0.0002(5) -0.0022(6)
Ag1 0.0369(5) 0.0590(6) 0.0344(4) -0.0067(4) 0.0048(3) -0.0074(4)
Ag2 0.0510(5) 0.0360(5) 0.0402(5) -0.0002(4) -0.0026(4) -0.0038(4)
Ag4 0.0492(5) 0.0395(5) 0.0335(4) -0.0013(4) 0.0084(4) 0.0021(4)
Ag5 0.0424(5) 0.0444(5) 0.0327(4) -0.0036(4) -0.0032(3) -0.0050(4)
Ag6 0.0560(6) 0.0439(5) 0.0404(5) -0.0002(4) 0.0026(4) -0.0024(4)
Ag7 0.0340(4) 0.0506(6) 0.0395(5) -0.0021(4) -0.0015(3) 0.0000(4)
P1 0.0354(15) 0.0538(19) 0.0274(14) -0.0055(13) 0.0019(11) -0.0063(13)
P2 0.0532(18) 0.0315(16) 0.0428(17) 0.0004(13) -0.0007(14) -0.0054(14)
P3 0.0417(15) 0.0396(16) 0.0215(12) 0.0006(11) 0.0015(11) -0.0040(12)
P4 0.0438(16) 0.0406(17) 0.0243(13) -0.0026(12) -0.0031(11) -0.0075(13)
P5 0.0271(14) 0.0515(19) 0.0391(15) -0.0056(13) 0.0001(11) 0.0010(13)
C1 0.058(7) 0.025(6) 0.019(5) 0.000(4) -0.004(4) -0.001(5)
C2 0.048(7) 0.032(6) 0.046(7) 0.001(5) 0.008(5) -0.011(5)
C3 0.072(9) 0.051(8) 0.020(5) 0.008(5) -0.004(5) 0.005(6)
C4 0.097(13) 0.084(13) 0.068(11) 0.020(9) -0.006(9) 0.032(10)
C5 0.115(10) 0.116(11) 0.104(10) 0.029(8) 0.001(8) 0.008(8)
C6 0.151(14) 0.169(14) 0.154(14) 0.026(9) 0.008(9) 0.004(9)
C7 0.170(15) 0.178(15) 0.166(15) 0.026(10) 0.018(10) 0.008(10)
C8 0.143(13) 0.153(13) 0.146(13) 0.024(9) 0.004(9) 0.003(9)
C9 0.169(16) 0.186(16) 0.176(16) 0.026(10) -0.002(10) -0.008(10)
C10 0.120(11) 0.137(12) 0.117(11) 0.023(9) 0.010(9) -0.004(9)
C11 0.053(7) 0.034(6) 0.016(5) -0.005(4) -0.003(4) -0.004(5)
C12 0.037(6) 0.048(7) 0.024(5) -0.004(5) 0.005(5) -0.013(5)
C13 0.044(7) 0.057(9) 0.060(8) 0.002(7) -0.011(6) 0.007(6)
C14 0.059(10) 0.093(13) 0.092(13) 0.026(10) -0.021(9) -0.017(9)
C15 0.067(12) 0.17(2) 0.106(17) 0.028(16) -0.026(11) -0.017(14)
C17 0.22(2) 0.23(2) 0.22(2) 0.008(10) 0.006(10) 0.003(10)
C18 0.22(2) 0.22(2) 0.21(2) 0.008(10) 0.011(10) 0.002(10)
C19 0.159(14) 0.169(14) 0.153(14) -0.001(9) -0.009(9) -0.003(9)
C20 0.132(12) 0.142(12) 0.128(12) 0.000(9) -0.013(9) 0.003(9)
C21 0.045(6) 0.030(6) 0.031(5) 0.003(4) -0.005(5) -0.003(5)
C22 0.063(8) 0.039(7) 0.025(5) -0.005(5) -0.006(5) -0.006(6)
C23 0.047(7) 0.059(8) 0.036(6) 0.009(6) 0.001(5) 0.010(6)
C24 0.046(8) 0.060(9) 0.067(9) -0.002(7) 0.007(6) 0.012(7)
C25 0.057(10) 0.092(15) 0.145(19) -0.020(13) 0.031(11) 0.015(10)
C26 0.110(18) 0.23(3) 0.13(2) -0.08(2) -0.028(16) 0.11(2)
C29 0.13(2) 0.16(2) 0.12(2) -0.056(18) -0.027(16) 0.079(19)
C30 0.128(19) 0.14(2) 0.13(2) -0.062(17) -0.040(16) 0.088(17)
C31 0.038(6) 0.034(6) 0.047(7) 0.009(5) 0.001(5) -0.005(5)
C32 0.052(7) 0.037(6) 0.033(6) 0.005(5) 0.012(5) -0.014(5)
C33 0.045(7) 0.046(8) 0.058(8) -0.007(6) 0.011(6) -0.009(6)
C34 0.076(11) 0.087(12) 0.051(9) -0.005(8) 0.015(8) -0.005(9)
C35 0.121(16) 0.095(14) 0.060(10) -0.010(10) 0.033(11) -0.022(12)
C36 0.068(10) 0.116(15) 0.063(10) -0.004(10) 0.022(8) -0.002(10)
C37 0.14(2) 0.14(2) 0.074(13) -0.014(13) 0.049(14) -0.024(16)
C38 0.13(2) 0.31(4) 0.049(12) 0.000(18) 0.016(12) -0.07(3)
C39 0.16(3) 0.40(6) 0.054(13) -0.04(2) 0.011(14) -0.15(3)
C40 0.116(17) 0.23(3) 0.042(9) -0.024(13) 0.011(10) -0.082(19)
C41 0.048(7) 0.026(6) 0.048(7) 0.010(5) 0.006(5) 0.000(5)
C42 0.046(7) 0.046(7) 0.039(6) -0.002(5) 0.011(5) 0.017(6)
C43 0.054(8) 0.082(10) 0.029(6) 0.000(6) -0.002(5) -0.002(7)
C44 0.052(7) 0.066(9) 0.036(6) -0.006(6) 0.010(6) -0.004(6)
C45 0.049(7) 0.052(8) 0.037(6) -0.009(5) 0.012(5) 0.000(6)
C46 0.096(13) 0.082(12) 0.079(12) 0.001(9) 0.045(10) -0.003(10)
C47 0.18(3) 0.078(14) 0.13(2) 0.014(13) 0.12(2) 0.028(15)
C48 0.29(4) 0.14(2) 0.033(10) -0.014(12) 0.032(17) 0.10(3)
C49 0.18(3) 0.12(2) 0.064(13) -0.060(14) -0.026(14) 0.041(18)
C50 0.075(11) 0.091(13) 0.090(13) -0.048(11) -0.008(9) 0.013(10)
C51 0.050(7) 0.062(9) 0.040(7) -0.005(6) -0.008(6) -0.006(6)
C52 0.056(8) 0.055(8) 0.047(7) -0.004(6) -0.011(6) 0.001(7)
C53 0.069(10) 0.063(10) 0.063(9) 0.001(7) -0.016(8) 0.013(8)
C54 0.111(14) 0.068(11) 0.058(9) -0.005(8) -0.016(9) 0.019(10)
C55 0.105(13) 0.076(12) 0.052(9) -0.001(8) -0.012(9) 0.026(10)
C57 0.18(3) 0.10(2) 0.29(5) 0.01(2) -0.12(3) -0.03(2)
C61 0.060(8) 0.050(9) 0.042(7) 0.002(6) 0.016(6) 0.003(7)
C62 0.070(9) 0.041(8) 0.039(7) 0.008(5) 0.018(6) -0.003(7)
C63 0.110(15) 0.068(12) 0.091(13) -0.013(10) -0.011(11) -0.025(11)
C64 0.15(2) 0.079(17) 0.19(3) 0.015(17) -0.07(2) -0.033(16)
C65 0.14(3) 0.13(3) 0.30(6) 0.08(3) -0.01(3) -0.01(2)
C66 0.21(3) 0.22(4) 0.21(3) -0.16(3) 0.15(3) -0.13(3)
C67 0.187(16) 0.186(16) 0.172(16) 0.007(10) 0.004(10) -0.002(10)
C68 0.147(14) 0.163(14) 0.159(14) 0.005(9) 0.020(9) 0.002(9)
C69 0.133(12) 0.146(12) 0.124(12) 0.001(9) 0.024(9) -0.022(9)
C70 0.153(14) 0.147(14) 0.153(14) 0.011(9) -0.009(9) -0.011(9)
C71 0.034(6) 0.055(8) 0.037(6) 0.002(5) -0.005(5) 0.002(5)
C72 0.061(8) 0.057(9) 0.046(7) -0.010(6) 0.005(6) 0.020(7)
C73 0.087(12) 0.077(13) 0.072(11) -0.020(9) -0.003(9) 0.021(10)
C74 0.069(11) 0.059(11) 0.098(13) -0.021(10) -0.001(10) 0.003(8)
C75 0.079(12) 0.047(10) 0.127(17) 0.016(10) -0.014(12) 0.016(9)
C76 0.059(9) 0.099(14) 0.070(10) 0.020(10) -0.003(8) -0.015(9)
C77 0.045(7) 0.076(10) 0.030(6) -0.016(6) 0.004(5) -0.012(6)
C78 0.052(8) 0.055(8) 0.047(7) -0.005(6) 0.006(6) -0.013(6)
C79 0.070(10) 0.074(11) 0.065(9) -0.031(8) 0.000(8) -0.024(8)
C80 0.056(10) 0.148(19) 0.067(10) -0.054(12) 0.004(8) -0.027(11)
C81 0.040(8) 0.18(2) 0.099(14) -0.081(15) -0.017(8) 0.013(11)
C82 0.044(8) 0.114(15) 0.081(11) -0.049(10) -0.009(7) 0.008(9)
C83 0.048(7) 0.036(6) 0.038(6) -0.008(5) 0.002(5) 0.008(5)
C84 0.061(8) 0.051(8) 0.043(7) -0.001(6) -0.002(6) 0.001(6)
C85 0.076(10) 0.069(10) 0.042(7) 0.008(7) 0.002(7) 0.015(8)
C86 0.095(12) 0.056(9) 0.065(10) 0.026(8) 0.028(9) 0.017(9)
C87 0.055(8) 0.050(8) 0.077(10) 0.011(7) 0.022(7) 0.010(7)
C88 0.051(7) 0.058(9) 0.046(7) -0.005(6) 0.007(6) 0.000(6)
C89 0.073(9) 0.036(7) 0.047(7) -0.004(6) -0.006(6) -0.005(6)
C90 0.082(11) 0.058(10) 0.068(10) 0.009(8) -0.010(8) 0.009(8)
C91 0.080(12) 0.069(11) 0.105(14) 0.005(10) -0.064(11) -0.007(9)
C92 0.135(18) 0.052(10) 0.053(9) 0.009(7) -0.027(10) 0.006(11)
C93 0.138(18) 0.063(11) 0.043(8) 0.010(7) 0.001(10) -0.004(11)
C94 0.090(11) 0.049(8) 0.051(8) -0.003(7) 0.013(7) 0.006(8)
C95 0.059(8) 0.039(7) 0.041(6) 0.004(5) 0.007(6) 0.001(6)
C96 0.051(8) 0.064(9) 0.045(7) -0.010(6) -0.003(6) -0.009(6)
C97 0.053(8) 0.061(10) 0.076(10) -0.006(8) -0.003(7) -0.019(7)
C98 0.049(8) 0.055(9) 0.084(11) 0.003(8) 0.011(7) -0.003(7)
C99 0.074(10) 0.055(9) 0.084(11) -0.004(8) 0.024(9) 0.011(8)
C100 0.072(9) 0.033(7) 0.067(9) -0.005(6) 0.010(7) -0.003(6)
C101 0.059(8) 0.048(8) 0.034(6) -0.015(5) 0.002(5) -0.003(6)
C102 0.056(8) 0.043(7) 0.050(7) -0.007(6) -0.008(6) -0.010(6)
C103 0.061(8) 0.076(11) 0.036(7) -0.013(6) 0.004(6) -0.022(8)
C104 0.051(8) 0.073(11) 0.068(10) -0.036(8) 0.004(7) -0.017(7)
C105 0.084(11) 0.050(9) 0.069(10) -0.024(8) -0.007(8) 0.009(8)
C106 0.082(11) 0.047(9) 0.061(9) -0.003(7) 0.005(8) 0.000(7)
C107 0.037(6) 0.034(6) 0.046(6) 0.001(5) 0.001(5) 0.001(5)
C108 0.057(8) 0.046(8) 0.048(7) -0.007(6) -0.001(6) 0.002(6)
C109 0.064(9) 0.033(7) 0.078(10) -0.008(7) 0.000(7) -0.010(6)
C110 0.049(8) 0.042(8) 0.096(12) 0.009(8) 0.020(8) -0.001(6)
C111 0.070(9) 0.049(9) 0.069(9) 0.007(7) 0.027(8) 0.003(7)
C112 0.053(8) 0.039(7) 0.060(8) 0.000(6) 0.009(6) -0.004(6)
C113 0.036(6) 0.049(7) 0.027(5) -0.004(5) -0.004(4) -0.006(5)
C114 0.057(8) 0.038(7) 0.051(7) 0.004(6) -0.013(6) -0.001(6)
C115 0.060(9) 0.073(10) 0.049(8) 0.006(7) -0.016(6) -0.004(7)
C116 0.078(11) 0.079(11) 0.043(8) 0.003(7) -0.004(7) 0.008(9)
C117 0.092(11) 0.056(9) 0.036(7) 0.016(6) 0.002(7) 0.006(8)
C118 0.061(8) 0.048(8) 0.033(6) 0.002(5) 0.000(5) 0.001(6)
C119 0.050(7) 0.045(7) 0.028(5) -0.013(5) 0.000(5) -0.010(5)
C120 0.068(9) 0.060(9) 0.025(6) 0.001(5) -0.003(5) 0.012(7)
C121 0.080(11) 0.072(10) 0.038(7) -0.013(7) 0.009(7) -0.004(8)
C122 0.055(8) 0.079(11) 0.065(9) -0.028(8) 0.017(7) 0.000(8)
C123 0.055(9) 0.093(12) 0.056(9) -0.015(8) -0.007(7) 0.019(8)
C124 0.038(7) 0.090(11) 0.043(7) -0.015(7) -0.003(5) 0.003(7)
C125 0.053(7) 0.037(6) 0.025(5) 0.001(4) -0.002(5) -0.008(5)
C126 0.070(9) 0.041(7) 0.041(7) 0.003(5) -0.012(6) -0.001(6)
C127 0.086(11) 0.052(9) 0.038(7) -0.007(6) -0.013(7) -0.003(7)
C128 0.086(11) 0.034(7) 0.070(10) -0.007(7) -0.007(8) -0.007(7)
C129 0.153(17) 0.047(9) 0.040(8) 0.011(6) -0.004(9) -0.023(10)
C130 0.092(10) 0.046(8) 0.027(6) 0.005(5) -0.007(6) -0.013(7)
C131 0.073(9) 0.035(7) 0.032(6) -0.006(5) 0.007(6) -0.006(6)
C132 0.068(9) 0.050(8) 0.064(9) -0.003(7) 0.015(7) -0.008(7)
C133 0.104(13) 0.049(9) 0.072(11) 0.001(8) 0.025(9) -0.006(9)
C134 0.126(16) 0.048(9) 0.065(10) -0.005(8) 0.033(10) -0.027(10)
C135 0.128(16) 0.064(11) 0.037(7) 0.003(7) 0.000(8) -0.025(10)
C136 0.084(10) 0.065(10) 0.040(7) 0.013(7) -0.009(7) -0.021(8)
C137 0.060(8) 0.042(7) 0.023(5) -0.005(5) -0.001(5) -0.007(6)
C138 0.048(7) 0.068(9) 0.039(7) -0.013(6) 0.004(5) -0.001(6)
C139 0.055(9) 0.085(13) 0.077(11) -0.024(9) -0.006(8) -0.005(8)
C140 0.057(9) 0.097(13) 0.041(7) -0.020(8) -0.002(6) 0.022(9)
C141 0.079(10) 0.048(8) 0.037(7) -0.001(6) -0.010(6) 0.024(7)
C142 0.064(8) 0.049(8) 0.039(7) -0.009(6) -0.016(6) 0.005(6)
C143 0.034(6) 0.075(9) 0.033(6) -0.010(6) -0.005(5) 0.006(6)
C144 0.036(6) 0.080(10) 0.042(7) -0.005(7) -0.007(5) -0.006(6)
C145 0.051(8) 0.119(15) 0.047(8) 0.012(9) 0.012(7) 0.020(9)
C146 0.047(8) 0.093(12) 0.046(8) -0.014(8) 0.002(6) 0.013(8)
C147 0.047(8) 0.083(12) 0.085(12) -0.022(10) -0.019(8) -0.003(8)
C148 0.050(8) 0.072(10) 0.059(8) -0.014(7) -0.001(6) 0.008(7)
C149 0.050(7) 0.059(8) 0.037(6) -0.008(6) 0.001(5) 0.001(6)
C150 0.053(8) 0.063(9) 0.056(8) -0.017(7) 0.000(6) -0.008(7)
C151 0.073(10) 0.075(11) 0.047(8) -0.016(7) -0.003(7) -0.002(8)
C152 0.092(13) 0.093(14) 0.067(11) -0.037(10) 0.011(9) 0.014(11)
C153 0.073(12) 0.18(2) 0.084(13) -0.061(15) -0.003(10) 0.043(14)
C154 0.048(8) 0.105(13) 0.070(10) -0.042(9) 0.002(7) 0.024(8)
C155 0.039(6) 0.058(8) 0.040(6) -0.005(6) 0.012(5) -0.002(6)
C156 0.078(10) 0.065(10) 0.057(9) -0.004(7) 0.028(8) -0.021(8)
C157 0.082(12) 0.089(14) 0.066(10) 0.001(9) 0.015(9) -0.012(10)
C158 0.064(10) 0.069(11) 0.081(11) 0.023(9) 0.003(8) -0.008(8)
C159 0.074(10) 0.069(11) 0.067(10) 0.012(8) 0.009(8) 0.018(8)
C160 0.068(9) 0.059(9) 0.063(9) 0.017(7) 0.011(7) 0.019(7)

loop_
_atom_type_symbol
_atom_type_description
_atom_type_scat_dispersion_real
_atom_type_scat_dispersion_imag
_atom_type_scat_source
C C 0.0033 0.0016 'International Tables Vol C Tables 4.2.6.8 and 6.1.1.4'
H H 0.0000 0.0000 'International Tables Vol C Tables 4.2.6.8 and 6.1.1.4'
Cu Cu 0.3201 1.2651 'International Tables Vol C Tables 4.2.6.8 and 6.1.1.4'
Ag Ag -0.8971 1.1015 'International Tables Vol C Tables 4.2.6.8 and 6.1.1.4'
P P 0.1023 0.0942 'International Tables Vol C Tables 4.2.6.8 and 6.1.1.4'
F F 0.0171 0.0103 'International Tables Vol C Tables 4.2.6.8 and 6.1.1.4'
O O 0.0106 0.0060 'International Tables Vol C Tables 4.2.6.8 and 6.1.1.4'

loop_
_geom_angle_atom_site_label_1
_geom_angle_atom_site_label_2
_geom_angle_atom_site_label_3
_geom_angle
Ag1 Cu1 Ag2 122.41(5)
Ag1 Cu1 Ag3 114.0(3)
Ag1 Cu1 Ag4 72.46(4)
Ag1 Cu1 Ag3A 119.7(3)
Ag2 Cu1 Ag4 134.95(5)
Ag3 Cu1 Ag2 123.2(3)
Ag3 Cu1 Ag4 67.29(15)
C1 Cu1 Ag1 63.5(3)
C1 Cu1 Ag2 60.9(3)
C1 Cu1 Ag3 171.2(3)
C1 Cu1 Ag4 104.2(3)
C1 Cu1 C11 122.7(5)
C1 Cu1 Ag3A 171.4(4)
C11 Cu1 Ag1 61.3(3)
C11 Cu1 Ag2 152.4(3)
C11 Cu1 Ag3 58.0(4)
C11 Cu1 Ag4 72.5(3)
C11 Cu1 Ag3A 63.0(4)
C21 Cu1 Ag1 171.3(3)
C21 Cu1 Ag2 59.6(3)
C21 Cu1 Ag3 65.7(4)
C21 Cu1 Ag4 100.1(3)
C21 Cu1 C1 115.3(5)
C21 Cu1 C11 121.6(4)
C21 Cu1 Ag3A 60.2(4)
Ag3A Cu1 Ag2 117.5(3)
Ag3A Cu1 Ag3 5.68(11)
Ag3A Cu1 Ag4 70.6(2)
Cu1 Ag1 Ag4 58.68(4)
Cu1 Ag1 Ag5 67.86(4)
Ag5 Ag1 Ag4 56.60(3)
P1 Ag1 Cu1 137.81(9)
P1 Ag1 Ag4 152.46(9)
P1 Ag1 Ag5 142.46(8)
P1 Ag1 C1 123.1(3)
P1 Ag1 C11 111.7(3)
P1 Ag1 C41 130.5(3)
C1 Ag1 Cu1 45.0(2)
C1 Ag1 Ag4 84.3(3)
C1 Ag1 Ag5 48.7(2)
C11 Ag1 Cu1 45.5(3)
C11 Ag1 Ag4 61.4(3)
C11 Ag1 Ag5 105.1(3)
C11 Ag1 C1 89.4(4)
C11 Ag1 C41 97.6(4)
C41 Ag1 Cu1 91.1(3)
C41 Ag1 Ag4 37.7(3)
C41 Ag1 Ag5 47.9(3)
C41 Ag1 C1 95.0(4)
Ag6 Ag2 Cu1 78.21(4)
P2 Ag2 Cu1 117.36(9)
P2 Ag2 Ag6 164.43(9)
P2 Ag2 C1 118.6(3)
P2 Ag2 C21 118.9(3)
C1 Ag2 Cu1 41.0(2)
C1 Ag2 Ag6 72.9(3)
C21 Ag2 Cu1 40.8(3)
C21 Ag2 Ag6 72.1(2)
C21 Ag2 C1 79.2(3)
C51 Ag2 Cu1 124.8(4)
C51 Ag2 Ag6 46.6(4)
C51 Ag2 P2 117.8(4)
C51 Ag2 C1 107.6(4)
C51 Ag2 C21 108.3(4)
Cu1 Ag3 Ag4 60.90(8)
Cu1 Ag3 Ag7 68.00(13)
Ag4 Ag3 Ag7 56.18(5)
P3 Ag3 Cu1 129.6(2)
P3 Ag3 Ag4 167.1(4)
P3 Ag3 Ag7 131.6(4)
P3 Ag3 C21 109.5(5)
P3 Ag3 C32 107.4(3)
C11 Ag3 Cu1 45.3(3)
C11 Ag3 Ag4 65.2(3)
C11 Ag3 Ag7 106.2(3)
C11 Ag3 P3 115.5(3)
C11 Ag3 C21 87.3(4)
C11 Ag3 C31 105.1(5)
C11 Ag3 C32 129.7(5)
C21 Ag3 Cu1 43.2(3)
C21 Ag3 Ag4 83.3(3)
C21 Ag3 Ag7 47.7(3)
C21 Ag3 C32 102.3(4)
C31 Ag3 Cu1 94.5(3)
C31 Ag3 Ag4 40.7(3)
C31 Ag3 Ag7 46.1(3)
C31 Ag3 P3 133.7(3)
C31 Ag3 C21 93.0(4)
C31 Ag3 C32 26.5(4)
C32 Ag3 Cu1 118.3(3)
C32 Ag3 Ag4 67.1(3)
C32 Ag3 Ag7 56.3(3)
Cu1 Ag4 Ag1 48.86(3)
Cu1 Ag4 Ag3 51.81(10)
Cu1 Ag4 Ag5 65.50(3)
Cu1 Ag4 Ag7 68.70(4)
Cu1 Ag4 Ag3A 50.04(10)
Ag3 Ag4 Ag1 86.87(6)
Ag3 Ag4 Ag3A 4.24(8)
Ag5 Ag4 Ag1 59.69(3)
Ag5 Ag4 Ag3 115.37(15)
Ag5 Ag4 Ag3A 112.44(17)
Ag7 Ag4 Ag1 114.64(4)
Ag7 Ag4 Ag3 65.02(19)
Ag7 Ag4 Ag5 80.42(3)
Ag7 Ag4 Ag3A 61.0(2)
C31 Ag4 Cu1 94.2(3)
C31 Ag4 Ag1 136.7(3)
C31 Ag4 Ag3 49.9(3)
C31 Ag4 Ag5 132.1(3)
C31 Ag4 Ag7 51.7(3)
C31 Ag4 Ag3A 49.1(3)
C41 Ag4 Cu1 90.4(3)
C41 Ag4 Ag1 47.2(3)
C41 Ag4 Ag3 133.9(3)
C41 Ag4 Ag5 50.7(3)
C41 Ag4 Ag7 131.0(3)
C41 Ag4 C31 175.4(4)
C41 Ag4 Ag3A 134.9(3)
Ag3A Ag4 Ag1 87.70(7)
Ag4 Ag5 Ag1 63.71(3)
Ag6 Ag5 Ag1 116.76(4)
Ag6 Ag5 Ag4 96.01(3)
P4 Ag5 Ag1 129.20(8)
P4 Ag5 Ag4 147.77(8)
P4 Ag5 Ag6 100.40(8)
C1 Ag5 Ag1 49.9(3)
C1 Ag5 Ag4 90.2(2)
C1 Ag5 Ag6 73.1(3)
C1 Ag5 P4 121.0(2)
C1 Ag5 C61 110.8(4)
C41 Ag5 Ag1 49.3(3)
C41 Ag5 Ag4 41.2(3)
C41 Ag5 Ag6 137.0(3)
C41 Ag5 P4 119.3(3)
C41 Ag5 C1 97.6(4)
C41 Ag5 C61 108.8(4)
C61 Ag5 Ag1 131.4(3)
C61 Ag5 Ag4 73.9(3)
C61 Ag5 Ag6 44.1(3)
C61 Ag5 P4 99.4(3)
Ag2 Ag6 Ag5 96.45(4)
Ag2 Ag6 Ag7 97.81(4)
Ag7 Ag6 Ag5 84.88(4)
C51 Ag6 Ag2 52.1(3)
C51 Ag6 Ag5 130.1(4)
C51 Ag6 Ag7 131.1(3)
C61 Ag6 Ag2 138.5(4)
C61 Ag6 Ag5 54.9(3)
C61 Ag6 Ag7 54.9(4)
C61 Ag6 C51 169.3(5)
Ag4 Ag7 Ag3 58.80(18)
Ag4 Ag7 Ag3A 62.7(2)
Ag6 Ag7 Ag3 114.84(6)
Ag6 Ag7 Ag4 97.18(4)
Ag6 Ag7 Ag3A 113.93(8)
P5 Ag7 Ag3 131.23(12)
P5 Ag7 Ag4 143.61(9)
P5 Ag7 Ag6 104.57(8)
P5 Ag7 C21 127.7(3)
P5 Ag7 C22 101.0(3)
P5 Ag7 Ag3A 129.22(15)
C21 Ag7 Ag3 50.1(3)
C21 Ag7 Ag4 86.7(3)
C21 Ag7 Ag6 71.1(2)
C21 Ag7 C22 26.8(4)
C21 Ag7 Ag3A 47.4(3)
C22 Ag7 Ag3 66.2(3)
C22 Ag7 Ag4 113.1(3)
C22 Ag7 Ag6 73.6(2)
C22 Ag7 Ag3A 62.4(3)
C31 Ag7 Ag3 46.1(3)
C31 Ag7 Ag4 42.1(3)
C31 Ag7 Ag6 138.7(3)
C31 Ag7 P5 113.9(3)
C31 Ag7 C21 95.4(4)
C31 Ag7 C22 111.5(4)
C31 Ag7 C61 111.2(4)
C31 Ag7 Ag3A 49.6(3)
C61 Ag7 Ag3 127.1(3)
C61 Ag7 Ag4 74.8(3)
C61 Ag7 Ag6 44.4(3)
C61 Ag7 P5 101.0(3)
C61 Ag7 C21 107.5(4)
C61 Ag7 C22 117.5(4)
C61 Ag7 Ag3A 129.6(4)
Ag3A Ag7 Ag3 4.15(10)
C71 P1 Ag1 115.5(4)
C77 P1 Ag1 111.1(4)
C77 P1 C71 104.9(6)
C77 P1 C83 102.3(6)
C83 P1 Ag1 116.1(4)
C83 P1 C71 105.7(5)
C89 P2 Ag2 112.5(4)
C89 P2 C95 103.2(6)
C89 P2 C101 104.1(6)
C95 P2 Ag2 117.1(4)
C101 P2 Ag2 114.1(5)
C101 P2 C95 104.4(6)
C107 P3 Ag3 112.6(4)
C107 P3 Ag3A 111.3(4)
C113 P3 Ag3 111.3(5)
C113 P3 C107 107.6(5)
C113 P3 C119 102.8(5)
C113 P3 Ag3A 117.1(5)
C119 P3 Ag3 119.5(4)
C119 P3 C107 101.9(5)
C119 P3 Ag3A 114.7(5)
Ag3A P3 Ag3 6.27(13)
C125 P4 Ag5 116.2(4)
C131 P4 Ag5 117.5(4)
C131 P4 C125 103.9(5)
C137 P4 Ag5 107.6(4)
C137 P4 C125 104.0(6)
C137 P4 C131 106.5(6)
C143 P5 Ag7 107.3(4)
C143 P5 C155 105.2(6)
C149 P5 Ag7 122.9(5)
C149 P5 C143 105.1(6)
C149 P5 C155 102.3(6)
C155 P5 Ag7 112.6(4)
Cu1 C1 Ag1 71.6(3)
Cu1 C1 Ag2 78.1(3)
Cu1 C1 Ag5 96.4(4)
Ag1 C1 Ag2 146.0(4)
Ag5 C1 Ag1 81.4(3)
Ag5 C1 Ag2 117.6(5)
C2 C1 Cu1 162.8(10)
C2 C1 Ag1 121.2(9)
C2 C1 Ag2 86.2(8)
C2 C1 Ag5 97.0(8)
C1 C2 C3 174.3(14)
C4 C3 C2 173.7(17)
C3 C4 C5 175(2)
C6 C5 C4 123(3)
C6 C5 C10 121(3)
C10 C5 C4 115(2)
C5 C6 H6A 106.6
C5 C6 H6B 106.7
C5 C6 C7 123(3)
H6A C6 H6B 106.6
C7 C6 H6A 106.7
C7 C6 H6B 106.7
C6 C7 H7A 108.8
C6 C7 H7B 108.8
H7A C7 H7B 107.7
C8 C7 C6 114(3)
C8 C7 H7A 108.8
C8 C7 H7B 108.8
C7 C8 H8A 110.0
C7 C8 H8B 110.0
H8A C8 H8B 108.3
C9 C8 C7 109(3)
C9 C8 H8A 110.0
C9 C8 H8B 110.0
C8 C9 H9A 105.7
C8 C9 H9B 105.7
C8 C9 C10 126(3)
H9A C9 H9B 106.2
C10 C9 H9A 105.7
C10 C9 H9B 105.7
C5 C10 C9 114(3)
C5 C10 H10A 108.7
C5 C10 H10B 108.7
C9 C10 H10A 108.7
C9 C10 H10B 108.7
H10A C10 H10B 107.6
Cu1 C11 Ag1 73.2(3)
Cu1 C11 Ag3 76.8(4)
Cu1 C11 Ag3A 72.3(4)
Ag1 C11 Ag3A 138.2(5)
Ag3 C11 Ag1 139.8(5)
Ag3 C11 Ag3A 5.24(11)
C12 C11 Cu1 171.5(10)
C12 C11 Ag1 111.6(8)
C12 C11 Ag3 101.9(8)
C12 C11 Ag3A 105.8(8)
C11 C12 C13 178.2(14)
C14 C13 C12 176.9(17)
C13 C14 C15 176(2)
C14 C15 H15 108.9
C14 C15 C16 108.7(18)
C14 C15 C20 110(2)
C16 C15 H15 108.9
C20 C15 H15 108.9
C20 C15 C16 111(2)
C15 C16 H16A 109.6
C15 C16 H16B 109.6
C15 C16 C17 110(3)
H16A C16 H16B 108.1
C17 C16 H16A 109.6
C17 C16 H16B 109.6
C16 C17 H17A 109.3
C16 C17 H17B 109.3
H17A C17 H17B 108.0
C18 C17 C16 111(3)
C18 C17 H17A 109.3
C18 C17 H17B 109.3
C17 C18 H18A 109.6
C17 C18 H18B 109.6
C17 C18 C19 110(3)
H18A C18 H18B 108.1
C19 C18 H18A 109.6
C19 C18 H18B 109.6
C18 C19 H19A 109.6
C18 C19 H19B 109.6
C18 C19 C20 110(3)
H19A C19 H19B 108.1
C20 C19 H19A 109.6
C20 C19 H19B 109.6
C15 C20 C19 110(2)
C15 C20 H20A 109.8
C15 C20 H20B 109.8
C19 C20 H20A 109.8
C19 C20 H20B 109.8
H20A C20 H20B 108.2
Cu1 C21 Ag2 79.6(4)
Cu1 C21 Ag3 71.1(4)
Cu1 C21 Ag7 99.8(5)
Cu1 C21 Ag3A 75.0(4)
Ag2 C21 Ag3 146.8(5)
Ag7 C21 Ag2 118.9(4)
Ag7 C21 Ag3 82.2(3)
C22 C21 Cu1 169.8(10)
C22 C21 Ag2 90.2(8)
C22 C21 Ag3 118.3(8)
C22 C21 Ag7 86.0(8)
C22 C21 Ag3A 114.3(9)
Ag3A C21 Ag2 149.4(5)
Ag3A C21 Ag3 4.07(13)
Ag3A C21 Ag7 82.5(3)
C21 C22 Ag7 67.2(7)
C21 C22 C23 173.8(13)
C23 C22 Ag7 117.6(9)
C24 C23 C22 179.4(14)
C23 C24 C25 178.4(19)
C24 C25 H25 102.5
C26 C25 C24 113.5(18)
C26 C25 H25 102.5
C26 C25 C30 116(2)
C30 C25 C24 116.9(17)
C30 C25 H25 102.5
C25 C26 H26A 109.2
C25 C26 H26B 109.2
C25 C26 C27 112(2)
H26A C26 H26B 107.9
C27 C26 H26A 109.2
C27 C26 H26B 109.2
C26 C27 H27A 110.3
C26 C27 H27B 110.3
C26 C27 C28 107(3)
H27A C27 H27B 108.5
C28 C27 H27A 110.3
C28 C27 H27B 110.3
C27 C28 H28A 111.5
C27 C28 H28B 111.5
H28A C28 H28B 109.3
C29 C28 C27 101(3)
C29 C28 H28A 111.5
C29 C28 H28B 111.5
C28 C29 H29A 109.6
C28 C29 H29B 109.6
C28 C29 C30 110(2)
H29A C29 H29B 108.1
C30 C29 H29A 109.6
C30 C29 H29B 109.6
C25 C30 C29 114(2)
C25 C30 H30A 108.8
C25 C30 H30B 108.8
C29 C30 H30A 108.8
C29 C30 H30B 108.8
H30A C30 H30B 107.7
Ag3 C31 Ag3A 6.06(11)
Ag4 C31 Ag3 89.4(4)
Ag4 C31 Ag7 86.2(4)
Ag4 C31 Ag3A 92.0(4)
Ag7 C31 Ag3 87.8(4)
Ag7 C31 Ag3A 82.5(5)
C32 C31 Ag3 87.5(8)
C32 C31 Ag4 171.4(11)
C32 C31 Ag7 101.7(9)
C32 C31 Ag3A 85.7(8)
Ag3 C32 Ag3A 5.74(11)
C31 C32 Ag3 66.0(7)
C31 C32 C33 176.4(13)
C31 C32 Ag3A 68.1(7)
C33 C32 Ag3 117.6(8)
C33 C32 Ag3A 115.4(8)
C34 C33 C32 178.5(16)
C33 C34 C35 179(2)
C34 C35 H35 107.7
C34 C35 C36 110.8(16)
C34 C35 C40 110.1(18)
C36 C35 H35 107.7
C36 C35 C40 112.5(16)
C40 C35 H35 107.7
C35 C36 H36A 109.4
C35 C36 H36B 109.4
C35 C36 C37 111.1(17)
H36A C36 H36B 108.0
C37 C36 H36A 109.4
C37 C36 H36B 109.4
C36 C37 H37A 109.8
C36 C37 H37B 109.8
H37A C37 H37B 108.2
C38 C37 C36 110(2)
C38 C37 H37A 109.8
C38 C37 H37B 109.8
C37 C38 H38A 108.3
C37 C38 H38B 108.3
H38A C38 H38B 107.4
C39 C38 C37 116(3)
C39 C38 H38A 108.3
C39 C38 H38B 108.3
C38 C39 H39A 109.2
C38 C39 H39B 109.2
C38 C39 C40 112.2(19)
H39A C39 H39B 107.9
C40 C39 H39A 109.2
C40 C39 H39B 109.2
C35 C40 H40A 109.3
C35 C40 H40B 109.3
C39 C40 C35 112(2)
C39 C40 H40A 109.3
C39 C40 H40B 109.3
H40A C40 H40B 108.0
Ag4 C41 Ag1 95.1(5)
Ag4 C41 Ag5 88.1(4)
Ag5 C41 Ag1 82.7(3)
C42 C41 Ag1 92.4(9)
C42 C41 Ag4 169.4(10)
C42 C41 Ag5 100.2(9)
C41 C42 C43 177.4(15)
C44 C43 C42 178.0(17)
C43 C44 C45 175.5(16)
C44 C45 H45 108.7
C44 C45 C46 109.6(12)
C44 C45 C50 108.8(11)
C46 C45 H45 108.7
C46 C45 C50 112.3(15)
C50 C45 H45 108.7
C45 C46 H46A 109.5
C45 C46 H46B 109.5
C45 C46 C47 110.5(16)
H46A C46 H46B 108.1
C47 C46 H46A 109.5
C47 C46 H46B 109.5
C46 C47 H47A 109.3
C46 C47 H47B 109.3
C46 C47 C48 111.5(19)
H47A C47 H47B 108.0
C48 C47 H47A 109.3
C48 C47 H47B 109.3
C47 C48 H48A 109.4
C47 C48 H48B 109.4
H48A C48 H48B 108.0
C49 C48 C47 111.3(18)
C49 C48 H48A 109.4
C49 C48 H48B 109.4
C48 C49 H49A 109.1
C48 C49 H49B 109.1
C48 C49 C50 112.4(19)
H49A C49 H49B 107.8
C50 C49 H49A 109.1
C50 C49 H49B 109.1
C45 C50 C49 108.1(16)
C45 C50 H50A 110.1
C45 C50 H50B 110.1
C49 C50 H50A 110.1
C49 C50 H50B 110.1
H50A C50 H50B 108.4
Ag6 C51 Ag2 81.2(5)
C52 C51 Ag2 136.8(12)
C52 C51 Ag6 141.3(12)
C51 C52 C53 173.9(16)
C54 C53 C52 174.6(18)
C53 C54 C55 176(2)
C54 C55 H55 111.5
C54 C55 C60 112(2)
C56 C55 C54 109(2)
C56 C55 H55 111.5
C56 C55 C60 101(2)
C60 C55 H55 111.5
C55 C56 H56A 109.3
C55 C56 H56B 109.3
C55 C56 C57 112(3)
H56A C56 H56B 108.0
C57 C56 H56A 109.3
C57 C56 H56B 109.3
C56 C57 H57A 113.0
C56 C57 H57B 113.0
H57A C57 H57B 110.4
C58 C57 C56 93(3)
C58 C57 H57A 113.0
C58 C57 H57B 113.0
C57 C58 H58A 105.2
C57 C58 H58B 105.2
H58A C58 H58B 106.0
C59 C58 C57 128(4)
C59 C58 H58A 105.2
C59 C58 H58B 105.2
C58 C59 H59A 112.1
C58 C59 H59B 112.1
C58 C59 C60 98(3)
H59A C59 H59B 109.7
C60 C59 H59A 112.1
C60 C59 H59B 112.1
C55 C60 H60 121.9
C59 C60 C55 116(3)
C59 C60 H60 121.9
Ag6 C61 Ag5 80.9(4)
Ag6 C61 Ag7 80.8(5)
Ag7 C61 Ag5 109.0(6)
C62 C61 Ag5 112.2(10)
C62 C61 Ag6 152.5(13)
C62 C61 Ag7 114.7(10)
C61 C62 C63 176.7(16)
C64 C63 C62 175(3)
C63 C64 C65 172(4)
C64 C65 C66 115(3)
C70 C65 C64 113(4)
C70 C65 C66 111(3)
C65 C66 H66A 110.9
C65 C66 H66B 110.9
H66A C66 H66B 108.9
C67 C66 C65 104(3)
C67 C66 H66A 110.9
C67 C66 H66B 110.9
C66 C67 H67A 106.7
C66 C67 H67B 106.7
H67A C67 H67B 106.6
C68 C67 C66 123(4)
C68 C67 H67A 106.7
C68 C67 H67B 106.7
C67 C68 H68A 109.1
C67 C68 H68B 109.1
C67 C68 C69 113(3)
H68A C68 H68B 107.8
C69 C68 H68A 109.1
C69 C68 H68B 109.1
C68 C69 H69A 107.3
C68 C69 H69B 107.3
C68 C69 C70 120(3)
H69A C69 H69B 106.9
C70 C69 H69A 107.3
C70 C69 H69B 107.3
C65 C70 C69 107(3)
C65 C70 H70A 110.3
C65 C70 H70B 110.3
C69 C70 H70A 110.3
C69 C70 H70B 110.3
H70A C70 H70B 108.6
C72 C71 P1 123.1(10)
C76 C71 P1 119.4(11)
C76 C71 C72 117.5(14)
C71 C72 H72 119.0
C71 C72 C73 122.0(16)
C73 C72 H72 119.0
C72 C73 H73 120.7
C74 C73 C72 118.5(18)
C74 C73 H73 120.7
C73 C74 H74 119.3
C75 C74 C73 121.3(17)
C75 C74 H74 119.3
C74 C75 H75 119.3
C74 C75 C76 121.4(18)
C76 C75 H75 119.3
C71 C76 C75 119.1(16)
C71 C76 H76 120.5
C75 C76 H76 120.5
C78 C77 P1 119.1(10)
C78 C77 C82 118.6(12)
C82 C77 P1 122.3(11)
C77 C78 H78 119.0
C77 C78 C79 122.0(14)
C79 C78 H78 119.0
C78 C79 H79 120.9
C80 C79 C78 118.3(16)
C80 C79 H79 120.9
C79 C80 H80 119.7
C81 C80 C79 120.6(14)
C81 C80 H80 119.7
C80 C81 H81 119.8
C80 C81 C82 120.5(16)
C82 C81 H81 119.8
C77 C82 H82 120.0
C81 C82 C77 119.9(16)
C81 C82 H82 120.0
C84 C83 P1 118.0(10)
C84 C83 C88 120.3(12)
C88 C83 P1 121.6(10)
C83 C84 H84 120.1
C83 C84 C85 119.8(14)
C85 C84 H84 120.1
C84 C85 H85 120.1
C84 C85 C86 119.7(14)
C86 C85 H85 120.1
C85 C86 H86 119.7
C87 C86 C85 120.6(14)
C87 C86 H86 119.7
C86 C87 H87 120.2
C86 C87 C88 119.5(14)
C88 C87 H87 120.2
C83 C88 C87 120.0(13)
C83 C88 H88 120.0
C87 C88 H88 120.0
C90 C89 P2 116.9(11)
C94 C89 P2 124.3(12)
C94 C89 C90 118.8(14)
C89 C90 H90 120.6
C91 C90 C89 118.8(17)
C91 C90 H90 120.6
C90 C91 H91 120.2
C90 C91 C92 119.5(17)
C92 C91 H91 120.2
C91 C92 H92 119.4
C93 C92 C91 121.1(15)
C93 C92 H92 119.4
C92 C93 H93 119.3
C92 C93 C94 121.5(18)
C94 C93 H93 119.3
C89 C94 C93 120.2(17)
C89 C94 H94 119.9
C93 C94 H94 119.9
C96 C95 P2 123.6(10)
C96 C95 C100 119.1(13)
C100 C95 P2 117.3(10)
C95 C96 H96 119.6
C95 C96 C97 120.8(14)
C97 C96 H96 119.6
C96 C97 H97 120.1
C98 C97 C96 119.8(14)
C98 C97 H97 120.1
C97 C98 H98 120.0
C99 C98 C97 119.9(14)
C99 C98 H98 120.0
C98 C99 H99 119.9
C98 C99 C100 120.3(14)
C100 C99 H99 119.9
C95 C100 C99 120.0(14)
C95 C100 H100 120.0
C99 C100 H100 120.0
C102 C101 P2 118.4(10)
C102 C101 C106 119.3(12)
C106 C101 P2 122.3(10)
C101 C102 H102 120.0
C101 C102 C103 120.1(13)
C103 C102 H102 120.0
C102 C103 H103 121.2
C104 C103 C102 117.6(14)
C104 C103 H103 121.2
C103 C104 H104 118.8
C105 C104 C103 122.3(14)
C105 C104 H104 118.8
C104 C105 H105 119.4
C104 C105 C106 121.2(15)
C106 C105 H105 119.4
C101 C106 H106 120.3
C105 C106 C101 119.5(15)
C105 C106 H106 120.3
C108 C107 P3 122.4(10)
C108 C107 C112 119.9(12)
C112 C107 P3 117.3(9)
C107 C108 H108 120.1
C107 C108 C109 119.8(13)
C109 C108 H108 120.1
C108 C109 H109 120.0
C110 C109 C108 120.0(13)
C110 C109 H109 120.0
C109 C110 H110 119.4
C109 C110 C111 121.2(14)
C111 C110 H110 119.4
C110 C111 H111 119.4
C110 C111 C112 121.2(14)
C112 C111 H111 119.4
C107 C112 C111 117.8(12)
C107 C112 H112 121.1
C111 C112 H112 121.1
C114 C113 P3 122.6(9)
C118 C113 P3 119.9(9)
C118 C113 C114 117.3(11)
C113 C114 H114 120.0
C115 C114 C113 120.0(13)
C115 C114 H114 120.0
C114 C115 H115 119.2
C114 C115 C116 121.5(14)
C116 C115 H115 119.2
C115 C116 H116 120.7
C115 C116 C117 118.5(14)
C117 C116 H116 120.7
C116 C117 H117 120.0
C118 C117 C116 120.0(14)
C118 C117 H117 120.0
C113 C118 H118 118.6
C117 C118 C113 122.7(13)
C117 C118 H118 118.6
C120 C119 P3 125.2(10)
C120 C119 C124 118.3(12)
C124 C119 P3 116.4(9)
C119 C120 H120 119.5
C119 C120 C121 121.0(13)
C121 C120 H120 119.5
C120 C121 H121 120.2
C122 C121 C120 119.6(13)
C122 C121 H121 120.2
C121 C122 H122 119.6
C121 C122 C123 120.8(13)
C123 C122 H122 119.6
C122 C123 H123 120.7
C122 C123 C124 118.5(14)
C124 C123 H123 120.7
C119 C124 H124 119.1
C123 C124 C119 121.8(13)
C123 C124 H124 119.1
C126 C125 P4 123.8(9)
C126 C125 C130 118.5(12)
C130 C125 P4 117.6(9)
C125 C126 H126 118.8
C125 C126 C127 122.3(12)
C127 C126 H126 118.8
C126 C127 H127 120.2
C126 C127 C128 119.7(13)
C128 C127 H127 120.2
C127 C128 H128 120.3
C129 C128 C127 119.4(14)
C129 C128 H128 120.3
C128 C129 H129 118.9
C128 C129 C130 122.2(14)
C130 C129 H129 118.9
C125 C130 C129 117.7(12)
C125 C130 H130 121.1
C129 C130 H130 121.1
C132 C131 P4 118.4(10)
C132 C131 C136 118.7(13)
C136 C131 P4 122.9(11)
C131 C132 H132 118.9
C131 C132 C133 122.1(16)
C133 C132 H132 118.9
C132 C133 H133 120.8
C134 C133 C132 118.3(18)
C134 C133 H133 120.8
C133 C134 H134 120.3
C135 C134 C133 119.5(16)
C135 C134 H134 120.3
C134 C135 H135 119.1
C136 C135 C134 121.8(16)
C136 C135 H135 119.1
C131 C136 H136 120.2
C135 C136 C131 119.6(16)
C135 C136 H136 120.2
C138 C137 P4 124.0(10)
C138 C137 C142 117.7(13)
C142 C137 P4 118.3(10)
C137 C138 H138 119.2
C137 C138 C139 121.6(15)
C139 C138 H138 119.2
C138 C139 H139 119.5
C138 C139 C140 121.0(16)
C140 C139 H139 119.5
C139 C140 H140 120.9
C141 C140 C139 118.2(14)
C141 C140 H140 120.9
C140 C141 H141 119.4
C140 C141 C142 121.2(14)
C142 C141 H141 119.4
C137 C142 H142 119.9
C141 C142 C137 120.3(14)
C141 C142 H142 119.9
C144 C143 P5 116.7(10)
C148 C143 P5 123.8(12)
C148 C143 C144 119.0(12)
C143 C144 H144 119.9
C143 C144 C145 120.3(14)
C145 C144 H144 119.9
C144 C145 H145 120.5
C146 C145 C144 119.0(16)
C146 C145 H145 120.5
C145 C146 H146 119.8
C147 C146 C145 120.5(14)
C147 C146 H146 119.8
C146 C147 H147 119.8
C146 C147 C148 120.3(16)
C148 C147 H147 119.8
C143 C148 C147 120.8(16)
C143 C148 H148 119.6
C147 C148 H148 119.6
C150 C149 P5 118.0(10)
C154 C149 P5 123.7(10)
C154 C149 C150 118.1(13)
C149 C150 H150 119.9
C149 C150 C151 120.1(14)
C151 C150 H150 119.9
C150 C151 H151 119.7
C152 C151 C150 120.6(14)
C152 C151 H151 119.7
C151 C152 H152 120.4
C153 C152 C151 119.2(15)
C153 C152 H152 120.4
C152 C153 H153 119.2
C152 C153 C154 121.5(17)
C154 C153 H153 119.2
C149 C154 C153 120.2(15)
C149 C154 H154 119.9
C153 C154 H154 119.9
C156 C155 P5 123.0(11)
C160 C155 P5 118.3(10)
C160 C155 C156 118.7(14)
C155 C156 H156 119.8
C157 C156 C155 120.3(16)
C157 C156 H156 119.8
C156 C157 H157 119.6
C156 C157 C158 120.8(16)
C158 C157 H157 119.6
C157 C158 H158 120.3
C159 C158 C157 119.4(16)
C159 C158 H158 120.3
C158 C159 H159 120.0
C158 C159 C160 119.9(16)
C160 C159 H159 120.0
C155 C160 C159 120.8(14)
C155 C160 H160 119.6
C159 C160 H160 119.6
F1 P6 F4 83.1(11)
F1 P6 F6 93.6(11)
F1 P6 F6' 81.4(13)
F2 P6 F1 93.9(10)
F2 P6 F4 68.5(12)
F2 P6 F5 79.0(12)
F2 P6 F6 136.2(12)
F2 P6 F6' 153.4(15)
F3 P6 F1 173.8(11)
F3 P6 F2 91.3(12)
F3 P6 F4 102.0(14)
F3 P6 F5 85.4(13)
F3 P6 F6 85.0(12)
F3 P6 F6' 92.5(14)
F5 P6 F1 92.2(11)
F5 P6 F4 146.6(14)
F5 P6 F6 143.7(13)
F5 P6 F6' 75.0(14)
F6 P6 F4 69.7(12)
F6' P6 F4 135.9(16)
F6' P6 F6 70.5(14)
C163 O1 C161 116(3)
O1 C161 H16C 110.1
O1 C161 H16D 110.1
O1 C161 C162 108(4)
H16C C161 H16D 108.5
C162 C161 H16C 110.1
C162 C161 H16D 110.1
C161 C162 H16E 109.5
C161 C162 H16F 109.5
C161 C162 H16G 109.5
H16E C162 H16F 109.5
H16E C162 H16G 109.5
H16F C162 H16G 109.5
O1 C163 H16H 108.5
O1 C163 H16I 108.5
O1 C163 C164 115(3)
H16H C163 H16I 107.5
C164 C163 H16H 108.5
C164 C163 H16I 108.5
C163 C164 H16J 109.5
C163 C164 H16K 109.5
C163 C164 H16L 109.5
H16J C164 H16K 109.5
H16J C164 H16L 109.5
H16K C164 H16L 109.5
C165 O2 C167 110(3)
O2 C165 H16M 111.2
O2 C165 H16N 111.2
O2 C165 C166 103(3)
H16M C165 H16N 109.1
C166 C165 H16M 111.2
C166 C165 H16N 111.2
C165 C166 H16O 109.5
C165 C166 H16P 109.5
C165 C166 H16Q 109.5
H16O C166 H16P 109.5
H16O C166 H16Q 109.5
H16P C166 H16Q 109.5
O2 C167 H16R 109.3
O2 C167 H16S 109.3
O2 C167 C168 112(3)
H16R C167 H16S 108.0
C168 C167 H16R 109.3
C168 C167 H16S 109.3
C167 C168 H16T 109.5
C167 C168 H16U 109.5
C167 C168 H16V 109.5
H16T C168 H16U 109.5
H16T C168 H16V 109.5
H16U C168 H16V 109.5
Cu1 Ag3A Ag4 59.37(12)
Cu1 Ag3A Ag7 70.24(13)
Cu1 Ag3A C32 118.4(3)
Ag7 Ag3A Ag4 56.27(5)
P3 Ag3A Cu1 133.4(2)
P3 Ag3A Ag4 157.4(6)
P3 Ag3A Ag7 140.4(5)
P3 Ag3A C11 111.8(4)
P3 Ag3A C21 118.5(6)
P3 Ag3A C31 132.8(3)
P3 Ag3A C32 108.1(3)
C11 Ag3A Cu1 44.6(3)
C11 Ag3A Ag4 61.9(3)
C11 Ag3A Ag7 106.0(3)
C11 Ag3A C32 122.1(6)
C21 Ag3A Cu1 44.8(3)
C21 Ag3A Ag4 83.8(3)
C21 Ag3A Ag7 50.2(3)
C21 Ag3A C11 88.6(4)
C21 Ag3A C31 96.4(4)
C21 Ag3A C32 107.2(5)
C31 Ag3A Cu1 93.7(3)
C31 Ag3A Ag4 38.9(3)
C31 Ag3A Ag7 47.9(3)
C31 Ag3A C11 98.9(5)
C31 Ag3A C32 26.2(4)
C32 Ag3A Ag4 65.0(3)
C32 Ag3A Ag7 57.9(3)

loop_
_geom_bond_atom_site_label_1
_geom_bond_atom_site_label_2
_geom_bond_distance
Cu1 Ag1 2.6406(16)
Cu1 Ag2 2.9320(17)
Cu1 Ag3 2.694(3)
Cu1 Ag4 2.9954(17)
Cu1 C1 1.967(10)
Cu1 C11 1.967(11)
Cu1 C21 1.948(12)
Cu1 Ag3A 2.668(3)
Ag1 Ag4 3.3432(13)
Ag1 Ag5 3.2193(13)
Ag1 P1 2.400(3)
Ag1 C1 2.490(11)
Ag1 C11 2.418(9)
Ag1 C41 2.462(11)
Ag2 Ag6 2.8441(14)
Ag2 P2 2.408(3)
Ag2 C1 2.619(11)
Ag2 C21 2.570(10)
Ag2 C51 2.272(13)
Ag3 Ag4 3.162(6)
Ag3 Ag7 3.351(6)
Ag3 P3 2.425(5)
Ag3 C11 2.346(13)
Ag3 C21 2.596(14)
Ag3 C31 2.418(12)
Ag3 C32 2.644(11)
Ag4 Ag5 3.1132(12)
Ag4 Ag7 3.0714(13)
Ag4 C31 2.064(12)
Ag4 C41 2.053(12)
Ag4 Ag3A 3.283(8)
Ag5 Ag6 2.9650(14)
Ag5 P4 2.469(3)
Ag5 C1 2.446(11)
Ag5 C41 2.409(12)
Ag5 C61 2.458(13)
Ag6 Ag7 2.9522(13)
Ag6 C51 2.092(15)
Ag6 C61 2.091(14)
Ag7 P5 2.469(3)
Ag7 C21 2.502(11)
Ag7 C22 2.708(12)
Ag7 C31 2.417(11)
Ag7 C61 2.446(13)
Ag7 Ag3A 3.230(7)
P1 C71 1.820(13)
P1 C77 1.812(12)
P1 C83 1.819(12)
P2 C89 1.805(14)
P2 C95 1.813(14)
P2 C101 1.809(12)
P3 C107 1.822(12)
P3 C113 1.809(11)
P3 C119 1.821(12)
P3 Ag3A 2.376(4)
P4 C125 1.807(12)
P4 C131 1.807(12)
P4 C137 1.794(13)
P5 C143 1.811(12)
P5 C149 1.794(13)
P5 C155 1.815(14)
C1 C2 1.222(15)
C2 C3 1.362(16)
C3 C4 1.166(19)
C4 C5 1.44(3)
C5 C6 1.21(3)
C5 C10 1.31(3)
C6 H6A 0.9900
C6 H6B 0.9900
C6 C7 1.57(4)
C7 H7A 0.9900
C7 H7B 0.9900
C7 C8 1.46(4)
C8 H8A 0.9900
C8 H8B 0.9900
C8 C9 1.20(4)
C9 H9A 0.9900
C9 H9B 0.9900
C9 C10 1.59(4)
C10 H10A 0.9900
C10 H10B 0.9900
C11 C12 1.196(16)
C11 Ag3A 2.496(14)
C12 C13 1.362(17)
C13 C14 1.21(2)
C14 C15 1.49(2)
C15 H15 1.0000
C15 C16 1.52(3)
C15 C20 1.49(4)
C16 H16A 0.9900
C16 H16B 0.9900
C16 C17 1.532(10)
C17 H17A 0.9900
C17 H17B 0.9900
C17 C18 1.524(10)
C18 H18A 0.9900
C18 H18B 0.9900
C18 C19 1.526(10)
C19 H19A 0.9900
C19 H19B 0.9900
C19 C20 1.537(10)
C20 H20A 0.9900
C20 H20B 0.9900
C21 C22 1.223(17)
C21 Ag3A 2.396(15)
C22 C23 1.376(18)
C23 C24 1.187(18)
C24 C25 1.44(2)
C25 H25 1.0000
C25 C26 1.42(3)
C25 C30 1.42(3)
C26 H26A 0.9900
C26 H26B 0.9900
C26 C27 1.49(4)
C27 H27A 0.9900
C27 H27B 0.9900
C27 C28 1.65(4)
C28 H28A 0.9900
C28 H28B 0.9900
C28 C29 1.46(4)
C29 H29A 0.9900
C29 H29B 0.9900
C29 C30 1.52(3)
C30 H30A 0.9900
C30 H30B 0.9900
C31 C32 1.182(16)
C31 Ag3A 2.483(12)
C32 C33 1.385(17)
C32 Ag3A 2.669(11)
C33 C34 1.187(19)
C34 C35 1.45(2)
C35 H35 1.0000
C35 C36 1.50(3)
C35 C40 1.53(3)
C36 H36A 0.9900
C36 H36B 0.9900
C36 C37 1.53(2)
C37 H37A 0.9900
C37 H37B 0.9900
C37 C38 1.50(4)
C38 H38A 0.9900
C38 H38B 0.9900
C38 C39 1.47(3)
C39 H39A 0.9900
C39 H39B 0.9900
C39 C40 1.52(3)
C40 H40A 0.9900
C40 H40B 0.9900
C41 C42 1.220(16)
C42 C43 1.356(17)
C43 C44 1.195(18)
C44 C45 1.475(16)
C45 H45 1.0000
C45 C46 1.49(2)
C45 C50 1.50(2)
C46 H46A 0.9900
C46 H46B 0.9900
C46 C47 1.50(2)
C47 H47A 0.9900
C47 H47B 0.9900
C47 C48 1.53(4)
C48 H48A 0.9900
C48 H48B 0.9900
C48 C49 1.44(4)
C49 H49A 0.9900
C49 H49B 0.9900
C49 C50 1.53(3)
C50 H50A 0.9900
C50 H50B 0.9900
C51 C52 1.180(18)
C52 C53 1.365(19)
C53 C54 1.21(2)
C54 C55 1.45(2)
C55 H55 1.0000
C55 C56 1.42(4)
C55 C60 1.55(4)
C56 H56A 0.9900
C56 H56B 0.9900
C56 C57 1.72(5)
C57 H57A 0.9900
C57 H57B 0.9900
C57 C58 1.41(4)
C58 H58A 0.9900
C58 H58B 0.9900
C58 C59 1.36(4)
C59 H59A 0.9900
C59 H59B 0.9900
C59 C60 1.54(5)
C60 H60 0.9500
C61 C62 1.160(18)
C62 C63 1.33(2)
C63 C64 1.23(3)
C64 C65 1.480(10)
C65 C66 1.54(5)
C65 C70 1.26(4)
C66 H66A 0.9900
C66 H66B 0.9900
C66 C67 1.42(5)
C67 H67A 0.9900
C67 H67B 0.9900
C67 C68 1.36(4)
C68 H68A 0.9900
C68 H68B 0.9900
C68 C69 1.44(4)
C69 H69A 0.9900
C69 H69B 0.9900
C69 C70 1.45(4)
C70 H70A 0.9900
C70 H70B 0.9900
C71 C72 1.373(18)
C71 C76 1.37(2)
C72 H72 0.9500
C72 C73 1.40(2)
C73 H73 0.9500
C73 C74 1.35(3)
C74 H74 0.9500
C74 C75 1.29(3)
C75 H75 0.9500
C75 C76 1.43(3)
C76 H76 0.9500
C77 C78 1.362(19)
C77 C82 1.39(2)
C78 H78 0.9500
C78 C79 1.383(18)
C79 H79 0.9500
C79 C80 1.38(2)
C80 H80 0.9500
C80 C81 1.37(3)
C81 H81 0.9500
C81 C82 1.37(2)
C82 H82 0.9500
C83 C84 1.373(18)
C83 C88 1.373(18)
C84 H84 0.9500
C84 C85 1.377(19)
C85 H85 0.9500
C85 C86 1.39(2)
C86 H86 0.9500
C86 C87 1.36(2)
C87 H87 0.9500
C87 C88 1.39(2)
C88 H88 0.9500
C89 C90 1.43(2)
C89 C94 1.39(2)
C90 H90 0.9500
C90 C91 1.40(2)
C91 H91 0.9500
C91 C92 1.42(3)
C92 H92 0.9500
C92 C93 1.31(3)
C93 H93 0.9500
C93 C94 1.40(2)
C94 H94 0.9500
C95 C96 1.373(18)
C95 C100 1.376(18)
C96 H96 0.9500
C96 C97 1.378(19)
C97 H97 0.9500
C97 C98 1.37(2)
C98 H98 0.9500
C98 C99 1.37(2)
C99 H99 0.9500
C99 C100 1.38(2)
C100 H100 0.9500
C101 C102 1.373(18)
C101 C106 1.40(2)
C102 H102 0.9500
C102 C103 1.417(18)
C103 H103 0.9500
C103 C104 1.36(2)
C104 H104 0.9500
C104 C105 1.34(2)
C105 H105 0.9500
C105 C106 1.35(2)
C106 H106 0.9500
C107 C108 1.382(17)
C107 C112 1.392(17)
C108 H108 0.9500
C108 C109 1.388(19)
C109 H109 0.9500
C109 C110 1.34(2)
C110 H110 0.9500
C110 C111 1.34(2)
C111 H111 0.9500
C111 C112 1.400(19)
C112 H112 0.9500
C113 C114 1.419(16)
C113 C118 1.362(18)
C114 H114 0.9500
C114 C115 1.356(18)
C115 H115 0.9500
C115 C116 1.38(2)
C116 H116 0.9500
C116 C117 1.38(2)
C117 H117 0.9500
C117 C118 1.359(18)
C118 H118 0.9500
C119 C120 1.343(16)
C119 C124 1.374(18)
C120 H120 0.9500
C120 C121 1.38(2)
C121 H121 0.9500
C121 C122 1.35(2)
C122 H122 0.9500
C122 C123 1.36(2)
C123 H123 0.9500
C123 C124 1.367(19)
C124 H124 0.9500
C125 C126 1.357(16)
C125 C130 1.383(16)
C126 H126 0.9500
C126 C127 1.361(19)
C127 H127 0.9500
C127 C128 1.36(2)
C128 H128 0.9500
C128 C129 1.33(2)
C129 H129 0.9500
C129 C130 1.41(2)
C130 H130 0.9500
C131 C132 1.36(2)
C131 C136 1.388(19)
C132 H132 0.9500
C132 C133 1.39(2)
C133 H133 0.9500
C133 C134 1.38(3)
C134 H134 0.9500
C134 C135 1.37(3)
C135 H135 0.9500
C135 C136 1.37(2)
C136 H136 0.9500
C137 C138 1.350(18)
C137 C142 1.397(18)
C138 H138 0.9500
C138 C139 1.37(2)
C139 H139 0.9500
C139 C140 1.38(2)
C140 H140 0.9500
C140 C141 1.35(2)
C141 H141 0.9500
C141 C142 1.378(19)
C142 H142 0.9500
C143 C144 1.37(2)
C143 C148 1.37(2)
C144 H144 0.9500
C144 C145 1.405(19)
C145 H145 0.9500
C145 C146 1.39(2)
C146 H146 0.9500
C146 C147 1.34(2)
C147 H147 0.9500
C147 C148 1.39(2)
C148 H148 0.9500
C149 C150 1.373(18)
C149 C154 1.348(19)
C150 H150 0.9500
C150 C151 1.40(2)
C151 H151 0.9500
C151 C152 1.34(2)
C152 H152 0.9500
C152 C153 1.33(2)
C153 H153 0.9500
C153 C154 1.40(2)
C154 H154 0.9500
C155 C156 1.391(17)
C155 C160 1.354(19)
C156 H156 0.9500
C156 C157 1.37(2)
C157 H157 0.9500
C157 C158 1.38(2)
C158 H158 0.9500
C158 C159 1.35(2)
C159 H159 0.9500
C159 C160 1.40(2)
C160 H160 0.9500
P6 F1 1.555(15)
P6 F2 1.55(2)
P6 F3 1.53(2)
P6 F4 1.65(3)
P6 F5 1.55(3)
P6 F6 1.58(2)
P6 F6' 1.56(3)
O1 C161 1.455(10)
O1 C163 1.35(5)
C161 H16C 0.9900
C161 H16D 0.9900
C161 C162 1.55(7)
C162 H16E 0.9800
C162 H16F 0.9800
C162 H16G 0.9800
C163 H16H 0.9900
C163 H16I 0.9900
C163 C164 1.65(5)
C164 H16J 0.9800
C164 H16K 0.9800
C164 H16L 0.9800
O2 C165 1.41(3)
O2 C167 1.43(4)
C165 H16M 0.9900
C165 H16N 0.9900
C165 C166 1.50(4)
C166 H16O 0.9800
C166 H16P 0.9800
C166 H16Q 0.9800
C167 H16R 0.9900
C167 H16S 0.9900
C167 C168 1.48(4)
C168 H16T 0.9800
C168 H16U 0.9800
C168 H16V 0.9800

loop_
_geom_torsion_atom_site_label_1
_geom_torsion_atom_site_label_2
_geom_torsion_atom_site_label_3
_geom_torsion_atom_site_label_4
_geom_torsion
Cu1 Ag1 Ag4 Ag3 39.3(2)
Cu1 Ag1 Ag4 Ag5 -82.69(4)
Cu1 Ag1 Ag4 Ag7 -21.38(5)
Cu1 Ag1 Ag4 C31 38.2(5)
Cu1 Ag1 Ag4 C41 -145.3(4)
Cu1 Ag1 Ag4 Ag3A 35.1(2)
Cu1 Ag1 Ag5 Ag4 66.18(4)
Cu1 Ag1 Ag5 Ag6 -17.02(5)
Cu1 Ag1 Ag5 P4 -149.27(11)
Cu1 Ag1 Ag5 C1 -48.7(3)
Cu1 Ag1 Ag5 C41 113.2(4)
Cu1 Ag1 Ag5 C61 34.2(4)
Cu1 Ag1 P1 C71 -162.6(4)
Cu1 Ag1 P1 C77 -43.4(6)
Cu1 Ag1 P1 C83 72.9(4)
Cu1 Ag1 C1 Ag2 -28.0(6)
Cu1 Ag1 C1 Ag5 99.8(4)
Cu1 Ag1 C1 C2 -167.3(12)
Cu1 Ag1 C11 Ag3 -43.3(7)
Cu1 Ag1 C11 C12 172.5(11)
Cu1 Ag1 C11 Ag3A -35.7(6)
Cu1 Ag1 C41 Ag4 29.1(4)
Cu1 Ag1 C41 Ag5 -58.4(3)
Cu1 Ag1 C41 C42 -158.4(8)
Cu1 Ag2 Ag6 Ag5 41.66(4)
Cu1 Ag2 Ag6 Ag7 -44.03(4)
Cu1 Ag2 Ag6 C51 178.8(5)
Cu1 Ag2 Ag6 C61 -0.2(5)
Cu1 Ag2 P2 C89 -153.2(5)
Cu1 Ag2 P2 C95 -33.9(5)
Cu1 Ag2 P2 C101 88.5(5)
Cu1 Ag2 C1 Ag1 27.1(6)
Cu1 Ag2 C1 Ag5 -91.1(5)
Cu1 Ag2 C1 C2 173.1(10)
Cu1 Ag2 C21 Ag3 -28.4(6)
Cu1 Ag2 C21 Ag7 95.6(6)
Cu1 Ag2 C21 C22 -178.8(10)
Cu1 Ag2 C21 Ag3A -34.2(8)
Cu1 Ag2 C51 Ag6 -1.5(6)
Cu1 Ag2 C51 C52 169.8(15)
Cu1 Ag3 Ag4 Ag1 -37.32(14)
Cu1 Ag3 Ag4 Ag5 16.9(2)
Cu1 Ag3 Ag4 Ag7 81.76(18)
Cu1 Ag3 Ag4 C31 141.7(5)
Cu1 Ag3 Ag4 C41 -42.0(6)
Cu1 Ag3 Ag4 Ag3A 63.9(12)
Cu1 Ag3 Ag7 Ag4 -68.86(14)
Cu1 Ag3 Ag7 Ag6 14.3(3)
Cu1 Ag3 Ag7 P5 155.03(12)
Cu1 Ag3 Ag7 C21 45.9(4)
Cu1 Ag3 Ag7 C22 71.3(3)
Cu1 Ag3 Ag7 C31 -120.5(5)
Cu1 Ag3 Ag7 C61 -36.1(5)
Cu1 Ag3 Ag7 Ag3A 92.5(12)
Cu1 Ag3 P3 C107 12.2(8)
Cu1 Ag3 P3 C113 133.1(6)
Cu1 Ag3 P3 C119 -107.3(6)
Cu1 Ag3 P3 Ag3A -66.7(12)
Cu1 Ag3 C11 Ag1 42.4(6)
Cu1 Ag3 C11 C12 -171.4(10)
Cu1 Ag3 C11 Ag3A -32.2(14)
Cu1 Ag3 C21 Ag2 29.6(7)
Cu1 Ag3 C21 Ag7 -103.3(4)
Cu1 Ag3 C21 C22 175.6(12)
Cu1 Ag3 C21 Ag3A 162.7(18)
Cu1 Ag3 C31 Ag4 -32.9(4)
Cu1 Ag3 C31 Ag7 53.3(4)
Cu1 Ag3 C31 C32 155.1(9)
Cu1 Ag3 C31 Ag3A 82.3(11)
Cu1 Ag3 C32 C31 -28.4(10)
Cu1 Ag3 C32 C33 151.0(9)
Cu1 Ag3 C32 Ag3A 81.7(12)
Cu1 Ag4 Ag5 Ag1 -55.18(4)
Cu1 Ag4 Ag5 Ag6 61.76(4)
Cu1 Ag4 Ag5 P4 -177.74(16)
Cu1 Ag4 Ag5 C1 -11.3(3)
Cu1 Ag4 Ag5 C41 -112.6(4)
Cu1 Ag4 Ag5 C61 100.4(3)
Cu1 Ag4 Ag7 Ag3 56.60(9)
Cu1 Ag4 Ag7 Ag6 -58.15(4)
Cu1 Ag4 Ag7 P5 175.09(13)
Cu1 Ag4 Ag7 C21 12.3(2)
Cu1 Ag4 Ag7 C22 17.0(2)
Cu1 Ag4 Ag7 C31 114.0(4)
Cu1 Ag4 Ag7 C61 -96.8(3)
Cu1 Ag4 Ag7 Ag3A 55.11(10)
Cu1 Ag4 C31 Ag3 29.2(4)
Cu1 Ag4 C31 Ag7 -58.6(3)
Cu1 Ag4 C31 C32 98(7)
Cu1 Ag4 C31 Ag3A 23.7(4)
Cu1 Ag4 C41 Ag1 -25.4(3)
Cu1 Ag4 C41 Ag5 57.2(3)
Cu1 Ag4 C41 C42 -160(6)
Cu1 Ag4 Ag3A Ag7 -85.6(2)
Cu1 Ag4 Ag3A P3 130.8(7)
Cu1 Ag4 Ag3A C11 51.6(3)
Cu1 Ag4 Ag3A C21 -40.1(3)
Cu1 Ag4 Ag3A C31 -148.4(6)
Cu1 Ag4 Ag3A C32 -152.5(5)
Cu1 C1 C2 C3 22(16)
Cu1 C11 C12 C13 -124(48)
Cu1 C11 Ag3A Ag4 -73.7(2)
Cu1 C11 Ag3A Ag7 -37.6(4)
Cu1 C11 Ag3A P3 130.4(5)
Cu1 C11 Ag3A C21 10.1(4)
Cu1 C11 Ag3A C31 -86.2(4)
Cu1 C11 Ag3A C32 -99.5(5)
Cu1 C21 C22 Ag7 -126(6)
Cu1 C21 C22 C23 16(17)
Cu1 C21 Ag3A Ag4 51.9(3)
Cu1 C21 Ag3A Ag7 102.4(4)
Cu1 C21 Ag3A P3 -124.2(4)
Cu1 C21 Ag3A C11 -10.0(4)
Cu1 C21 Ag3A C31 88.8(5)
Cu1 C21 Ag3A C32 113.2(5)
Ag1 Cu1 Ag2 Ag6 -93.92(6)
Ag1 Cu1 Ag2 P2 86.47(11)
Ag1 Cu1 Ag2 C1 -16.6(4)
Ag1 Cu1 Ag2 C21 -170.1(4)
Ag1 Cu1 Ag2 C51 -92.8(4)
Ag1 Cu1 Ag3 Ag4 57.04(10)
Ag1 Cu1 Ag3 Ag7 119.52(12)
Ag1 Cu1 Ag3 P3 -114.0(5)
Ag1 Cu1 Ag3 C11 -25.9(4)
Ag1 Cu1 Ag3 C21 170.5(4)
Ag1 Cu1 Ag3 C31 81.0(4)
Ag1 Cu1 Ag3 C32 93.3(5)
Ag1 Cu1 Ag4 Ag3 -126.5(2)
Ag1 Cu1 Ag4 Ag5 70.23(4)
Ag1 Cu1 Ag4 Ag7 159.17(4)
Ag1 Cu1 Ag4 C31 -154.9(3)
Ag1 Cu1 Ag4 C41 24.7(3)
Ag1 Cu1 Ag4 Ag3A -131.5(3)
Ag1 Cu1 C1 Ag2 164.4(3)
Ag1 Cu1 C1 Ag5 -78.7(3)
Ag1 Cu1 C1 C2 140(4)
Ag1 Cu1 C11 Ag3 153.0(4)
Ag1 Cu1 C11 C12 -125(6)
Ag1 Cu1 C11 Ag3A 155.9(4)
Ag1 Cu1 C21 Ag2 106(2)
Ag1 Cu1 C21 Ag3 -90(2)
Ag1 Cu1 C21 Ag7 -12(2)
Ag1 Cu1 C21 C22 112(5)
Ag1 Cu1 C21 Ag3A -92(2)
Ag1 Cu1 Ag3A Ag4 55.33(11)
Ag1 Cu1 Ag3A Ag7 117.10(16)
Ag1 Cu1 Ag3A P3 -101.1(8)
Ag1 Cu1 Ag3A C11 -24.4(4)
Ag1 Cu1 Ag3A C21 170.0(4)
Ag1 Cu1 Ag3A C31 74.6(4)
Ag1 Cu1 Ag3A C32 83.8(6)
Ag1 Ag4 Ag5 Ag6 116.94(4)
Ag1 Ag4 Ag5 P4 -122.56(15)
Ag1 Ag4 Ag5 C1 43.9(3)
Ag1 Ag4 Ag5 C41 -57.4(4)
Ag1 Ag4 Ag5 C61 155.5(3)
Ag1 Ag4 Ag7 Ag3 73.74(9)
Ag1 Ag4 Ag7 Ag6 -41.02(4)
Ag1 Ag4 Ag7 P5 -167.77(13)
Ag1 Ag4 Ag7 C21 29.5(2)
Ag1 Ag4 Ag7 C22 34.2(2)
Ag1 Ag4 Ag7 C31 131.2(4)
Ag1 Ag4 Ag7 C61 -79.7(3)
Ag1 Ag4 Ag7 Ag3A 72.25(10)
Ag1 Ag4 C31 Ag3 1.4(7)
Ag1 Ag4 C31 Ag7 -86.4(4)
Ag1 Ag4 C31 C32 70(7)
Ag1 Ag4 C31 Ag3A -4.1(7)
Ag1 Ag4 C41 Ag5 82.5(4)
Ag1 Ag4 C41 C42 -135(6)
Ag1 Ag4 Ag3A Cu1 -34.39(17)
Ag1 Ag4 Ag3A Ag7 -119.96(7)
Ag1 Ag4 Ag3A P3 96.4(5)
Ag1 Ag4 Ag3A C11 17.2(3)
Ag1 Ag4 Ag3A C21 -74.5(3)
Ag1 Ag4 Ag3A C31 177.2(5)
Ag1 Ag4 Ag3A C32 173.2(4)
Ag1 Ag5 Ag6 Ag2 -24.40(5)
Ag1 Ag5 Ag6 Ag7 72.90(4)
Ag1 Ag5 Ag6 C51 -69.0(4)
Ag1 Ag5 Ag6 C61 122.9(5)
Ag1 Ag5 P4 C125 -93.1(5)
Ag1 Ag5 P4 C131 30.8(5)
Ag1 Ag5 P4 C137 151.0(4)
Ag1 Ag5 C1 Cu1 70.2(3)
Ag1 Ag5 C1 Ag2 150.1(5)
Ag1 Ag5 C1 C2 -120.6(9)
Ag1 Ag5 C41 Ag4 -95.4(4)
Ag1 Ag5 C41 C42 91.1(9)
Ag1 Ag5 C61 Ag6 -87.4(4)
Ag1 Ag5 C61 Ag7 -10.5(7)
Ag1 Ag5 C61 C62 117.8(11)
Ag1 P1 C71 C72 -152.7(10)
Ag1 P1 C71 C76 29.1(12)
Ag1 P1 C77 C78 52.5(12)
Ag1 P1 C77 C82 -127.5(13)
Ag1 P1 C83 C84 33.0(11)
Ag1 P1 C83 C88 -149.7(9)
Ag1 C1 C2 C3 157(13)
Ag1 C11 C12 C13 113(50)
Ag1 C11 Ag3A Cu1 35.9(6)
Ag1 C11 Ag3A Ag4 -37.7(7)
Ag1 C11 Ag3A Ag7 -1.7(9)
Ag1 C11 Ag3A P3 166.3(6)
Ag1 C11 Ag3A C21 46.0(8)
Ag1 C11 Ag3A C31 -50.3(9)
Ag1 C11 Ag3A C32 -63.5(10)
Ag1 C41 C42 C43 131(32)
Ag2 Cu1 Ag1 Ag4 132.61(7)
Ag2 Cu1 Ag1 Ag5 69.23(6)
Ag2 Cu1 Ag1 P1 -76.44(14)
Ag2 Cu1 Ag1 C1 16.2(4)
Ag2 Cu1 Ag1 C11 -148.2(4)
Ag2 Cu1 Ag1 C41 112.3(3)
Ag2 Cu1 Ag3 Ag4 -129.90(10)
Ag2 Cu1 Ag3 Ag7 -67.42(11)
Ag2 Cu1 Ag3 P3 59.1(6)
Ag2 Cu1 Ag3 C11 147.2(4)
Ag2 Cu1 Ag3 C21 -16.5(4)
Ag2 Cu1 Ag3 C31 -106.0(4)
Ag2 Cu1 Ag3 C32 -93.7(5)
Ag2 Cu1 Ag4 Ag1 -118.60(8)
Ag2 Cu1 Ag4 Ag3 114.9(2)
Ag2 Cu1 Ag4 Ag5 -48.37(7)
Ag2 Cu1 Ag4 Ag7 40.57(7)
Ag2 Cu1 Ag4 C31 86.5(3)
Ag2 Cu1 Ag4 C41 -93.9(3)
Ag2 Cu1 Ag4 Ag3A 109.9(3)
Ag2 Cu1 C1 Ag1 -164.4(3)
Ag2 Cu1 C1 Ag5 116.9(4)
Ag2 Cu1 C1 C2 -24(3)
Ag2 Cu1 C11 Ag1 105.7(6)
Ag2 Cu1 C11 Ag3 -101.4(6)
Ag2 Cu1 C11 C12 -20(7)
Ag2 Cu1 C11 Ag3A -98.4(6)
Ag2 Cu1 C21 Ag3 164.0(3)
Ag2 Cu1 C21 Ag7 -117.8(4)
Ag2 Cu1 C21 C22 7(6)
Ag2 Cu1 C21 Ag3A 162.8(4)
Ag2 Cu1 Ag3A Ag4 -131.38(10)
Ag2 Cu1 Ag3A Ag7 -69.61(15)
Ag2 Cu1 Ag3A P3 72.2(8)
Ag2 Cu1 Ag3A C11 148.9(4)
Ag2 Cu1 Ag3A C21 -16.7(4)
Ag2 Cu1 Ag3A C31 -112.1(4)
Ag2 Cu1 Ag3A C32 -102.9(6)
Ag2 Ag6 Ag7 Ag3 27.4(2)
Ag2 Ag6 Ag7 Ag4 86.30(4)
Ag2 Ag6 Ag7 P5 -123.11(9)
Ag2 Ag6 Ag7 C21 2.3(3)
Ag2 Ag6 Ag7 C22 -25.7(3)
Ag2 Ag6 Ag7 C31 78.4(4)
Ag2 Ag6 Ag7 C61 145.9(5)
Ag2 Ag6 Ag7 Ag3A 23.0(3)
Ag2 Ag6 C51 C52 -170(2)
Ag2 Ag6 C61 Ag5 54.1(6)
Ag2 Ag6 C61 Ag7 -57.0(5)
Ag2 Ag6 C61 C62 176(2)
Ag2 P2 C89 C90 -55.0(12)
Ag2 P2 C89 C94 125.3(11)
Ag2 P2 C95 C96 147.7(10)
Ag2 P2 C95 C100 -34.1(12)
Ag2 P2 C101 C102 -38.4(12)
Ag2 P2 C101 C106 142.2(11)
Ag2 C1 C2 C3 -1(14)
Ag2 C21 C22 Ag7 -119.0(4)
Ag2 C21 C22 C23 23(12)
Ag2 C21 Ag3A Cu1 34.9(8)
Ag2 C21 Ag3A Ag4 86.8(10)
Ag2 C21 Ag3A Ag7 137.3(12)
Ag2 C21 Ag3A P3 -89.3(11)
Ag2 C21 Ag3A C11 24.9(11)
Ag2 C21 Ag3A C31 123.7(10)
Ag2 C21 Ag3A C32 148.1(9)
Ag2 C51 C52 C53 -107(16)
Ag3 Cu1 Ag1 Ag4 -54.27(7)
Ag3 Cu1 Ag1 Ag5 -117.65(8)
Ag3 Cu1 Ag1 P1 96.68(14)
Ag3 Cu1 Ag1 C1 -170.7(4)
Ag3 Cu1 Ag1 C11 25.0(4)
Ag3 Cu1 Ag1 C41 -74.6(3)
Ag3 Cu1 Ag2 Ag6 93.59(9)
Ag3 Cu1 Ag2 P2 -86.01(13)
Ag3 Cu1 Ag2 C1 171.0(4)
Ag3 Cu1 Ag2 C21 17.4(4)
Ag3 Cu1 Ag2 C51 94.7(4)
Ag3 Cu1 Ag4 Ag1 126.5(2)
Ag3 Cu1 Ag4 Ag5 -163.3(2)
Ag3 Cu1 Ag4 Ag7 -74.3(2)
Ag3 Cu1 Ag4 C31 -28.3(4)
Ag3 Cu1 Ag4 C41 151.2(4)
Ag3 Cu1 Ag4 Ag3A -4.97(11)
Ag3 Cu1 C1 Ag1 75(3)
Ag3 Cu1 C1 Ag2 -120(3)
Ag3 Cu1 C1 Ag5 -3(3)
Ag3 Cu1 C1 C2 -144(3)
Ag3 Cu1 C11 Ag1 -153.0(4)
Ag3 Cu1 C11 C12 82(6)
Ag3 Cu1 C11 Ag3A 2.93(13)
Ag3 Cu1 C21 Ag2 -164.0(3)
Ag3 Cu1 C21 Ag7 78.1(3)
Ag3 Cu1 C21 C22 -157(6)
Ag3 Cu1 C21 Ag3A -1.25(13)
Ag3 Cu1 Ag3A Ag4 53.8(11)
Ag3 Cu1 Ag3A Ag7 115.5(11)
Ag3 Cu1 Ag3A P3 -102.6(14)
Ag3 Cu1 Ag3A C11 -25.9(11)
Ag3 Cu1 Ag3A C21 168.4(12)
Ag3 Cu1 Ag3A C31 73.0(12)
Ag3 Cu1 Ag3A C32 82.2(13)
Ag3 Ag4 Ag5 Ag1 -69.68(17)
Ag3 Ag4 Ag5 Ag6 47.26(17)
Ag3 Ag4 Ag5 P4 167.8(2)
Ag3 Ag4 Ag5 C1 -25.8(3)
Ag3 Ag4 Ag5 C41 -127.1(5)
Ag3 Ag4 Ag5 C61 85.9(4)
Ag3 Ag4 Ag7 Ag6 -114.75(9)
Ag3 Ag4 Ag7 P5 118.49(15)
Ag3 Ag4 Ag7 C21 -44.3(3)
Ag3 Ag4 Ag7 C22 -39.6(3)
Ag3 Ag4 Ag7 C31 57.4(4)
Ag3 Ag4 Ag7 C61 -153.4(3)
Ag3 Ag4 Ag7 Ag3A -1.49(10)
Ag3 Ag4 C31 Ag7 -87.8(4)
Ag3 Ag4 C31 C32 69(7)
Ag3 Ag4 C31 Ag3A -5.49(11)
Ag3 Ag4 C41 Ag1 6.4(7)
Ag3 Ag4 C41 Ag5 88.9(5)
Ag3 Ag4 C41 C42 -129(6)
Ag3 Ag4 Ag3A Cu1 -113.0(12)
Ag3 Ag4 Ag3A Ag7 161.4(12)
Ag3 Ag4 Ag3A P3 17.8(11)
Ag3 Ag4 Ag3A C11 -61.4(12)
Ag3 Ag4 Ag3A C21 -153.2(13)
Ag3 Ag4 Ag3A C31 98.6(13)
Ag3 Ag4 Ag3A C32 94.5(13)
Ag3 Ag7 P5 C143 -162.4(5)
Ag3 Ag7 P5 C149 -40.6(6)
Ag3 Ag7 P5 C155 82.3(5)
Ag3 Ag7 C21 Cu1 -69.2(4)
Ag3 Ag7 C21 Ag2 -152.7(7)
Ag3 Ag7 C21 C22 119.3(8)
Ag3 Ag7 C21 Ag3A 4.10(13)
Ag3 Ag7 C22 C21 -47.0(7)
Ag3 Ag7 C22 C23 137.3(9)
Ag3 Ag7 C31 Ag4 89.6(4)
Ag3 Ag7 C31 C32 -87.0(9)
Ag3 Ag7 C31 Ag3A -2.96(12)
Ag3 Ag7 C61 Ag5 11.9(7)
Ag3 Ag7 C61 Ag6 88.9(5)
Ag3 Ag7 C61 C62 -114.9(11)
Ag3 Ag7 Ag3A Cu1 -83.6(12)
Ag3 Ag7 Ag3A Ag4 -17.9(12)
Ag3 Ag7 Ag3A P3 141.1(14)
Ag3 Ag7 Ag3A C11 -56.6(12)
Ag3 Ag7 Ag3A C21 -130.7(13)
Ag3 Ag7 Ag3A C31 31.0(12)
Ag3 Ag7 Ag3A C32 61.6(12)
Ag3 P3 C107 C108 -152.7(10)
Ag3 P3 C107 C112 20.2(11)
Ag3 P3 C113 C114 -140.2(10)
Ag3 P3 C113 C118 45.7(11)
Ag3 P3 C119 C120 -128.3(11)
Ag3 P3 C119 C124 55.1(12)
Ag3 P3 Ag3A Cu1 100.7(14)
Ag3 P3 Ag3A Ag4 -15.7(9)
Ag3 P3 Ag3A Ag7 -145.0(13)
Ag3 P3 Ag3A C11 53.3(11)
Ag3 P3 Ag3A C21 154.1(13)
Ag3 P3 Ag3A C31 -73.3(14)
Ag3 P3 Ag3A C32 -83.7(12)
Ag3 C11 C12 C13 -45(50)
Ag3 C11 Ag3A Cu1 147.0(14)
Ag3 C11 Ag3A Ag4 73.4(13)
Ag3 C11 Ag3A Ag7 109.4(14)
Ag3 C11 Ag3A P3 -82.6(14)
Ag3 C11 Ag3A C21 157.1(14)
Ag3 C11 Ag3A C31 60.8(14)
Ag3 C11 Ag3A C32 47.6(14)
Ag3 C21 C22 Ag7 78.9(6)
Ag3 C21 C22 C23 -139(12)
Ag3 C21 Ag3A Cu1 -16.9(18)
Ag3 C21 Ag3A Ag4 35.0(17)
Ag3 C21 Ag3A Ag7 85.4(17)
Ag3 C21 Ag3A P3 -141.1(18)
Ag3 C21 Ag3A C11 -26.9(17)
Ag3 C21 Ag3A C31 71.9(17)
Ag3 C21 Ag3A C32 96.3(18)
Ag3 C31 C32 C33 -172(24)
Ag3 C31 C32 Ag3A -5.81(12)
Ag3 C31 Ag3A Cu1 -91.8(11)
Ag3 C31 Ag3A Ag4 -64.9(11)
Ag3 C31 Ag3A Ag7 -150.8(11)
Ag3 C31 Ag3A P3 83.9(14)
Ag3 C31 Ag3A C11 -47.1(11)
Ag3 C31 Ag3A C21 -136.7(12)
Ag3 C31 Ag3A C32 106.8(14)
Ag3 C32 C33 C34 -25(62)
Ag3 C32 Ag3A Cu1 -88.7(12)
Ag3 C32 Ag3A Ag4 -61.8(11)
Ag3 C32 Ag3A Ag7 -126.3(11)
Ag3 C32 Ag3A P3 95.0(12)
Ag3 C32 Ag3A C11 -36.7(11)
Ag3 C32 Ag3A C21 -136.2(12)
Ag3 C32 Ag3A C31 -67.6(13)
Ag4 Cu1 Ag1 Ag5 -63.38(3)
Ag4 Cu1 Ag1 P1 150.95(12)
Ag4 Cu1 Ag1 C1 -116.4(4)
Ag4 Cu1 Ag1 C11 79.2(4)
Ag4 Cu1 Ag1 C41 -20.4(3)
Ag4 Cu1 Ag2 Ag6 3.51(7)
Ag4 Cu1 Ag2 P2 -176.10(10)
Ag4 Cu1 Ag2 C1 80.9(4)
Ag4 Cu1 Ag2 C21 -72.6(4)
Ag4 Cu1 Ag2 C51 4.6(4)
Ag4 Cu1 Ag3 Ag7 62.48(4)
Ag4 Cu1 Ag3 P3 -171.0(6)
Ag4 Cu1 Ag3 C11 -82.9(4)
Ag4 Cu1 Ag3 C21 113.4(4)
Ag4 Cu1 Ag3 C31 23.9(4)
Ag4 Cu1 Ag3 C32 36.2(5)
Ag4 Cu1 C1 Ag1 61.7(2)
Ag4 Cu1 C1 Ag2 -133.88(14)
Ag4 Cu1 C1 Ag5 -17.0(4)
Ag4 Cu1 C1 C2 -158(3)
Ag4 Cu1 C11 Ag1 -79.21(18)
Ag4 Cu1 C11 Ag3 73.7(2)
Ag4 Cu1 C11 C12 155(6)
Ag4 Cu1 C11 Ag3A 76.7(2)
Ag4 Cu1 C21 Ag2 136.68(16)
Ag4 Cu1 C21 Ag3 -59.3(2)
Ag4 Cu1 C21 Ag7 18.8(3)
Ag4 Cu1 C21 C22 143(6)
Ag4 Cu1 C21 Ag3A -60.5(2)
Ag4 Cu1 Ag3A Ag7 61.77(7)
Ag4 Cu1 Ag3A P3 -156.4(9)
Ag4 Cu1 Ag3A C11 -79.7(4)
Ag4 Cu1 Ag3A C21 114.6(4)
Ag4 Cu1 Ag3A C31 19.2(4)
Ag4 Cu1 Ag3A C32 28.4(5)
Ag4 Ag1 Ag5 Ag6 -83.20(4)
Ag4 Ag1 Ag5 P4 144.55(11)
Ag4 Ag1 Ag5 C1 -114.9(3)
Ag4 Ag1 Ag5 C41 47.0(4)
Ag4 Ag1 Ag5 C61 -32.0(4)
Ag4 Ag1 P1 C71 -46.4(5)
Ag4 Ag1 P1 C77 72.8(6)
Ag4 Ag1 P1 C83 -170.9(4)
Ag4 Ag1 C1 Cu1 -50.2(2)
Ag4 Ag1 C1 Ag2 -78.3(8)
Ag4 Ag1 C1 Ag5 49.54(19)
Ag4 Ag1 C1 C2 142.5(10)
Ag4 Ag1 C11 Cu1 72.9(3)
Ag4 Ag1 C11 Ag3 29.5(7)
Ag4 Ag1 C11 C12 -114.6(10)
Ag4 Ag1 C11 Ag3A 37.1(7)
Ag4 Ag1 C41 Ag5 -87.4(4)
Ag4 Ag1 C41 C42 172.5(11)
Ag4 Ag3 Ag7 Ag6 83.15(13)
Ag4 Ag3 Ag7 P5 -136.11(16)
Ag4 Ag3 Ag7 C21 114.8(4)
Ag4 Ag3 Ag7 C22 140.2(3)
Ag4 Ag3 Ag7 C31 -51.6(4)
Ag4 Ag3 Ag7 C61 32.8(4)
Ag4 Ag3 Ag7 Ag3A 161.4(12)
Ag4 Ag3 P3 C107 -130.0(11)
Ag4 Ag3 P3 C113 -9.1(13)
Ag4 Ag3 P3 C119 110.5(13)
Ag4 Ag3 P3 Ag3A 151.1(18)
Ag4 Ag3 C11 Cu1 -72.7(3)
Ag4 Ag3 C11 Ag1 -30.3(7)
Ag4 Ag3 C11 C12 115.9(9)
Ag4 Ag3 C11 Ag3A -104.9(14)
Ag4 Ag3 C21 Cu1 53.8(3)
Ag4 Ag3 C21 Ag2 83.4(8)
Ag4 Ag3 C21 Ag7 -49.4(2)
Ag4 Ag3 C21 C22 -130.6(10)
Ag4 Ag3 C21 Ag3A -143.4(18)
Ag4 Ag3 C31 Ag7 86.2(4)
Ag4 Ag3 C31 C32 -172.0(11)
Ag4 Ag3 C31 Ag3A 115.2(11)
Ag4 Ag3 C32 C31 5.7(8)
Ag4 Ag3 C32 C33 -174.9(11)
Ag4 Ag3 C32 Ag3A 115.8(11)
Ag4 Ag5 Ag6 Ag2 -87.93(4)
Ag4 Ag5 Ag6 Ag7 9.37(4)
Ag4 Ag5 Ag6 C51 -132.5(4)
Ag4 Ag5 Ag6 C61 59.4(5)
Ag4 Ag5 P4 C125 9.7(5)
Ag4 Ag5 P4 C131 133.6(5)
Ag4 Ag5 P4 C137 -106.2(4)
Ag4 Ag5 C1 Cu1 15.8(4)
Ag4 Ag5 C1 Ag1 -54.4(2)
Ag4 Ag5 C1 Ag2 95.7(4)
Ag4 Ag5 C1 C2 -175.0(8)
Ag4 Ag5 C41 Ag1 95.4(4)
Ag4 Ag5 C41 C42 -173.5(11)
Ag4 Ag5 C61 Ag6 -117.0(4)
Ag4 Ag5 C61 Ag7 -40.1(4)
Ag4 Ag5 C61 C62 88.1(11)
Ag4 Ag7 P5 C143 106.0(5)
Ag4 Ag7 P5 C149 -132.2(5)
Ag4 Ag7 P5 C155 -9.3(5)
Ag4 Ag7 C21 Cu1 -18.1(3)
Ag4 Ag7 C21 Ag2 -101.6(5)
Ag4 Ag7 C21 Ag3 51.1(3)
Ag4 Ag7 C21 C22 170.3(7)
Ag4 Ag7 C21 Ag3A 55.2(3)
Ag4 Ag7 C22 C21 -10.5(8)
Ag4 Ag7 C22 C23 173.8(8)
Ag4 Ag7 C31 Ag3 -89.6(4)
Ag4 Ag7 C31 C32 -176.5(11)
Ag4 Ag7 C31 Ag3A -92.5(4)
Ag4 Ag7 C61 Ag5 40.6(4)
Ag4 Ag7 C61 Ag6 117.6(4)
Ag4 Ag7 C61 C62 -86.3(12)
Ag4 Ag7 Ag3A Cu1 -65.73(19)
Ag4 Ag7 Ag3A P3 159.0(6)
Ag4 Ag7 Ag3A C11 -38.6(4)
Ag4 Ag7 Ag3A C21 -112.8(4)
Ag4 Ag7 Ag3A C31 48.9(4)
Ag4 Ag7 Ag3A C32 79.5(4)
Ag4 C31 C32 Ag3 -69(7)
Ag4 C31 C32 C33 119(22)
Ag4 C31 C32 Ag3A -75(7)
Ag4 C31 Ag3A Cu1 -26.8(5)
Ag4 C31 Ag3A Ag7 -85.9(4)
Ag4 C31 Ag3A P3 148.9(8)
Ag4 C31 Ag3A C11 17.8(5)
Ag4 C31 Ag3A C21 -71.8(5)
Ag4 C31 Ag3A C32 171.7(11)
Ag4 C41 C42 C43 -94(32)
Ag5 Ag1 Ag4 Cu1 82.69(4)
Ag5 Ag1 Ag4 Ag3 121.9(2)
Ag5 Ag1 Ag4 Ag7 61.31(4)
Ag5 Ag1 Ag4 C31 120.9(5)
Ag5 Ag1 Ag4 C41 -62.7(4)
Ag5 Ag1 Ag4 Ag3A 117.8(2)
Ag5 Ag1 P1 C71 76.4(4)
Ag5 Ag1 P1 C77 -164.4(5)
Ag5 Ag1 P1 C83 -48.1(5)
Ag5 Ag1 C1 Cu1 -99.8(4)
Ag5 Ag1 C1 Ag2 -127.8(9)
Ag5 Ag1 C1 C2 93.0(10)
Ag5 Ag1 C11 Cu1 35.6(3)
Ag5 Ag1 C11 Ag3 -7.7(9)
Ag5 Ag1 C11 C12 -151.8(9)
Ag5 Ag1 C11 Ag3A -0.1(8)
Ag5 Ag1 C41 Ag4 87.4(4)
Ag5 Ag1 C41 C42 -100.0(9)
Ag5 Ag4 Ag7 Ag3 123.91(9)
Ag5 Ag4 Ag7 Ag6 9.16(3)
Ag5 Ag4 Ag7 P5 -117.60(13)
Ag5 Ag4 Ag7 C21 79.6(2)
Ag5 Ag4 Ag7 C22 84.3(2)
Ag5 Ag4 Ag7 C31 -178.7(4)
Ag5 Ag4 Ag7 C61 -29.5(3)
Ag5 Ag4 Ag7 Ag3A 122.42(10)
Ag5 Ag4 C31 Ag3 89.6(5)
Ag5 Ag4 C31 Ag7 1.8(5)
Ag5 Ag4 C31 C32 158(7)
Ag5 Ag4 C31 Ag3A 84.1(5)
Ag5 Ag4 C41 Ag1 -82.5(4)
Ag5 Ag4 C41 C42 142(6)
Ag5 Ag4 Ag3A Cu1 21.3(2)
Ag5 Ag4 Ag3A Ag7 -64.23(6)
Ag5 Ag4 Ag3A P3 152.2(5)
Ag5 Ag4 Ag3A C11 72.9(4)
Ag5 Ag4 Ag3A C21 -18.8(3)
Ag5 Ag4 Ag3A C31 -127.1(4)
Ag5 Ag4 Ag3A C32 -131.1(3)
Ag5 Ag6 Ag7 Ag3 -68.4(2)
Ag5 Ag6 Ag7 Ag4 -9.52(4)
Ag5 Ag6 Ag7 P5 141.06(9)
Ag5 Ag6 Ag7 C21 -93.6(3)
Ag5 Ag6 Ag7 C22 -121.6(3)
Ag5 Ag6 Ag7 C31 -17.5(4)
Ag5 Ag6 Ag7 C61 50.1(5)
Ag5 Ag6 Ag7 Ag3A -72.8(3)
Ag5 Ag6 C51 Ag2 62.1(5)
Ag5 Ag6 C51 C52 -108.3(19)
Ag5 Ag6 C61 Ag7 -111.1(5)
Ag5 Ag6 C61 C62 122(2)
Ag5 P4 C125 C126 168.5(10)
Ag5 P4 C125 C130 -10.1(12)
Ag5 P4 C131 C132 -44.2(12)
Ag5 P4 C131 C136 134.3(11)
Ag5 P4 C137 C138 111.7(10)
Ag5 P4 C137 C142 -66.6(9)
Ag5 C1 C2 C3 -119(13)
Ag5 C41 C42 C43 48(32)
Ag5 C61 C62 C63 36(34)
Ag6 Ag2 P2 C89 28.2(7)
Ag6 Ag2 P2 C95 147.6(5)
Ag6 Ag2 P2 C101 -90.0(6)
Ag6 Ag2 C1 Cu1 91.6(3)
Ag6 Ag2 C1 Ag1 118.8(8)
Ag6 Ag2 C1 Ag5 0.6(3)
Ag6 Ag2 C1 C2 -95.3(8)
Ag6 Ag2 C21 Cu1 -92.6(3)
Ag6 Ag2 C21 Ag3 -121.0(9)
Ag6 Ag2 C21 Ag7 2.9(4)
Ag6 Ag2 C21 C22 88.5(8)
Ag6 Ag2 C21 Ag3A -126.8(11)
Ag6 Ag2 C51 C52 171.2(19)
Ag6 Ag5 P4 C125 129.1(5)
Ag6 Ag5 P4 C131 -107.0(5)
Ag6 Ag5 P4 C137 13.2(4)
Ag6 Ag5 C1 Cu1 -80.4(4)
Ag6 Ag5 C1 Ag1 -150.6(3)
Ag6 Ag5 C1 Ag2 -0.6(3)
Ag6 Ag5 C1 C2 88.7(8)
Ag6 Ag5 C41 Ag1 87.1(4)
Ag6 Ag5 C41 Ag4 -8.3(6)
Ag6 Ag5 C41 C42 178.2(7)
Ag6 Ag5 C61 Ag7 76.9(5)
Ag6 Ag5 C61 C62 -154.9(14)
Ag6 Ag7 P5 C143 -18.8(5)
Ag6 Ag7 P5 C149 103.0(5)
Ag6 Ag7 P5 C155 -134.1(4)
Ag6 Ag7 C21 Cu1 80.7(3)
Ag6 Ag7 C21 Ag2 -2.9(4)
Ag6 Ag7 C21 Ag3 149.8(4)
Ag6 Ag7 C21 C22 -90.9(7)
Ag6 Ag7 C21 Ag3A 153.9(4)
Ag6 Ag7 C22 C21 80.4(7)
Ag6 Ag7 C22 C23 -95.3(8)
Ag6 Ag7 C31 Ag3 -77.7(5)
Ag6 Ag7 C31 Ag4 11.8(6)
Ag6 Ag7 C31 C32 -164.7(6)
Ag6 Ag7 C31 Ag3A -80.7(5)
Ag6 Ag7 C61 Ag5 -77.0(5)
Ag6 Ag7 C61 C62 156.2(14)
Ag6 Ag7 Ag3A Cu1 20.0(3)
Ag6 Ag7 Ag3A Ag4 85.71(15)
Ag6 Ag7 Ag3A P3 -115.2(4)
Ag6 Ag7 Ag3A C11 47.1(5)
Ag6 Ag7 Ag3A C21 -27.1(5)
Ag6 Ag7 Ag3A C31 134.6(4)
Ag6 Ag7 Ag3A C32 165.2(3)
Ag6 C51 C52 C53 59(17)
Ag6 C61 C62 C63 -79(34)
Ag7 Ag3 Ag4 Cu1 -81.76(18)
Ag7 Ag3 Ag4 Ag1 -119.09(6)
Ag7 Ag3 Ag4 Ag5 -64.91(6)
Ag7 Ag3 Ag4 C31 60.0(4)
Ag7 Ag3 Ag4 C41 -123.8(5)
Ag7 Ag3 Ag4 Ag3A -17.9(12)
Ag7 Ag3 P3 C107 107.1(4)
Ag7 Ag3 P3 C113 -132.0(5)
Ag7 Ag3 P3 C119 -12.5(6)
Ag7 Ag3 P3 Ag3A 28.1(11)
Ag7 Ag3 C11 Cu1 -33.2(4)
Ag7 Ag3 C11 Ag1 9.2(10)
Ag7 Ag3 C11 C12 155.4(8)
Ag7 Ag3 C11 Ag3A -65.4(13)
Ag7 Ag3 C21 Cu1 103.3(4)
Ag7 Ag3 C21 Ag2 132.9(10)
Ag7 Ag3 C21 C22 -81.2(10)
Ag7 Ag3 C21 Ag3A -94.0(17)
Ag7 Ag3 C31 Ag4 -86.2(4)
Ag7 Ag3 C31 C32 101.8(9)
Ag7 Ag3 C31 Ag3A 29.0(11)
Ag7 Ag3 C32 C31 -57.9(8)
Ag7 Ag3 C32 C33 121.5(11)
Ag7 Ag3 C32 Ag3A 52.2(11)
Ag7 Ag4 Ag5 Ag1 -126.04(4)
Ag7 Ag4 Ag5 Ag6 -9.10(3)
Ag7 Ag4 Ag5 P4 111.40(15)
Ag7 Ag4 Ag5 C1 -82.1(3)
Ag7 Ag4 Ag5 C41 176.6(4)
Ag7 Ag4 Ag5 C61 29.5(3)
Ag7 Ag4 C31 Ag3 87.8(4)
Ag7 Ag4 C31 C32 157(7)
Ag7 Ag4 C31 Ag3A 82.3(5)
Ag7 Ag4 C41 Ag1 -87.0(4)
Ag7 Ag4 C41 Ag5 -4.5(5)
Ag7 Ag4 C41 C42 138(6)
Ag7 Ag4 Ag3A Cu1 85.6(2)
Ag7 Ag4 Ag3A P3 -143.6(5)
Ag7 Ag4 Ag3A C11 137.1(4)
Ag7 Ag4 Ag3A C21 45.4(3)
Ag7 Ag4 Ag3A C31 -62.8(5)
Ag7 Ag4 Ag3A C32 -66.9(3)
Ag7 Ag6 C51 Ag2 -63.3(5)
Ag7 Ag6 C51 C52 126.3(18)
Ag7 Ag6 C61 Ag5 111.1(5)
Ag7 Ag6 C61 C62 -127(2)
Ag7 P5 C143 C144 54.7(11)
Ag7 P5 C143 C148 -117.9(11)
Ag7 P5 C149 C150 49.0(13)
Ag7 P5 C149 C154 -134.5(13)
Ag7 P5 C155 C156 -146.1(11)
Ag7 P5 C155 C160 37.3(12)
Ag7 C21 C22 C23 142(12)
Ag7 C21 Ag3A Cu1 -102.4(4)
Ag7 C21 Ag3A Ag4 -50.5(2)
Ag7 C21 Ag3A P3 133.5(4)
Ag7 C21 Ag3A C11 -112.4(4)
Ag7 C21 Ag3A C31 -13.6(4)
Ag7 C21 Ag3A C32 10.9(5)
Ag7 C22 C23 C24 93(100)
Ag7 C31 C32 Ag3 87.2(5)
Ag7 C31 C32 C33 -85(24)
Ag7 C31 C32 Ag3A 81.4(5)
Ag7 C31 Ag3A Cu1 59.0(4)
Ag7 C31 Ag3A Ag4 85.9(4)
Ag7 C31 Ag3A P3 -125.3(8)
Ag7 C31 Ag3A C11 103.6(4)
Ag7 C31 Ag3A C21 14.1(5)
Ag7 C31 Ag3A C32 -102.4(9)
Ag7 C61 C62 C63 161(33)
P1 Ag1 Ag4 Cu1 -135.16(18)
P1 Ag1 Ag4 Ag3 -95.9(3)
P1 Ag1 Ag4 Ag5 142.16(18)
P1 Ag1 Ag4 Ag7 -156.53(17)
P1 Ag1 Ag4 C31 -97.0(5)
P1 Ag1 Ag4 C41 79.5(5)
P1 Ag1 Ag4 Ag3A -100.1(3)
P1 Ag1 Ag5 Ag4 -152.25(15)
P1 Ag1 Ag5 Ag6 124.55(15)
P1 Ag1 Ag5 P4 -7.70(19)
P1 Ag1 Ag5 C1 92.8(3)
P1 Ag1 Ag5 C41 -105.2(4)
P1 Ag1 Ag5 C61 175.7(5)
P1 Ag1 C1 Cu1 126.8(2)
P1 Ag1 C1 Ag2 98.8(8)
P1 Ag1 C1 Ag5 -133.42(19)
P1 Ag1 C1 C2 -40.5(11)
P1 Ag1 C11 Cu1 -136.7(2)
P1 Ag1 C11 Ag3 -180.0(7)
P1 Ag1 C11 C12 35.9(10)
P1 Ag1 C11 Ag3A -172.4(7)
P1 Ag1 C41 Ag4 -143.2(2)
P1 Ag1 C41 Ag5 129.3(2)
P1 Ag1 C41 C42 29.3(10)
P1 C71 C72 C73 -179.3(12)
P1 C71 C76 C75 -178.7(12)
P1 C77 C78 C79 178.5(12)
P1 C77 C82 C81 -177.5(16)
P1 C83 C84 C85 179.8(11)
P1 C83 C88 C87 -178.0(10)
P2 Ag2 Ag6 Ag5 -139.7(3)
P2 Ag2 Ag6 Ag7 134.7(3)
P2 Ag2 Ag6 C51 -2.5(6)
P2 Ag2 Ag6 C61 178.5(6)
P2 Ag2 C1 Cu1 -99.9(3)
P2 Ag2 C1 Ag1 -72.8(8)
P2 Ag2 C1 Ag5 169.1(3)
P2 Ag2 C1 C2 73.2(8)
P2 Ag2 C21 Cu1 99.5(3)
P2 Ag2 C21 Ag3 71.1(9)
P2 Ag2 C21 Ag7 -165.0(3)
P2 Ag2 C21 C22 -79.4(8)
P2 Ag2 C21 Ag3A 65.2(11)
P2 Ag2 C51 Ag6 179.23(17)
P2 Ag2 C51 C52 -9.6(18)
P2 C89 C90 C91 180.0(13)
P2 C89 C94 C93 -179.1(12)
P2 C95 C96 C97 177.1(11)
P2 C95 C100 C99 -176.3(12)
P2 C101 C102 C103 -179.5(10)
P2 C101 C106 C105 -179.2(12)
P3 Ag3 Ag4 Cu1 147.3(13)
P3 Ag3 Ag4 Ag1 110.0(12)
P3 Ag3 Ag4 Ag5 164.1(11)
P3 Ag3 Ag4 Ag7 -130.9(11)
P3 Ag3 Ag4 C31 -71.0(11)
P3 Ag3 Ag4 C41 105.3(11)
P3 Ag3 Ag4 Ag3A -148.8(19)
P3 Ag3 Ag7 Ag4 167.0(3)
P3 Ag3 Ag7 Ag6 -109.9(2)
P3 Ag3 Ag7 P5 30.9(4)
P3 Ag3 Ag7 C21 -78.3(5)
P3 Ag3 Ag7 C22 -52.8(4)
P3 Ag3 Ag7 C31 115.4(5)
P3 Ag3 Ag7 C61 -160.2(5)
P3 Ag3 Ag7 Ag3A -31.7(11)
P3 Ag3 C11 Cu1 121.5(5)
P3 Ag3 C11 Ag1 163.9(6)
P3 Ag3 C11 C12 -49.9(10)
P3 Ag3 C11 Ag3A 89.3(14)
P3 Ag3 C21 Cu1 -127.7(3)
P3 Ag3 C21 Ag2 -98.1(9)
P3 Ag3 C21 Ag7 129.0(3)
P3 Ag3 C21 C22 47.9(10)
P3 Ag3 C21 Ag3A 35.0(17)
P3 Ag3 C31 Ag4 163.0(7)
P3 Ag3 C31 Ag7 -110.8(7)
P3 Ag3 C31 C32 -8.9(12)
P3 Ag3 C31 Ag3A -81.8(13)
P3 Ag3 C32 C31 173.2(9)
P3 Ag3 C32 C33 -7.3(12)
P3 Ag3 C32 Ag3A -76.6(11)
P3 C107 C108 C109 175.3(10)
P3 C107 C112 C111 -175.4(11)
P3 C113 C114 C115 -175.0(11)
P3 C113 C118 C117 175.4(11)
P3 C119 C120 C121 -176.3(11)
P3 C119 C124 C123 176.3(13)
P4 Ag5 Ag6 Ag2 119.92(8)
P4 Ag5 Ag6 Ag7 -142.78(8)
P4 Ag5 Ag6 C51 75.3(4)
P4 Ag5 Ag6 C61 -92.8(5)
P4 Ag5 C1 Cu1 -172.6(2)
P4 Ag5 C1 Ag1 117.2(2)
P4 Ag5 C1 Ag2 -92.7(4)
P4 Ag5 C1 C2 -3.4(10)
P4 Ag5 C41 Ag1 -118.3(2)
P4 Ag5 C41 Ag4 146.3(2)
P4 Ag5 C41 C42 -27.2(10)
P4 Ag5 C61 Ag6 95.3(3)
P4 Ag5 C61 Ag7 172.2(4)
P4 Ag5 C61 C62 -59.5(12)
P4 C125 C126 C127 179.6(12)
P4 C125 C130 C129 179.8(13)
P4 C131 C132 C133 -179.5(12)
P4 C131 C136 C135 -178.4(12)
P4 C137 C138 C139 -177.3(11)
P4 C137 C142 C141 176.8(9)
P5 Ag7 C21 Cu1 174.8(2)
P5 Ag7 C21 Ag2 91.2(5)
P5 Ag7 C21 Ag3 -116.1(3)
P5 Ag7 C21 C22 3.2(8)
P5 Ag7 C21 Ag3A -112.0(4)
P5 Ag7 C22 C21 -177.4(7)
P5 Ag7 C22 C23 6.9(9)
P5 Ag7 C31 Ag3 125.0(3)
P5 Ag7 C31 Ag4 -145.4(2)
P5 Ag7 C31 C32 38.1(9)
P5 Ag7 C31 Ag3A 122.1(3)
P5 Ag7 C61 Ag5 -176.6(4)
P5 Ag7 C61 Ag6 -99.6(3)
P5 Ag7 C61 C62 56.6(12)
P5 Ag7 Ag3A Cu1 155.82(13)
P5 Ag7 Ag3A Ag4 -138.45(17)
P5 Ag7 Ag3A P3 20.6(7)
P5 Ag7 Ag3A C11 -177.1(3)
P5 Ag7 Ag3A C21 108.8(4)
P5 Ag7 Ag3A C31 -89.6(5)
P5 Ag7 Ag3A C32 -59.0(5)
P5 C143 C144 C145 -173.9(11)
P5 C143 C148 C147 174.2(11)
P5 C149 C150 C151 172.6(12)
P5 C149 C154 C153 -175.4(17)
P5 C155 C156 C157 -177.7(13)
P5 C155 C160 C159 178.3(12)
C1 Cu1 Ag1 Ag4 116.4(4)
C1 Cu1 Ag1 Ag5 53.1(4)
C1 Cu1 Ag1 P1 -92.6(4)
C1 Cu1 Ag1 C11 -164.3(5)
C1 Cu1 Ag1 C41 96.1(5)
C1 Cu1 Ag2 Ag6 -77.4(4)
C1 Cu1 Ag2 P2 103.0(4)
C1 Cu1 Ag2 C21 -153.5(5)
C1 Cu1 Ag2 C51 -76.3(6)
C1 Cu1 Ag3 Ag4 -14(3)
C1 Cu1 Ag3 Ag7 48(3)
C1 Cu1 Ag3 P3 175(3)
C1 Cu1 Ag3 C11 -97(3)
C1 Cu1 Ag3 C21 99(3)
C1 Cu1 Ag3 C31 10(3)
C1 Cu1 Ag3 C32 22(3)
C1 Cu1 Ag4 Ag1 -55.7(4)
C1 Cu1 Ag4 Ag3 177.8(4)
C1 Cu1 Ag4 Ag5 14.5(4)
C1 Cu1 Ag4 Ag7 103.4(4)
C1 Cu1 Ag4 C31 149.4(5)
C1 Cu1 Ag4 C41 -31.1(5)
C1 Cu1 Ag4 Ag3A 172.8(5)
C1 Cu1 C11 Ag1 16.7(5)
C1 Cu1 C11 Ag3 169.7(4)
C1 Cu1 C11 C12 -109(6)
C1 Cu1 C11 Ag3A 172.6(4)
C1 Cu1 C21 Ag2 25.6(5)
C1 Cu1 C21 Ag3 -170.4(4)
C1 Cu1 C21 Ag7 -92.3(5)
C1 Cu1 C21 C22 32(6)
C1 Cu1 C21 Ag3A -171.7(4)
C1 Cu1 Ag3A Ag4 -54(3)
C1 Cu1 Ag3A Ag7 8(3)
C1 Cu1 Ag3A P3 150(3)
C1 Cu1 Ag3A C11 -134(3)
C1 Cu1 Ag3A C21 61(3)
C1 Cu1 Ag3A C31 -35(3)
C1 Cu1 Ag3A C32 -26(3)
C1 Ag1 Ag4 Cu1 39.5(2)
C1 Ag1 Ag4 Ag3 78.7(3)
C1 Ag1 Ag4 Ag5 -43.2(2)
C1 Ag1 Ag4 Ag7 18.1(2)
C1 Ag1 Ag4 C31 77.7(5)
C1 Ag1 Ag4 C41 -105.9(5)
C1 Ag1 Ag4 Ag3A 74.6(3)
C1 Ag1 Ag5 Ag4 114.9(3)
C1 Ag1 Ag5 Ag6 31.7(3)
C1 Ag1 Ag5 P4 -100.5(3)
C1 Ag1 Ag5 C41 162.0(5)
C1 Ag1 Ag5 C61 82.9(5)
C1 Ag1 P1 C71 140.0(5)
C1 Ag1 P1 C77 -100.8(6)
C1 Ag1 P1 C83 15.5(5)
C1 Ag1 C11 Cu1 -11.0(4)
C1 Ag1 C11 Ag3 -54.3(9)
C1 Ag1 C11 C12 161.5(9)
C1 Ag1 C11 Ag3A -46.7(8)
C1 Ag1 C41 Ag4 73.9(4)
C1 Ag1 C41 Ag5 -13.5(4)
C1 Ag1 C41 C42 -113.5(8)
C1 Ag2 Ag6 Ag5 -0.4(2)
C1 Ag2 Ag6 Ag7 -86.1(2)
C1 Ag2 Ag6 C51 136.7(5)
C1 Ag2 Ag6 C61 -42.3(5)
C1 Ag2 P2 C89 -106.5(6)
C1 Ag2 P2 C95 12.9(5)
C1 Ag2 P2 C101 135.2(5)
C1 Ag2 C21 Cu1 -17.3(3)
C1 Ag2 C21 Ag3 -45.7(9)
C1 Ag2 C21 Ag7 78.2(5)
C1 Ag2 C21 C22 163.8(8)
C1 Ag2 C21 Ag3A -51.5(10)
C1 Ag2 C51 Ag6 -43.5(5)
C1 Ag2 C51 C52 127.8(16)
C1 Ag5 Ag6 Ag2 0.5(2)
C1 Ag5 Ag6 Ag7 97.8(2)
C1 Ag5 Ag6 C51 -44.1(5)
C1 Ag5 Ag6 C61 147.8(5)
C1 Ag5 P4 C125 -154.5(5)
C1 Ag5 P4 C131 -30.5(6)
C1 Ag5 P4 C137 89.6(5)
C1 Ag5 C41 Ag1 13.8(4)
C1 Ag5 C41 Ag4 -81.6(4)
C1 Ag5 C41 C42 104.9(9)
C1 Ag5 C61 Ag6 -33.1(5)
C1 Ag5 C61 Ag7 43.8(6)
C1 Ag5 C61 C62 172.1(11)
C1 C2 C3 C4 39(25)
C2 C3 C4 C5 -158(21)
C3 C4 C5 C6 0(30)
C3 C4 C5 C10 174(27)
C4 C5 C6 C7 168(3)
C4 C5 C10 C9 -162(3)
C5 C6 C7 C8 -21(6)
C6 C5 C10 C9 11(5)
C6 C7 C8 C9 38(5)
C7 C8 C9 C10 -37(6)
C8 C9 C10 C5 13(6)
C10 C5 C6 C7 -5(6)
C11 Cu1 Ag1 Ag4 -79.2(4)
C11 Cu1 Ag1 Ag5 -142.6(4)
C11 Cu1 Ag1 P1 71.7(4)
C11 Cu1 Ag1 C1 164.3(5)
C11 Cu1 Ag1 C41 -99.6(5)
C11 Cu1 Ag2 Ag6 176.9(6)
C11 Cu1 Ag2 P2 -2.7(7)
C11 Cu1 Ag2 C1 -105.7(8)
C11 Cu1 Ag2 C21 100.8(7)
C11 Cu1 Ag2 C51 178.0(8)
C11 Cu1 Ag3 Ag4 82.9(4)
C11 Cu1 Ag3 Ag7 145.4(4)
C11 Cu1 Ag3 P3 -88.1(6)
C11 Cu1 Ag3 C21 -163.7(5)
C11 Cu1 Ag3 C31 106.8(6)
C11 Cu1 Ag3 C32 119.2(7)
C11 Cu1 Ag4 Ag1 64.6(3)
C11 Cu1 Ag4 Ag3 -61.9(4)
C11 Cu1 Ag4 Ag5 134.8(3)
C11 Cu1 Ag4 Ag7 -136.2(3)
C11 Cu1 Ag4 C31 -90.3(4)
C11 Cu1 Ag4 C41 89.2(5)
C11 Cu1 Ag4 Ag3A -66.9(4)
C11 Cu1 C1 Ag1 -16.4(5)
C11 Cu1 C1 Ag2 148.0(4)
C11 Cu1 C1 Ag5 -95.0(5)
C11 Cu1 C1 C2 124(3)
C11 Cu1 C21 Ag2 -147.8(4)
C11 Cu1 C21 Ag3 16.3(5)
C11 Cu1 C21 Ag7 94.4(5)
C11 Cu1 C21 C22 -141(6)
C11 Cu1 C21 Ag3A 15.0(5)
C11 Cu1 Ag3A Ag4 79.7(4)
C11 Cu1 Ag3A Ag7 141.5(4)
C11 Cu1 Ag3A P3 -76.7(8)
C11 Cu1 Ag3A C21 -165.7(5)
C11 Cu1 Ag3A C31 98.9(6)
C11 Cu1 Ag3A C32 108.1(8)
C11 Ag1 Ag4 Cu1 -52.9(3)
C11 Ag1 Ag4 Ag3 -13.7(4)
C11 Ag1 Ag4 Ag5 -135.6(3)
C11 Ag1 Ag4 Ag7 -74.3(3)
C11 Ag1 Ag4 C31 -14.7(6)
C11 Ag1 Ag4 C41 161.7(5)
C11 Ag1 Ag4 Ag3A -17.8(4)
C11 Ag1 Ag5 Ag4 39.5(3)
C11 Ag1 Ag5 Ag6 -43.7(3)
C11 Ag1 Ag5 P4 -175.9(3)
C11 Ag1 Ag5 C1 -75.4(4)
C11 Ag1 Ag5 C41 86.6(5)
C11 Ag1 Ag5 C61 7.5(5)
C11 Ag1 P1 C71 -115.8(5)
C11 Ag1 P1 C77 3.4(6)
C11 Ag1 P1 C83 119.7(5)
C11 Ag1 C1 Cu1 11.1(4)
C11 Ag1 C1 Ag2 -16.9(8)
C11 Ag1 C1 Ag5 110.9(3)
C11 Ag1 C1 C2 -156.2(10)
C11 Ag1 C41 Ag4 -16.1(5)
C11 Ag1 C41 Ag5 -103.6(4)
C11 Ag1 C41 C42 156.4(8)
C11 Ag3 Ag4 Cu1 50.9(3)
C11 Ag3 Ag4 Ag1 13.6(3)
C11 Ag3 Ag4 Ag5 67.8(4)
C11 Ag3 Ag4 Ag7 132.7(4)
C11 Ag3 Ag4 C31 -167.3(6)
C11 Ag3 Ag4 C41 9.0(7)
C11 Ag3 Ag4 Ag3A 114.8(13)
C11 Ag3 Ag7 Ag4 -44.0(4)
C11 Ag3 Ag7 Ag6 39.1(5)
C11 Ag3 Ag7 P5 179.9(3)
C11 Ag3 Ag7 C21 70.7(5)
C11 Ag3 Ag7 C22 96.2(5)
C11 Ag3 Ag7 C31 -95.6(6)
C11 Ag3 Ag7 C61 -11.2(6)
C11 Ag3 Ag7 Ag3A 117.4(13)
C11 Ag3 P3 C107 -39.7(7)
C11 Ag3 P3 C113 81.2(6)
C11 Ag3 P3 C119 -159.2(6)
C11 Ag3 P3 Ag3A -118.6(12)
C11 Ag3 C21 Cu1 -11.5(4)
C11 Ag3 C21 Ag2 18.0(9)
C11 Ag3 C21 Ag7 -114.8(4)
C11 Ag3 C21 C22 164.0(10)
C11 Ag3 C21 Ag3A 151.2(18)
C11 Ag3 C31 Ag4 11.9(6)
C11 Ag3 C31 Ag7 98.1(5)
C11 Ag3 C31 C32 -160.1(9)
C11 Ag3 C31 Ag3A 127.1(12)
C11 Ag3 C32 C31 25.3(11)
C11 Ag3 C32 C33 -155.3(10)
C11 Ag3 C32 Ag3A 135.5(13)
C11 C12 C13 C14 -49(68)
C12 C11 Ag3A Cu1 -171.3(10)
C12 C11 Ag3A Ag4 115.0(9)
C12 C11 Ag3A Ag7 151.1(8)
C12 C11 Ag3A P3 -41.0(10)
C12 C11 Ag3A C21 -161.3(9)
C12 C11 Ag3A C31 102.5(9)
C12 C11 Ag3A C32 89.2(10)
C12 C13 C14 C15 93(44)
C13 C14 C15 C16 -47(29)
C13 C14 C15 C20 75(28)
C14 C15 C16 C17 179(3)
C14 C15 C20 C19 179(2)
C15 C16 C17 C18 -55(4)
C16 C15 C20 C19 -60(3)
C16 C17 C18 C19 55(5)
C17 C18 C19 C20 -57(4)
C18 C19 C20 C15 59(4)
C20 C15 C16 C17 58(3)
C21 Cu1 Ag1 Ag4 32(2)
C21 Cu1 Ag1 Ag5 -31(2)
C21 Cu1 Ag1 P1 -177(2)
C21 Cu1 Ag1 C1 -84(2)
C21 Cu1 Ag1 C11 111(2)
C21 Cu1 Ag1 C41 12(2)
C21 Cu1 Ag2 Ag6 76.1(4)
C21 Cu1 Ag2 P2 -103.5(4)
C21 Cu1 Ag2 C1 153.5(5)
C21 Cu1 Ag2 C51 77.2(6)
C21 Cu1 Ag3 Ag4 -113.4(4)
C21 Cu1 Ag3 Ag7 -50.9(4)
C21 Cu1 Ag3 P3 75.6(7)
C21 Cu1 Ag3 C11 163.7(5)
C21 Cu1 Ag3 C31 -89.5(5)
C21 Cu1 Ag3 C32 -77.2(6)
C21 Cu1 Ag4 Ag1 -175.3(3)
C21 Cu1 Ag4 Ag3 58.2(4)
C21 Cu1 Ag4 Ag5 -105.1(3)
C21 Cu1 Ag4 Ag7 -16.1(3)
C21 Cu1 Ag4 C31 29.8(5)
C21 Cu1 Ag4 C41 -150.7(5)
C21 Cu1 Ag4 Ag3A 53.2(4)
C21 Cu1 C1 Ag1 170.4(4)
C21 Cu1 C1 Ag2 -25.2(5)
C21 Cu1 C1 Ag5 91.7(5)
C21 Cu1 C1 C2 -49(4)
C21 Cu1 C11 Ag1 -170.5(4)
C21 Cu1 C11 Ag3 -17.5(6)
C21 Cu1 C11 C12 64(6)
C21 Cu1 C11 Ag3A -14.6(5)
C21 Cu1 Ag3A Ag4 -114.6(4)
C21 Cu1 Ag3A Ag7 -52.9(4)
C21 Cu1 Ag3A P3 89.0(9)
C21 Cu1 Ag3A C11 165.7(5)
C21 Cu1 Ag3A C31 -95.4(6)
C21 Cu1 Ag3A C32 -86.2(7)
C21 Ag2 Ag6 Ag5 83.5(3)
C21 Ag2 Ag6 Ag7 -2.2(3)
C21 Ag2 Ag6 C51 -139.4(5)
C21 Ag2 Ag6 C61 41.6(6)
C21 Ag2 P2 C89 160.2(6)
C21 Ag2 P2 C95 -80.4(6)
C21 Ag2 P2 C101 42.0(6)
C21 Ag2 C1 Cu1 17.3(3)
C21 Ag2 C1 Ag1 44.4(8)
C21 Ag2 C1 Ag5 -73.8(4)
C21 Ag2 C1 C2 -169.6(8)
C21 Ag2 C51 Ag6 40.7(5)
C21 Ag2 C51 C52 -148.1(16)
C21 Ag3 Ag4 Cu1 -39.2(3)
C21 Ag3 Ag4 Ag1 -76.5(3)
C21 Ag3 Ag4 Ag5 -22.3(3)
C21 Ag3 Ag4 Ag7 42.6(3)
C21 Ag3 Ag4 C31 102.5(6)
C21 Ag3 Ag4 C41 -81.2(6)
C21 Ag3 Ag4 Ag3A 24.7(12)
C21 Ag3 Ag7 Ag4 -114.8(4)
C21 Ag3 Ag7 Ag6 -31.6(4)
C21 Ag3 Ag7 P5 109.1(4)
C21 Ag3 Ag7 C22 25.4(4)
C21 Ag3 Ag7 C31 -166.4(6)
C21 Ag3 Ag7 C61 -82.0(6)
C21 Ag3 Ag7 Ag3A 46.6(12)
C21 Ag3 P3 C107 56.8(6)
C21 Ag3 P3 C113 177.8(5)
C21 Ag3 P3 C119 -62.7(6)
C21 Ag3 P3 Ag3A -22.1(11)
C21 Ag3 C11 Cu1 11.1(4)
C21 Ag3 C11 Ag1 53.5(8)
C21 Ag3 C11 C12 -160.3(9)
C21 Ag3 C11 Ag3A -21.1(13)
C21 Ag3 C31 Ag4 -76.1(4)
C21 Ag3 C31 Ag7 10.1(4)
C21 Ag3 C31 C32 111.9(9)
C21 Ag3 C31 Ag3A 39.0(11)
C21 Ag3 C32 C31 -71.5(9)
C21 Ag3 C32 C33 107.9(10)
C21 Ag3 C32 Ag3A 38.7(11)
C21 Ag7 P5 C143 -95.9(6)
C21 Ag7 P5 C149 25.9(6)
C21 Ag7 P5 C155 148.7(5)
C21 Ag7 C22 C23 -175.7(13)
C21 Ag7 C31 Ag3 -10.5(4)
C21 Ag7 C31 Ag4 79.1(4)
C21 Ag7 C31 C32 -97.4(9)
C21 Ag7 C31 Ag3A -13.4(4)
C21 Ag7 C61 Ag5 -40.9(6)
C21 Ag7 C61 Ag6 36.0(5)
C21 Ag7 C61 C62 -167.8(11)
C21 Ag7 Ag3A Cu1 47.0(4)
C21 Ag7 Ag3A Ag4 112.8(4)
C21 Ag7 Ag3A P3 -88.2(8)
C21 Ag7 Ag3A C11 74.1(5)
C21 Ag7 Ag3A C31 161.7(6)
C21 Ag7 Ag3A C32 -167.7(6)
C21 C22 C23 C24 -47(100)
C22 Ag7 P5 C143 -94.5(6)
C22 Ag7 P5 C149 27.3(6)
C22 Ag7 P5 C155 150.2(5)
C22 Ag7 C21 Cu1 171.6(10)
C22 Ag7 C21 Ag2 88.1(8)
C22 Ag7 C21 Ag3 -119.3(8)
C22 Ag7 C21 Ag3A -115.2(8)
C22 Ag7 C31 Ag3 11.6(5)
C22 Ag7 C31 Ag4 101.1(4)
C22 Ag7 C31 C32 -75.4(9)
C22 Ag7 C31 Ag3A 8.6(5)
C22 Ag7 C61 Ag5 -67.9(6)
C22 Ag7 C61 Ag6 9.1(6)
C22 Ag7 C61 C62 165.2(11)
C22 Ag7 Ag3A Cu1 74.4(3)
C22 Ag7 Ag3A Ag4 140.2(3)
C22 Ag7 Ag3A P3 -60.8(6)
C22 Ag7 Ag3A C11 101.5(5)
C22 Ag7 Ag3A C21 27.4(5)
C22 Ag7 Ag3A C31 -170.9(5)
C22 Ag7 Ag3A C32 -140.3(5)
C22 C21 Ag3A Cu1 175.5(11)
C22 C21 Ag3A Ag4 -132.6(10)
C22 C21 Ag3A Ag7 -82.2(9)
C22 C21 Ag3A P3 51.3(10)
C22 C21 Ag3A C11 165.5(10)
C22 C21 Ag3A C31 -95.7(10)
C22 C21 Ag3A C32 -71.3(11)
C22 C23 C24 C25 41(100)
C23 C24 C25 C26 -73(79)
C23 C24 C25 C30 67(80)
C24 C25 C26 C27 -172(2)
C24 C25 C30 C29 177(2)
C25 C26 C27 C28 -60(4)
C26 C25 C30 C29 -45(4)
C26 C27 C28 C29 67(3)
C27 C28 C29 C30 -64(4)
C28 C29 C30 C25 56(4)
C30 C25 C26 C27 49(4)
C31 Ag3 Ag4 Cu1 -141.7(5)
C31 Ag3 Ag4 Ag1 -179.0(5)
C31 Ag3 Ag4 Ag5 -124.9(4)
C31 Ag3 Ag4 Ag7 -60.0(4)
C31 Ag3 Ag4 C41 176.3(6)
C31 Ag3 Ag4 Ag3A -77.9(13)
C31 Ag3 Ag7 Ag4 51.6(4)
C31 Ag3 Ag7 Ag6 134.8(4)
C31 Ag3 Ag7 P5 -84.5(5)
C31 Ag3 Ag7 C21 166.4(6)
C31 Ag3 Ag7 C22 -168.2(5)
C31 Ag3 Ag7 C61 84.4(6)
C31 Ag3 Ag7 Ag3A -147.0(13)
C31 Ag3 P3 C107 171.4(8)
C31 Ag3 P3 C113 -67.7(9)
C31 Ag3 P3 C119 51.9(10)
C31 Ag3 P3 Ag3A 92.5(14)
C31 Ag3 C11 Cu1 -81.2(5)
C31 Ag3 C11 Ag1 -38.8(10)
C31 Ag3 C11 C12 107.4(9)
C31 Ag3 C11 Ag3A -113.4(14)
C31 Ag3 C21 Cu1 93.5(4)
C31 Ag3 C21 Ag2 123.1(9)
C31 Ag3 C21 Ag7 -9.8(4)
C31 Ag3 C21 C22 -91.0(10)
C31 Ag3 C21 Ag3A -103.8(18)
C31 Ag3 C32 C33 179.4(16)
C31 Ag3 C32 Ag3A 110.2(14)
C31 Ag4 Ag5 Ag1 -127.5(4)
C31 Ag4 Ag5 Ag6 -10.5(4)
C31 Ag4 Ag5 P4 110.0(4)
C31 Ag4 Ag5 C1 -83.5(5)
C31 Ag4 Ag5 C41 175.2(6)
C31 Ag4 Ag5 C61 28.1(5)
C31 Ag4 Ag7 Ag3 -57.4(4)
C31 Ag4 Ag7 Ag6 -172.2(4)
C31 Ag4 Ag7 P5 61.1(4)
C31 Ag4 Ag7 C21 -101.7(5)
C31 Ag4 Ag7 C22 -97.0(5)
C31 Ag4 Ag7 C61 149.2(5)
C31 Ag4 Ag7 Ag3A -58.9(4)
C31 Ag4 C41 Ag1 148(6)
C31 Ag4 C41 Ag5 -129(6)
C31 Ag4 C41 C42 13(11)
C31 Ag4 Ag3A Cu1 148.4(6)
C31 Ag4 Ag3A Ag7 62.8(4)
C31 Ag4 Ag3A P3 -80.8(6)
C31 Ag4 Ag3A C11 -160.0(6)
C31 Ag4 Ag3A C21 108.3(6)
C31 Ag4 Ag3A C32 -4.0(5)
C31 Ag7 P5 C143 145.9(6)
C31 Ag7 P5 C149 -92.3(6)
C31 Ag7 P5 C155 30.6(6)
C31 Ag7 C21 Cu1 -59.3(5)
C31 Ag7 C21 Ag2 -142.8(5)
C31 Ag7 C21 Ag3 9.8(4)
C31 Ag7 C21 C22 129.1(7)
C31 Ag7 C21 Ag3A 13.9(5)
C31 Ag7 C22 C21 -56.1(8)
C31 Ag7 C22 C23 128.2(9)
C31 Ag7 C61 Ag5 62.2(6)
C31 Ag7 C61 Ag6 139.2(4)
C31 Ag7 C61 C62 -64.7(13)
C31 Ag7 Ag3A Cu1 -114.6(5)
C31 Ag7 Ag3A Ag4 -48.9(4)
C31 Ag7 Ag3A P3 110.2(6)
C31 Ag7 Ag3A C11 -87.5(6)
C31 Ag7 Ag3A C21 -161.7(6)
C31 Ag7 Ag3A C32 30.6(5)
C31 C32 C33 C34 147(53)
C31 C32 Ag3A Cu1 -21.1(10)
C31 C32 Ag3A Ag4 5.7(7)
C31 C32 Ag3A Ag7 -58.8(8)
C31 C32 Ag3A P3 162.6(10)
C31 C32 Ag3A C11 30.8(10)
C31 C32 Ag3A C21 -68.6(9)
C32 Ag3 Ag4 Cu1 -145.6(4)
C32 Ag3 Ag4 Ag1 177.1(4)
C32 Ag3 Ag4 Ag5 -128.7(3)
C32 Ag3 Ag4 Ag7 -63.8(3)
C32 Ag3 Ag4 C31 -3.9(5)
C32 Ag3 Ag4 C41 172.4(5)
C32 Ag3 Ag4 Ag3A -81.7(13)
C32 Ag3 Ag7 Ag4 83.3(4)
C32 Ag3 Ag7 Ag6 166.4(3)
C32 Ag3 Ag7 P5 -52.8(4)
C32 Ag3 Ag7 C21 -162.0(5)
C32 Ag3 Ag7 C22 -136.5(5)
C32 Ag3 Ag7 C31 31.7(5)
C32 Ag3 Ag7 C61 116.1(5)
C32 Ag3 Ag7 Ag3A -115.4(13)
C32 Ag3 P3 C107 167.2(6)
C32 Ag3 P3 C113 -71.9(6)
C32 Ag3 P3 C119 47.7(7)
C32 Ag3 P3 Ag3A 88.3(12)
C32 Ag3 C11 Cu1 -92.7(6)
C32 Ag3 C11 Ag1 -50.2(12)
C32 Ag3 C11 C12 96.0(10)
C32 Ag3 C11 Ag3A -124.8(15)
C32 Ag3 C21 Cu1 118.6(4)
C32 Ag3 C21 Ag2 148.2(8)
C32 Ag3 C21 Ag7 15.3(4)
C32 Ag3 C21 C22 -65.9(10)
C32 Ag3 C21 Ag3A -78.7(17)
C32 Ag3 C31 Ag4 172.0(11)
C32 Ag3 C31 Ag7 -101.8(9)
C32 Ag3 C31 Ag3A -72.9(14)
C32 C31 Ag3A Cu1 161.5(9)
C32 C31 Ag3A Ag4 -171.7(11)
C32 C31 Ag3A Ag7 102.4(9)
C32 C31 Ag3A P3 -22.8(12)
C32 C31 Ag3A C11 -153.9(9)
C32 C31 Ag3A C21 116.5(9)
C32 C33 C34 C35 -21(100)
C33 C32 Ag3A Cu1 157.9(9)
C33 C32 Ag3A Ag4 -175.2(11)
C33 C32 Ag3A Ag7 120.3(10)
C33 C32 Ag3A P3 -18.4(12)
C33 C32 Ag3A C11 -150.1(9)
C33 C32 Ag3A C21 110.4(10)
C33 C32 Ag3A C31 179.0(16)
C33 C34 C35 C36 -104(91)
C33 C34 C35 C40 131(91)
C34 C35 C36 C37 -179.5(19)
C34 C35 C40 C39 177(2)
C35 C36 C37 C38 54(3)
C36 C35 C40 C39 52(3)
C36 C37 C38 C39 -53(4)
C37 C38 C39 C40 51(5)
C38 C39 C40 C35 -49(4)
C40 C35 C36 C37 -56(3)
C41 Ag1 Ag4 Cu1 145.3(4)
C41 Ag1 Ag4 Ag3 -175.4(5)
C41 Ag1 Ag4 Ag5 62.7(4)
C41 Ag1 Ag4 Ag7 124.0(4)
C41 Ag1 Ag4 C31 -176.5(7)
C41 Ag1 Ag4 Ag3A -179.6(5)
C41 Ag1 Ag5 Ag4 -47.0(4)
C41 Ag1 Ag5 Ag6 -130.2(4)
C41 Ag1 Ag5 P4 97.5(4)
C41 Ag1 Ag5 C1 -162.0(5)
C41 Ag1 Ag5 C61 -79.1(6)
C41 Ag1 P1 C71 5.9(6)
C41 Ag1 P1 C77 125.1(6)
C41 Ag1 P1 C83 -118.6(6)
C41 Ag1 C1 Cu1 -86.4(4)
C41 Ag1 C1 Ag2 -114.5(8)
C41 Ag1 C1 Ag5 13.3(4)
C41 Ag1 C1 C2 106.3(10)
C41 Ag1 C11 Cu1 84.0(4)
C41 Ag1 C11 Ag3 40.7(9)
C41 Ag1 C11 C12 -103.4(9)
C41 Ag1 C11 Ag3A 48.3(8)
C41 Ag4 Ag5 Ag1 57.4(4)
C41 Ag4 Ag5 Ag6 174.3(4)
C41 Ag4 Ag5 P4 -65.2(4)
C41 Ag4 Ag5 C1 101.3(5)
C41 Ag4 Ag5 C61 -147.1(5)
C41 Ag4 Ag7 Ag3 127.4(4)
C41 Ag4 Ag7 Ag6 12.7(4)
C41 Ag4 Ag7 P5 -114.1(4)
C41 Ag4 Ag7 C21 83.1(5)
C41 Ag4 Ag7 C22 87.9(5)
C41 Ag4 Ag7 C31 -175.2(6)
C41 Ag4 Ag7 C61 -26.0(5)
C41 Ag4 Ag7 Ag3A 125.9(4)
C41 Ag4 C31 Ag3 -145(6)
C41 Ag4 C31 Ag7 128(6)
C41 Ag4 C31 C32 -76(10)
C41 Ag4 C31 Ag3A -150(6)
C41 Ag4 Ag3A Cu1 -34.8(6)
C41 Ag4 Ag3A Ag7 -120.4(5)
C41 Ag4 Ag3A P3 96.0(6)
C41 Ag4 Ag3A C11 16.7(7)
C41 Ag4 Ag3A C21 -75.0(6)
C41 Ag4 Ag3A C31 176.8(6)
C41 Ag4 Ag3A C32 172.7(6)
C41 Ag5 Ag6 Ag2 -82.5(4)
C41 Ag5 Ag6 Ag7 14.9(4)
C41 Ag5 Ag6 C51 -127.1(6)
C41 Ag5 Ag6 C61 64.9(6)
C41 Ag5 P4 C125 -33.6(6)
C41 Ag5 P4 C131 90.4(6)
C41 Ag5 P4 C137 -149.5(5)
C41 Ag5 C1 Cu1 56.5(5)
C41 Ag5 C1 Ag1 -13.7(4)
C41 Ag5 C1 Ag2 136.4(4)
C41 Ag5 C1 C2 -134.4(9)
C41 Ag5 C61 Ag6 -139.3(4)
C41 Ag5 C61 Ag7 -62.4(6)
C41 Ag5 C61 C62 65.9(12)
C41 C42 C43 C44 64(61)
C42 C43 C44 C45 -133(40)
C43 C44 C45 C46 -58(20)
C43 C44 C45 C50 65(20)
C44 C45 C46 C47 177.8(18)
C44 C45 C50 C49 -179.0(17)
C45 C46 C47 C48 -53(3)
C46 C45 C50 C49 -58(2)
C46 C47 C48 C49 54(3)
C47 C48 C49 C50 -57(3)
C48 C49 C50 C45 58(3)
C50 C45 C46 C47 57(2)
C51 Ag2 Ag6 Ag5 -137.1(5)
C51 Ag2 Ag6 Ag7 137.2(5)
C51 Ag2 Ag6 C61 -179.0(7)
C51 Ag2 P2 C89 26.1(7)
C51 Ag2 P2 C95 145.5(6)
C51 Ag2 P2 C101 -92.1(6)
C51 Ag2 C1 Cu1 123.2(4)
C51 Ag2 C1 Ag1 150.3(8)
C51 Ag2 C1 Ag5 32.1(6)
C51 Ag2 C1 C2 -63.7(9)
C51 Ag2 C21 Cu1 -122.5(5)
C51 Ag2 C21 Ag3 -150.9(9)
C51 Ag2 C21 Ag7 -26.9(7)
C51 Ag2 C21 C22 58.6(9)
C51 Ag2 C21 Ag3A -156.7(10)
C51 Ag6 Ag7 Ag3 72.8(5)
C51 Ag6 Ag7 Ag4 131.7(5)
C51 Ag6 Ag7 P5 -77.7(5)
C51 Ag6 Ag7 C21 47.7(6)
C51 Ag6 Ag7 C22 19.7(6)
C51 Ag6 Ag7 C31 123.7(6)
C51 Ag6 Ag7 C61 -168.7(7)
C51 Ag6 Ag7 Ag3A 68.4(6)
C51 Ag6 C61 Ag5 -122(3)
C51 Ag6 C61 Ag7 127(3)
C51 Ag6 C61 C62 0(4)
C51 C52 C53 C54 -26(33)
C52 C53 C54 C55 39(48)
C53 C54 C55 C56 -45(33)
C53 C54 C55 C60 66(32)
C54 C55 C56 C57 -178(3)
C54 C55 C60 C59 -179(3)
C55 C56 C57 C58 -63(4)
C56 C55 C60 C59 -63(4)
C56 C57 C58 C59 70(5)
C57 C58 C59 C60 -69(5)
C58 C59 C60 C55 55(4)
C60 C55 C56 C57 64(4)
C61 Ag5 Ag6 Ag2 -147.3(5)
C61 Ag5 Ag6 Ag7 -50.0(5)
C61 Ag5 Ag6 C51 168.1(6)
C61 Ag5 P4 C125 84.3(6)
C61 Ag5 P4 C131 -151.8(6)
C61 Ag5 P4 C137 -31.7(5)
C61 Ag5 C1 Cu1 -57.0(6)
C61 Ag5 C1 Ag1 -127.2(4)
C61 Ag5 C1 Ag2 22.9(6)
C61 Ag5 C1 C2 112.2(9)
C61 Ag5 C41 Ag1 128.9(4)
C61 Ag5 C41 Ag4 33.5(5)
C61 Ag5 C41 C42 -140.0(9)
C61 Ag6 Ag7 Ag3 -118.5(5)
C61 Ag6 Ag7 Ag4 -59.6(5)
C61 Ag6 Ag7 P5 91.0(5)
C61 Ag6 Ag7 C21 -143.6(5)
C61 Ag6 Ag7 C22 -171.6(5)
C61 Ag6 Ag7 C31 -67.5(6)
C61 Ag6 Ag7 Ag3A -122.9(5)
C61 Ag6 C51 Ag2 176(2)
C61 Ag6 C51 C52 6(4)
C61 Ag7 P5 C143 26.6(6)
C61 Ag7 P5 C149 148.5(6)
C61 Ag7 P5 C155 -88.7(6)
C61 Ag7 C21 Cu1 54.9(5)
C61 Ag7 C21 Ag2 -28.6(6)
C61 Ag7 C21 Ag3 124.0(4)
C61 Ag7 C21 C22 -116.7(8)
C61 Ag7 C21 Ag3A 128.1(5)
C61 Ag7 C22 C21 73.8(8)
C61 Ag7 C22 C23 -101.9(9)
C61 Ag7 C31 Ag3 -121.6(4)
C61 Ag7 C31 Ag4 -32.0(5)
C61 Ag7 C31 C32 151.4(8)
C61 Ag7 C31 Ag3A -124.6(4)
C61 Ag7 Ag3A Cu1 -29.6(6)
C61 Ag7 Ag3A Ag4 36.1(5)
C61 Ag7 Ag3A P3 -164.8(6)
C61 Ag7 Ag3A C11 -2.5(7)
C61 Ag7 Ag3A C21 -76.7(6)
C61 Ag7 Ag3A C31 85.0(6)
C61 Ag7 Ag3A C32 115.6(5)
C61 C62 C63 C64 -65(49)
C62 C63 C64 C65 83(36)
C63 C64 C65 C66 37(25)
C63 C64 C65 C70 167(22)
C64 C65 C66 C67 65(4)
C64 C65 C70 C69 -65(4)
C65 C66 C67 C68 41(5)
C66 C65 C70 C69 67(4)
C66 C67 C68 C69 -23(6)
C67 C68 C69 C70 22(5)
C68 C69 C70 C65 -46(5)
C70 C65 C66 C67 -66(4)
C71 P1 C77 C78 177.9(10)
C71 P1 C77 C82 -2.2(15)
C71 P1 C83 C84 -96.4(10)
C71 P1 C83 C88 80.9(11)
C71 C72 C73 C74 -2(2)
C72 C71 C76 C75 3(2)
C72 C73 C74 C75 3(3)
C73 C74 C75 C76 -2(3)
C74 C75 C76 C71 -2(3)
C76 C71 C72 C73 -1(2)
C77 P1 C71 C72 84.7(12)
C77 P1 C71 C76 -93.5(12)
C77 P1 C83 C84 154.1(10)
C77 P1 C83 C88 -28.6(11)
C77 C78 C79 C80 0(2)
C78 C77 C82 C81 2(3)
C78 C79 C80 C81 0(3)
C79 C80 C81 C82 1(4)
C80 C81 C82 C77 -2(3)
C82 C77 C78 C79 -1(2)
C83 P1 C71 C72 -23.0(12)
C83 P1 C71 C76 158.9(11)
C83 P1 C77 C78 -72.0(11)
C83 P1 C77 C82 107.9(14)
C83 C84 C85 C86 -4(2)
C84 C83 C88 C87 -0.7(19)
C84 C85 C86 C87 3(2)
C85 C86 C87 C88 -1(2)
C86 C87 C88 C83 0(2)
C88 C83 C84 C85 3(2)
C89 P2 C95 C96 -88.1(12)
C89 P2 C95 C100 90.1(11)
C89 P2 C101 C102 -161.3(11)
C89 P2 C101 C106 19.3(14)
C89 C90 C91 C92 -1(3)
C90 C89 C94 C93 1(2)
C90 C91 C92 C93 2(3)
C91 C92 C93 C94 -1(3)
C92 C93 C94 C89 -1(3)
C94 C89 C90 C91 0(2)
C95 P2 C89 C90 177.8(11)
C95 P2 C89 C94 -1.9(13)
C95 P2 C101 C102 90.7(11)
C95 P2 C101 C106 -88.7(13)
C95 C96 C97 C98 0(2)
C96 C95 C100 C99 2(2)
C96 C97 C98 C99 -1(2)
C97 C98 C99 C100 2(3)
C98 C99 C100 C95 -2(2)
C100 C95 C96 C97 -1(2)
C101 P2 C89 C90 69.0(12)
C101 P2 C89 C94 -110.7(12)
C101 P2 C95 C96 20.5(13)
C101 P2 C95 C100 -161.3(11)
C101 C102 C103 C104 -2(2)
C102 C101 C106 C105 1(2)
C102 C103 C104 C105 3(2)
C103 C104 C105 C106 -1(2)
C104 C105 C106 C101 -1(3)
C106 C101 C102 C103 0(2)
C107 P3 C113 C114 -16.4(12)
C107 P3 C113 C118 169.5(10)
C107 P3 C119 C120 106.8(12)
C107 P3 C119 C124 -69.7(11)
C107 P3 Ag3A Cu1 -2.8(10)
C107 P3 Ag3A Ag4 -119.2(6)
C107 P3 Ag3A Ag7 111.4(5)
C107 P3 Ag3A C11 -50.2(7)
C107 P3 Ag3A C21 50.5(7)
C107 P3 Ag3A C31 -176.9(8)
C107 P3 Ag3A C32 172.7(6)
C107 C108 C109 C110 -3(2)
C108 C107 C112 C111 -2.4(19)
C108 C109 C110 C111 3(2)
C109 C110 C111 C112 -3(2)
C110 C111 C112 C107 3(2)
C112 C107 C108 C109 2.7(19)
C113 P3 C107 C108 84.3(11)
C113 P3 C107 C112 -102.8(10)
C113 P3 C119 C120 -4.6(13)
C113 P3 C119 C124 178.9(10)
C113 P3 Ag3A Cu1 121.6(8)
C113 P3 Ag3A Ag4 5.2(8)
C113 P3 Ag3A Ag7 -124.2(7)
C113 P3 Ag3A C11 74.2(6)
C113 P3 Ag3A C21 174.9(6)
C113 P3 Ag3A C31 -52.5(10)
C113 P3 Ag3A C32 -62.9(7)
C113 C114 C115 C116 0(2)
C114 C113 C118 C117 1.0(19)
C114 C115 C116 C117 0(2)
C115 C116 C117 C118 0(2)
C116 C117 C118 C113 -1(2)
C118 C113 C114 C115 -0.7(19)
C119 P3 C107 C108 -23.4(12)
C119 P3 C107 C112 149.5(10)
C119 P3 C113 C114 90.7(11)
C119 P3 C113 C118 -83.4(11)
C119 P3 Ag3A Cu1 -117.8(8)
C119 P3 Ag3A Ag4 125.8(7)
C119 P3 Ag3A Ag7 -3.5(8)
C119 P3 Ag3A C11 -165.2(6)
C119 P3 Ag3A C21 -64.4(6)
C119 P3 Ag3A C31 68.1(10)
C119 P3 Ag3A C32 57.7(8)
C119 C120 C121 C122 0(2)
C120 C119 C124 C123 -1(2)
C120 C121 C122 C123 -1(3)
C121 C122 C123 C124 0(3)
C122 C123 C124 C119 0(3)
C124 C119 C120 C121 0(2)
C125 P4 C131 C132 85.7(11)
C125 P4 C131 C136 -95.8(12)
C125 P4 C137 C138 -12.0(11)
C125 P4 C137 C142 169.7(9)
C125 C126 C127 C128 -1(2)
C126 C125 C130 C129 1(2)
C126 C127 C128 C129 4(3)
C127 C128 C129 C130 -5(3)
C128 C129 C130 C125 2(3)
C130 C125 C126 C127 -2(2)
C131 P4 C125 C126 37.8(13)
C131 P4 C125 C130 -140.8(11)
C131 P4 C137 C138 -121.4(10)
C131 P4 C137 C142 60.3(10)
C131 C132 C133 C134 -3(2)
C132 C131 C136 C135 0(2)
C132 C133 C134 C135 1(2)
C133 C134 C135 C136 1(3)
C134 C135 C136 C131 -1(2)
C136 C131 C132 C133 2(2)
C137 P4 C125 C126 -73.6(12)
C137 P4 C125 C130 107.9(11)
C137 P4 C131 C132 -164.9(10)
C137 P4 C131 C136 13.6(13)
C137 C138 C139 C140 -1(2)
C138 C137 C142 C141 -1.6(17)
C138 C139 C140 C141 1(2)
C139 C140 C141 C142 -1(2)
C140 C141 C142 C137 1.9(19)
C142 C137 C138 C139 1.1(19)
C143 P5 C149 C150 171.8(12)
C143 P5 C149 C154 -11.7(16)
C143 P5 C155 C156 97.4(13)
C143 P5 C155 C160 -79.3(12)
C143 C144 C145 C146 0(2)
C144 C143 C148 C147 2(2)
C144 C145 C146 C147 1(2)
C145 C146 C147 C148 0(2)
C146 C147 C148 C143 -1(2)
C148 C143 C144 C145 -1(2)
C149 P5 C143 C144 -77.7(11)
C149 P5 C143 C148 109.7(12)
C149 P5 C155 C156 -12.3(13)
C149 P5 C155 C160 171.1(12)
C149 C150 C151 C152 4(3)
C150 C149 C154 C153 1(3)
C150 C151 C152 C153 -2(3)
C151 C152 C153 C154 -2(4)
C152 C153 C154 C149 2(4)
C154 C149 C150 C151 -4(2)
C155 P5 C143 C144 174.8(10)
C155 P5 C143 C148 2.2(13)
C155 P5 C149 C150 -78.4(12)
C155 P5 C149 C154 98.0(15)
C155 C156 C157 C158 0(3)
C156 C155 C160 C159 1(2)
C156 C157 C158 C159 0(3)
C157 C158 C159 C160 0(3)
C158 C159 C160 C155 -1(3)
C160 C155 C156 C157 -1(2)
C161 O1 C163 C164 -178(4)
C163 O1 C161 C162 -178(4)
C165 O2 C167 C168 -179(3)
C167 O2 C165 C166 -176(3)
Ag3A Cu1 Ag1 Ag4 -54.44(9)
Ag3A Cu1 Ag1 Ag5 -117.82(10)
Ag3A Cu1 Ag1 P1 96.51(15)
Ag3A Cu1 Ag1 C1 -170.9(4)
Ag3A Cu1 Ag1 C11 24.8(4)
Ag3A Cu1 Ag1 C41 -74.8(3)
Ag3A Cu1 Ag2 Ag6 92.98(9)
Ag3A Cu1 Ag2 P2 -86.62(13)
Ag3A Cu1 Ag2 C1 170.3(4)
Ag3A Cu1 Ag2 C21 16.8(4)
Ag3A Cu1 Ag2 C51 94.1(4)
Ag3A Cu1 Ag3 Ag4 -124.4(11)
Ag3A Cu1 Ag3 Ag7 -62.0(11)
Ag3A Cu1 Ag3 P3 64.6(12)
Ag3A Cu1 Ag3 C11 152.6(12)
Ag3A Cu1 Ag3 C21 -11.0(12)
Ag3A Cu1 Ag3 C31 -100.5(12)
Ag3A Cu1 Ag3 C32 -88.2(12)
Ag3A Cu1 Ag4 Ag1 131.5(3)
Ag3A Cu1 Ag4 Ag3 4.97(11)
Ag3A Cu1 Ag4 Ag5 -158.3(3)
Ag3A Cu1 Ag4 Ag7 -69.4(3)
Ag3A Cu1 Ag4 C31 -23.4(4)
Ag3A Cu1 Ag4 C41 156.1(4)
Ag3A Cu1 C1 Ag1 114(3)
Ag3A Cu1 C1 Ag2 -82(3)
Ag3A Cu1 C1 Ag5 35(3)
Ag3A Cu1 C1 C2 -106(4)
Ag3A Cu1 C11 Ag1 -155.9(4)
Ag3A Cu1 C11 Ag3 -2.93(13)
Ag3A Cu1 C11 C12 79(6)
Ag3A Cu1 C21 Ag2 -162.8(4)
Ag3A Cu1 C21 Ag3 1.25(13)
Ag3A Cu1 C21 Ag7 79.4(3)
Ag3A Cu1 C21 C22 -156(6)
Ag3A Ag4 Ag5 Ag1 -73.03(18)
Ag3A Ag4 Ag5 Ag6 43.90(18)
Ag3A Ag4 Ag5 P4 164.4(2)
Ag3A Ag4 Ag5 C1 -29.1(3)
Ag3A Ag4 Ag5 C41 -130.4(5)
Ag3A Ag4 Ag5 C61 82.5(4)
Ag3A Ag4 Ag7 Ag3 1.49(10)
Ag3A Ag4 Ag7 Ag6 -113.26(11)
Ag3A Ag4 Ag7 P5 119.98(17)
Ag3A Ag4 Ag7 C21 -42.8(3)
Ag3A Ag4 Ag7 C22 -38.1(3)
Ag3A Ag4 Ag7 C31 58.9(4)
Ag3A Ag4 Ag7 C61 -151.9(4)
Ag3A Ag4 C31 Ag3 5.49(11)
Ag3A Ag4 C31 Ag7 -82.3(5)
Ag3A Ag4 C31 C32 74(7)
Ag3A Ag4 C41 Ag1 0.6(7)
Ag3A Ag4 C41 Ag5 83.1(6)
Ag3A Ag4 C41 C42 -134(6)
Ag3A Ag7 P5 C143 -157.6(6)
Ag3A Ag7 P5 C149 -35.8(6)
Ag3A Ag7 P5 C155 87.1(5)
Ag3A Ag7 C21 Cu1 -73.3(5)
Ag3A Ag7 C21 Ag2 -156.8(7)
Ag3A Ag7 C21 Ag3 -4.10(13)
Ag3A Ag7 C21 C22 115.2(8)
Ag3A Ag7 C22 C21 -48.7(7)
Ag3A Ag7 C22 C23 135.6(9)
Ag3A Ag7 C31 Ag3 2.96(12)
Ag3A Ag7 C31 Ag4 92.5(4)
Ag3A Ag7 C31 C32 -84.0(9)
Ag3A Ag7 C61 Ag5 7.7(8)
Ag3A Ag7 C61 Ag6 84.7(5)
Ag3A Ag7 C61 C62 -119.2(11)
Ag3A P3 C107 C108 -146.1(10)
Ag3A P3 C107 C112 26.8(11)
Ag3A P3 C113 C114 -142.6(9)
Ag3A P3 C113 C118 43.3(11)
Ag3A P3 C119 C120 -132.8(11)
Ag3A P3 C119 C124 50.6(12)
Ag3A C11 C12 C13 -48(50)
Ag3A C21 C22 Ag7 79.9(6)
Ag3A C21 C22 C23 -138(12)
Ag3A C31 C32 Ag3 5.81(12)
Ag3A C31 C32 C33 -166(24)
Ag3A C32 C33 C34 -19(62)
